data_4307067
loop_
_publ_author_name
'Alberto Albinati'
'Francesco Faccini'
'Silvia Gross'
'Guido Kickelbick'
'Silvia Rizzato'
'Alfonso Venzo'

_publ_contact_author_address
;
 Istituto di Scienze e Tecnologie Molecolari, ISTM-CNR, 
 Dipartimento di Scienze Chimiche,Universita' degli Studi di Padova, 
 via Marzolo, 1, Padova, Italy and INSTM
;
_publ_contact_author_email silvia.gross@unipd.it
_publ_contact_author_name 'Silvia Gross'
_publ_section_title
;
New Methacrylate-Functionalized Ba and Ba-Ti Oxoclusters as Potential
Nanosized Building Blocks for Inorganic-Organic Hybrid Materials:
Synthesis and Characterization
;
_journal_name_full 'Inorganic Chemistry'
_journal_page_first 3459
_journal_page_last 3466
_journal_paper_doi 10.1021/ic0615630
_journal_volume 46
_journal_year 2007
_chemical_formula_sum 'C88 H118 Ba2 O57 Ti10'
_chemical_formula_weight 2841.50
_space_group_IT_number 14
_symmetry_cell_setting monoclinic
_symmetry_Int_Tables_number 14
_symmetry_space_group_name_Hall '-P 2yn'
_symmetry_space_group_name_H-M 'P 1 21/n 1'
_atom_sites_solution_hydrogens geom
_atom_sites_solution_primary direct
_atom_sites_solution_secondary difmap
_cell_angle_alpha 90.00
_cell_angle_beta 92.9910(10)
_cell_angle_gamma 90.00
_cell_formula_units_Z 4
_cell_length_a 14.4641(5)
_cell_length_b 31.1688(11)
_cell_length_c 31.0116(11)
_cell_measurement_reflns_used 2166
_cell_measurement_temperature 173(2)
_cell_measurement_theta_max 43.38
_cell_measurement_theta_min 5.54
_cell_volume 13961.9(8)
_computing_cell_refinement 'Bruker-AXS SAINT Software'
_computing_data_collection 'Bruker-AXS SMART Software'
_computing_data_reduction 'Bruker-AXS SAINT Software'
_computing_molecular_graphics 'Ortep-III, Diamond 3.0'
_computing_publication_material 'Bruker-AXS SHELXTL Software'
_computing_structure_refinement 'SHELXL-97 (Sheldrick, 1997)'
_computing_structure_solution 'SHELXS-97 (Sheldrick, 1990)'
_diffrn_ambient_temperature 173(2)
_diffrn_detector CCD_plate
_diffrn_measurement_device_type 'bruker apex CCD'
_diffrn_measurement_method omega-scan
_diffrn_radiation_monochromator graphite
_diffrn_radiation_type MoK\a
_diffrn_radiation_wavelength 0.71069
_diffrn_reflns_av_R_equivalents 0.0876
_diffrn_reflns_av_unetI/netI 0.0849
_diffrn_reflns_limit_h_max 15
_diffrn_reflns_limit_h_min -15
_diffrn_reflns_limit_k_max 32
_diffrn_reflns_limit_k_min -32
_diffrn_reflns_limit_l_max 26
_diffrn_reflns_limit_l_min -32
_diffrn_reflns_number 64562
_diffrn_reflns_theta_max 21.97
_diffrn_reflns_theta_min 1.99
_exptl_absorpt_coefficient_mu 1.170
_exptl_absorpt_correction_T_max 0.71
_exptl_absorpt_correction_T_min 0.55
_exptl_absorpt_correction_type empirical
_exptl_absorpt_process_details 'Sadabs 2.01 (Bruker AXS, 1999)'
_exptl_crystal_colour colorless
_exptl_crystal_density_diffrn 1.352
_exptl_crystal_density_method 'not measured'
_exptl_crystal_description prismatic
_exptl_crystal_F_000 5736
_exptl_crystal_size_max 0.58
_exptl_crystal_size_mid 0.46
_exptl_crystal_size_min 0.31
_refine_diff_density_max 0.823
_refine_diff_density_min -0.475
_refine_diff_density_rms 0.099
_refine_ls_extinction_method none
_refine_ls_goodness_of_fit_ref 1.038
_refine_ls_hydrogen_treatment mixed
_refine_ls_matrix_type full
_refine_ls_number_parameters 1414
_refine_ls_number_reflns 16972
_refine_ls_number_restraints 20
_refine_ls_restrained_S_all 1.039
_refine_ls_R_factor_all 0.1381
_refine_ls_R_factor_obs 0.0726
_refine_ls_shift/su_max 0.002
_refine_ls_shift/su_mean 0.000
_refine_ls_structure_factor_coef Fsqd
_refine_ls_weighting_details 'calc w=1/[\s^2^(Fo^2^)+(0.1186P)^2^+5.5045P] where P=(Fo^2^+2Fc^2^)/3'
_refine_ls_weighting_scheme calc
_refine_ls_wR_factor_obs 0.1811
_refine_ls_wR_factor_ref 0.2176
_reflns_number_observed 9435
_reflns_number_total 16972
_reflns_threshold_expression >2sigma(I)
_cod_data_source_file ic0615630si20070112_024953_2.cif
_cod_data_source_block 1
_cod_database_code 4307067

loop_
_symmetry_equiv_pos_as_xyz
'x, y, z'
'-x+1/2, y+1/2, -z+1/2'
'-x, -y, -z'
'x-1/2, -y-1/2, z-1/2'

loop_
_atom_site_label
_atom_site_type_symbol
_atom_site_fract_x
_atom_site_fract_y
_atom_site_fract_z
_atom_site_U_iso_or_equiv
_atom_site_adp_type
_atom_site_occupancy
_atom_site_symmetry_multiplicity
_atom_site_calc_flag
_atom_site_refinement_flags
_atom_site_disorder_assembly
_atom_site_disorder_group
Ba1 Ba 1.03851(5) 0.79738(2) 0.38105(2) 0.0720(2) Uani 1 1 d . . .
Ba2 Ba 0.94087(5) 0.87852(2) 0.25246(2) 0.0758(3) Uani 1 1 d . . .
Ti1 Ti 1.26098(16) 0.84731(7) 0.42531(8) 0.0858(7) Uani 1 1 d . . .
Ti2 Ti 1.27905(16) 0.75486(8) 0.37047(8) 0.0921(7) Uani 1 1 d . . .
Ti3 Ti 1.12855(15) 0.72380(6) 0.28541(7) 0.0785(6) Uani 1 1 d . . .
Ti4 Ti 0.90270(15) 0.71289(6) 0.31542(7) 0.0755(6) Uani 1 1 d . . .
Ti5 Ti 1.05073(16) 0.78221(6) 0.19916(7) 0.0784(6) Uani 1 1 d . . .
Ti6 Ti 0.82368(15) 0.76569(6) 0.22541(7) 0.0759(6) Uani 1 1 d . . .
Ti7 Ti 0.69532(16) 0.85947(6) 0.21571(7) 0.0830(7) Uani 1 1 d . . .
Ti8 Ti 0.73235(16) 0.94400(6) 0.28191(7) 0.0813(7) Uani 1 1 d . . .
Ti9 Ti 0.88352(14) 0.93659(6) 0.37104(7) 0.0721(6) Uani 1 1 d . . .
Ti10 Ti 1.11472(14) 0.92669(6) 0.38546(7) 0.0753(6) Uani 1 1 d . . .
O1 O 1.0967(5) 0.8381(2) 0.3047(2) 0.077(2) Uani 1 1 d . . .
O2 O 0.8802(5) 0.8299(2) 0.3226(2) 0.073(2) Uani 1 1 d . . .
O3 O 1.2268(5) 0.7960(2) 0.4045(2) 0.078(2) Uani 1 1 d . . .
O4 O 1.1810(5) 0.7515(2) 0.3337(2) 0.081(2) Uani 1 1 d . . .
O5 O 1.0069(5) 0.73667(19) 0.3031(2) 0.0698(19) Uani 1 1 d . . .
O6 O 1.1325(5) 0.7651(2) 0.2461(2) 0.079(2) Uani 1 1 d . . .
O7 O 0.8224(5) 0.74997(19) 0.2805(2) 0.0704(19) Uani 1 1 d . . .
O8 O 0.7870(5) 0.8224(2) 0.2282(2) 0.075(2) Uani 1 1 d . . .
O9 O 0.7576(5) 0.9051(2) 0.2420(2) 0.076(2) Uani 1 1 d . . .
O10 O 0.8374(5) 0.9303(2) 0.3168(2) 0.075(2) Uani 1 1 d . . .
O11 O 0.9971(5) 0.9125(2) 0.3654(2) 0.0683(19) Uani 1 1 d . . .
O12 O 1.1576(5) 0.8748(2) 0.4004(2) 0.0709(19) Uani 1 1 d . . .
O13 O 0.9505(5) 0.78372(19) 0.2272(2) 0.072(2) Uani 1 1 d . . .
O14 O 1.3322(6) 0.8611(3) 0.3717(3) 0.095(3) Uani 1 1 d U . .
C15 C 1.3493(11) 0.8410(7) 0.3393(6) 0.109(5) Uani 1 1 d U . .
O16 O 1.3371(6) 0.8020(4) 0.3342(3) 0.103(3) Uani 1 1 d U . .
C17 C 1.3868(12) 0.8659(7) 0.3027(7) 0.125(5) Uani 1 1 d U . .
C18 C 1.3997(14) 0.8466(10) 0.2669(7) 0.214(12) Uani 1 1 d . . .
H18A H 1.4266 0.8611 0.2446 0.257 Uiso 1 1 calc R . .
H18B H 1.3820 0.8181 0.2634 0.257 Uiso 1 1 calc R . .
C19 C 1.4110(13) 0.9096(8) 0.3120(7) 0.187(10) Uani 1 1 d . . .
H19A H 1.3971 0.9162 0.3411 0.281 Uiso 1 1 calc R . .
H19B H 1.3762 0.9282 0.2925 0.281 Uiso 1 1 calc R . .
H19C H 1.4760 0.9136 0.3084 0.281 Uiso 1 1 calc R . .
O20 O 1.3837(6) 0.8204(3) 0.4488(3) 0.100(3) Uani 1 1 d . . .
C21 C 1.4260(10) 0.7862(6) 0.4403(5) 0.093(4) Uani 1 1 d . . .
O22 O 1.4017(6) 0.7617(3) 0.4109(3) 0.102(3) Uani 1 1 d . . .
C23 C 1.5056(11) 0.7744(5) 0.4689(5) 0.098(4) Uani 1 1 d . . .
C24 C 1.5565(11) 0.7402(6) 0.4598(5) 0.134(6) Uani 1 1 d . . .
H24A H 1.5414 0.7239 0.4353 0.160 Uiso 1 1 calc R . .
H24B H 1.6071 0.7327 0.4779 0.160 Uiso 1 1 calc R . .
C25 C 1.5283(11) 0.8044(5) 0.5060(5) 0.135(6) Uani 1 1 d . . .
H25A H 1.4817 0.8263 0.5068 0.202 Uiso 1 1 calc R . .
H25B H 1.5875 0.8175 0.5024 0.202 Uiso 1 1 calc R . .
H25C H 1.5303 0.7886 0.5326 0.202 Uiso 1 1 calc R . .
O26 O 1.2483(7) 0.7086(3) 0.4077(3) 0.094(3) Uani 1 1 d . . .
C27 C 1.1734(12) 0.7009(4) 0.4245(4) 0.085(4) Uani 1 1 d . . .
O28 O 1.0982(6) 0.7200(3) 0.4183(3) 0.089(2) Uani 1 1 d . . .
C29 C 1.1735(13) 0.6660(6) 0.4567(5) 0.124(5) Uani 1 1 d . . .
C30 C 1.2514(15) 0.6437(8) 0.4641(7) 0.225(13) Uani 1 1 d . . .
H30A H 1.2522 0.6201 0.4825 0.271 Uiso 1 1 calc R . .
H30B H 1.3050 0.6518 0.4509 0.271 Uiso 1 1 calc R . .
C31 C 1.0858(14) 0.6557(6) 0.4760(6) 0.177(8) Uani 1 1 d . . .
H31A H 1.0386 0.6750 0.4649 0.266 Uiso 1 1 calc R . .
H31B H 1.0930 0.6587 0.5068 0.266 Uiso 1 1 calc R . .
H31C H 1.0684 0.6268 0.4688 0.266 Uiso 1 1 calc R . .
O32 O 1.3515(6) 0.7132(3) 0.3348(3) 0.115(3) Uani 1 1 d . . .
C33 C 1.3308(12) 0.6942(4) 0.2993(5) 0.094(4) Uani 1 1 d . . .
O34 O 1.2577(6) 0.6986(3) 0.2767(3) 0.089(2) Uani 1 1 d . . .
C35 C 1.4044(15) 0.6672(6) 0.2836(6) 0.160(8) Uani 1 1 d . . .
C36 C 1.4966(16) 0.6715(9) 0.2996(9) 0.267(17) Uani 1 1 d . . .
H36A H 1.5421 0.6535 0.2896 0.321 Uiso 1 1 calc R . .
H36B H 1.5122 0.6924 0.3201 0.321 Uiso 1 1 calc R . .
C37 C 1.3717(13) 0.6363(6) 0.2519(7) 0.187(9) Uani 1 1 d . . .
H37A H 1.3063 0.6399 0.2463 0.280 Uiso 1 1 calc R . .
H37B H 1.3840 0.6079 0.2626 0.280 Uiso 1 1 calc R . .
H37C H 1.4030 0.6406 0.2257 0.280 Uiso 1 1 calc R . .
O38 O 1.1157(6) 0.6672(3) 0.3203(3) 0.087(2) Uani 1 1 d . . .
C39 C 1.0522(13) 0.6489(4) 0.3382(4) 0.085(4) Uani 1 1 d . . .
O40 O 0.9702(7) 0.6602(2) 0.3430(3) 0.085(2) Uani 1 1 d . . .
C41 C 1.0789(13) 0.6050(5) 0.3586(5) 0.109(5) Uani 1 1 d . . .
C42 C 1.0143(16) 0.5823(6) 0.3786(6) 0.182(9) Uani 1 1 d . . .
H42A H 1.0290 0.5555 0.3902 0.219 Uiso 1 1 calc R . .
H42B H 0.9551 0.5934 0.3807 0.219 Uiso 1 1 calc R . .
C43 C 1.1737(12) 0.5902(5) 0.3536(6) 0.152(7) Uani 1 1 d . . .
H43A H 1.2082 0.6123 0.3400 0.228 Uiso 1 1 calc R . .
H43B H 1.1727 0.5649 0.3360 0.228 Uiso 1 1 calc R . .
H43C H 1.2023 0.5838 0.3815 0.228 Uiso 1 1 calc R . .
O44 O 1.0880(6) 0.6807(2) 0.2372(3) 0.088(2) Uani 1 1 d . . .
C45 C 1.0753(8) 0.6851(4) 0.1975(5) 0.074(3) Uani 1 1 d . . .
O46 O 1.0600(6) 0.7208(2) 0.1778(3) 0.084(2) Uani 1 1 d . . .
C47 C 1.0806(9) 0.6459(4) 0.1700(5) 0.084(3) Uani 1 1 d . . .
C48 C 1.0595(12) 0.6503(5) 0.1265(5) 0.135(6) Uani 1 1 d . . .
H48A H 1.0633 0.6268 0.1082 0.162 Uiso 1 1 calc R . .
H48B H 1.0413 0.6769 0.1152 0.162 Uiso 1 1 calc R . .
C49 C 1.1087(11) 0.6081(4) 0.1909(5) 0.129(6) Uani 1 1 d . . .
H49A H 1.1185 0.6135 0.2213 0.193 Uiso 1 1 calc R . .
H49B H 1.1652 0.5982 0.1795 0.193 Uiso 1 1 calc R . .
H49C H 1.0615 0.5867 0.1864 0.193 Uiso 1 1 calc R . .
O50 O 0.8790(6) 0.6680(2) 0.2696(3) 0.084(2) Uani 1 1 d . . .
C51 C 0.8571(8) 0.6685(3) 0.2312(5) 0.076(3) Uani 1 1 d . . .
O52 O 0.8460(5) 0.7031(2) 0.2076(2) 0.083(2) Uani 1 1 d . . .
C53 C 0.8410(9) 0.6269(4) 0.2071(4) 0.088(4) Uani 1 1 d . . .
C54 C 0.8599(11) 0.5904(4) 0.2293(4) 0.115(5) Uani 1 1 d . . .
H54A H 0.8503 0.5640 0.2160 0.138 Uiso 1 1 calc R . .
H54B H 0.8825 0.5918 0.2579 0.138 Uiso 1 1 calc R . .
C55 C 0.8067(11) 0.6285(4) 0.1639(5) 0.122(5) Uani 1 1 d . . .
H55A H 0.7980 0.6578 0.1553 0.184 Uiso 1 1 calc R . .
H55B H 0.7486 0.6136 0.1611 0.184 Uiso 1 1 calc R . .
H55C H 0.8502 0.6150 0.1458 0.184 Uiso 1 1 calc R . .
O56 O 0.9756(8) 0.7865(2) 0.1413(3) 0.092(3) Uani 1 1 d . . .
C57 C 0.8896(13) 0.7824(4) 0.1317(5) 0.087(4) Uani 1 1 d . . .
O58 O 0.8316(6) 0.7725(2) 0.1585(3) 0.087(2) Uani 1 1 d . . .
C59 C 0.8519(14) 0.7883(5) 0.0856(5) 0.114(5) Uani 1 1 d . . .
C60 C 0.9162(15) 0.7946(7) 0.0555(6) 0.177(9) Uani 1 1 d . . .
H60A H 0.8971 0.7996 0.0268 0.213 Uiso 1 1 calc R . .
H60B H 0.9789 0.7940 0.0636 0.213 Uiso 1 1 calc R . .
C61 C 0.7584(15) 0.7886(7) 0.0773(6) 0.181(9) Uani 1 1 d . . .
H61A H 0.7278 0.7842 0.1037 0.272 Uiso 1 1 calc R . .
H61B H 0.7416 0.7660 0.0573 0.272 Uiso 1 1 calc R . .
H61C H 0.7399 0.8157 0.0649 0.272 Uiso 1 1 calc R . .
O62 O 0.6870(7) 0.7510(2) 0.2094(3) 0.090(2) Uani 1 1 d . . .
C63 C 0.6181(10) 0.7712(5) 0.1947(4) 0.084(4) Uani 1 1 d . . .
O64 O 0.6114(6) 0.8113(3) 0.1898(3) 0.099(3) Uani 1 1 d . . .
C65 C 0.5382(11) 0.7457(5) 0.1835(5) 0.117(5) Uani 1 1 d . . .
C66 C 0.5408(12) 0.7011(5) 0.1794(6) 0.161(8) Uani 1 1 d . . .
H67A H 0.4871 0.6861 0.1714 0.193 Uiso 1 1 calc R . .
H67B H 0.5962 0.6864 0.1847 0.193 Uiso 1 1 calc R . .
C68 C 0.461(2) 0.7644(8) 0.1759(11) 0.31(2) Uani 1 1 d . . .
H68A H 0.4694 0.7949 0.1785 0.466 Uiso 1 1 calc R . .
H68B H 0.4177 0.7550 0.1964 0.466 Uiso 1 1 calc R . .
H68C H 0.4375 0.7575 0.1472 0.466 Uiso 1 1 calc R . .
O69 O 0.7302(8) 0.8758(3) 0.1575(3) 0.097(3) Uani 1 1 d . . .
C70 C 0.8126(16) 0.8884(5) 0.1450(6) 0.106(5) Uani 1 1 d . . .
O71 O 0.8827(9) 0.8861(3) 0.1666(4) 0.110(3) Uani 1 1 d . . .
C72 C 0.800(2) 0.9060(7) 0.1005(7) 0.159(8) Uani 1 1 d . . .
C73 C 0.726(2) 0.9140(10) 0.0792(8) 0.232(15) Uani 1 1 d . . .
H73A H 0.6696 0.9089 0.0913 0.278 Uiso 1 1 calc R . .
H73B H 0.7276 0.9251 0.0514 0.278 Uiso 1 1 calc R . .
C74 C 0.891(2) 0.9165(9) 0.0824(7) 0.243(13) Uani 1 1 d . . .
H74A H 0.9407 0.9075 0.1023 0.365 Uiso 1 1 calc R . .
H74B H 0.8956 0.9469 0.0779 0.365 Uiso 1 1 calc R . .
H74C H 0.8967 0.9019 0.0554 0.365 Uiso 1 1 calc R . .
O75 O 0.5802(6) 0.9008(3) 0.2055(3) 0.095(3) Uani 1 1 d . . .
C76 C 0.5616(10) 0.9370(4) 0.2196(5) 0.086(4) Uani 1 1 d . . .
O77 O 0.6084(7) 0.9563(3) 0.2493(3) 0.096(3) Uani 1 1 d . . .
C78 C 0.4798(11) 0.9597(5) 0.2019(5) 0.100(4) Uani 1 1 d . . .
C79 C 0.4265(12) 0.9405(5) 0.1711(6) 0.142(6) Uani 1 1 d . . .
H79A H 0.3744 0.9545 0.1592 0.171 Uiso 1 1 calc R . .
H79B H 0.4415 0.9133 0.1616 0.171 Uiso 1 1 calc R . .
C80 C 0.4601(10) 1.0024(4) 0.2183(5) 0.124(5) Uani 1 1 d . . .
H80A H 0.5073 1.0104 0.2397 0.186 Uiso 1 1 calc R . .
H80B H 0.4010 1.0023 0.2310 0.186 Uiso 1 1 calc R . .
H80C H 0.4591 1.0227 0.1950 0.186 Uiso 1 1 calc R . .
O81 O 0.6357(6) 0.8446(3) 0.2711(3) 0.090(2) Uani 1 1 d . . .
C82 C 0.6322(9) 0.8612(5) 0.3065(5) 0.085(4) Uani 1 1 d . . .
O83 O 0.6585(5) 0.8993(3) 0.3151(2) 0.087(2) Uani 1 1 d . . .
C84 C 0.5975(10) 0.8373(6) 0.3428(6) 0.107(5) Uani 1 1 d . . .
C85 C 0.5821(13) 0.8557(8) 0.3803(7) 0.177(10) Uani 1 1 d . . .
H85A H 0.5593 0.8395 0.4025 0.212 Uiso 1 1 calc R . .
H85B H 0.5942 0.8848 0.3843 0.212 Uiso 1 1 calc R . .
C86 C 0.5805(13) 0.7927(7) 0.3344(7) 0.183(9) Uani 1 1 d . . .
H86A H 0.5974 0.7858 0.3057 0.275 Uiso 1 1 calc R . .
H86B H 0.5159 0.7867 0.3371 0.275 Uiso 1 1 calc R . .
H86C H 0.6166 0.7757 0.3549 0.275 Uiso 1 1 calc R . .
O87 O 0.7864(7) 0.9912(2) 0.2533(3) 0.106(3) Uani 1 1 d U . .
C88 C 0.8511(18) 0.9931(5) 0.2300(7) 0.180(9) Uani 1 1 d DU . .
O89 O 0.9147(8) 0.9646(3) 0.2295(3) 0.132(4) Uani 1 1 d U . .
C90 C 0.837(2) 1.0211(15) 0.1920(13) 0.54(4) Uani 1 1 d DU . .
C91 C 0.925(2) 1.0295(11) 0.1735(13) 0.41(3) Uani 1 1 d DU . .
H91A H 0.9788 1.0175 0.1861 0.496 Uiso 1 1 calc R . .
H91B H 0.9278 1.0467 0.1492 0.496 Uiso 1 1 calc R . .
C92 C 0.741(2) 1.0256(12) 0.1727(12) 0.44(3) Uani 1 1 d DU . .
H92A H 0.6975 1.0169 0.1934 0.656 Uiso 1 1 calc R . .
H92B H 0.7337 1.0077 0.1475 0.656 Uiso 1 1 calc R . .
H92C H 0.7298 1.0549 0.1647 0.656 Uiso 1 1 calc R . .
O93 O 0.6845(6) 0.9860(2) 0.3263(3) 0.093(3) Uani 1 1 d . . .
C94 C 0.7046(10) 0.9901(4) 0.3668(5) 0.080(3) Uani 1 1 d . . .
O95 O 0.7702(6) 0.9734(2) 0.3885(3) 0.081(2) Uani 1 1 d . . .
C96 C 0.6413(9) 1.0194(3) 0.3914(5) 0.082(4) Uani 1 1 d . . .
C97 C 0.6698(10) 1.0335(4) 0.4320(5) 0.114(5) Uani 1 1 d . . .
H97A H 0.6308 1.0505 0.4477 0.137 Uiso 1 1 calc R . .
H97B H 0.7280 1.0260 0.4438 0.137 Uiso 1 1 calc R . .
C98 C 0.5544(10) 1.0292(4) 0.3710(4) 0.102(4) Uani 1 1 d . . .
H98A H 0.5504 1.0168 0.3426 0.154 Uiso 1 1 calc R . .
H98B H 0.5474 1.0597 0.3689 0.154 Uiso 1 1 calc R . .
H98C H 0.5062 1.0176 0.3877 0.154 Uiso 1 1 calc R . .
O99 O 0.9327(6) 0.9959(2) 0.3590(3) 0.084(2) Uani 1 1 d . . .
C100 C 1.0127(11) 1.0114(4) 0.3603(4) 0.079(3) Uani 1 1 d . . .
O101 O 1.0847(6) 0.9923(2) 0.3719(3) 0.082(2) Uani 1 1 d . . .
C102 C 1.0195(12) 1.0585(4) 0.3483(5) 0.102(4) Uani 1 1 d . . .
C103 C 1.1034(12) 1.0785(4) 0.3533(5) 0.123(5) Uani 1 1 d . . .
H10A H 1.1086 1.1074 0.3464 0.148 Uiso 1 1 calc R . .
H10B H 1.1552 1.0633 0.3636 0.148 Uiso 1 1 calc R . .
C104 C 0.9364(13) 1.0763(5) 0.3335(8) 0.191(10) Uani 1 1 d . . .
H10C H 0.8885 1.0550 0.3339 0.286 Uiso 1 1 calc R . .
H10D H 0.9417 1.0865 0.3045 0.286 Uiso 1 1 calc R . .
H10E H 0.9213 1.0999 0.3518 0.286 Uiso 1 1 calc R . .
O105 O 1.0928(7) 0.9299(3) 0.2660(3) 0.115(3) Uani 1 1 d . . .
C106 C 1.1496(10) 0.9442(4) 0.2929(5) 0.085(4) Uani 1 1 d . . .
O107 O 1.1686(5) 0.9275(3) 0.3292(3) 0.084(2) Uani 1 1 d . . .
C108 C 1.2035(11) 0.9833(4) 0.2801(6) 0.107(4) Uani 1 1 d . . .
C109 C 1.2619(14) 1.0004(5) 0.3082(7) 0.160(8) Uani 1 1 d . . .
H10F H 1.2975 1.0237 0.3005 0.192 Uiso 1 1 calc R . .
H10G H 1.2683 0.9893 0.3360 0.192 Uiso 1 1 calc R . .
C110 C 1.1886(15) 0.9978(7) 0.2369(8) 0.214(11) Uani 1 1 d . . .
H11A H 1.1404 0.9811 0.2226 0.322 Uiso 1 1 calc R . .
H11B H 1.2447 0.9947 0.2219 0.322 Uiso 1 1 calc R . .
H11C H 1.1708 1.0275 0.2369 0.322 Uiso 1 1 calc R . .
O111 O 0.9184(6) 0.9482(2) 0.4362(3) 0.077(2) Uani 1 1 d . . .
C112 C 0.9907(11) 0.9440(3) 0.4591(4) 0.076(3) Uani 1 1 d . . .
O113 O 1.0705(6) 0.9384(2) 0.4446(2) 0.078(2) Uani 1 1 d . . .
C114 C 0.9843(10) 0.9461(4) 0.5070(4) 0.081(3) Uani 1 1 d . . .
C115 C 0.9014(10) 0.9567(4) 0.5227(4) 0.105(4) Uani 1 1 d . . .
H11D H 0.8966 0.9611 0.5522 0.126 Uiso 1 1 calc R . .
H11E H 0.8494 0.9597 0.5040 0.126 Uiso 1 1 calc R . .
C116 C 1.0702(12) 0.9405(5) 0.5316(5) 0.123(5) Uani 1 1 d . . .
H11F H 1.1180 0.9331 0.5126 0.185 Uiso 1 1 calc R . .
H11G H 1.0637 0.9178 0.5522 0.185 Uiso 1 1 calc R . .
H11H H 1.0863 0.9666 0.5465 0.185 Uiso 1 1 calc R . .
O117 O 1.2352(6) 0.9558(2) 0.4108(3) 0.084(2) Uani 1 1 d . . .
C118 C 1.3023(10) 0.9428(5) 0.4315(5) 0.088(4) Uani 1 1 d . . .
O119 O 1.3165(6) 0.9043(3) 0.4449(3) 0.111(3) Uani 1 1 d . . .
C120 C 1.3797(10) 0.9741(4) 0.4453(4) 0.086(4) Uani 1 1 d . . .
C121 C 1.3567(9) 1.0173(4) 0.4414(5) 0.108(5) Uani 1 1 d . . .
H12A H 1.4019 1.0382 0.4465 0.130 Uiso 1 1 calc R . .
H12B H 1.2961 1.0253 0.4338 0.130 Uiso 1 1 calc R . .
C122 C 1.4669(10) 0.9578(4) 0.4564(4) 0.101(4) Uani 1 1 d . . .
H12C H 1.4644 0.9270 0.4564 0.152 Uiso 1 1 calc R . .
H12D H 1.4868 0.9678 0.4846 0.152 Uiso 1 1 calc R . .
H12E H 1.5098 0.9673 0.4358 0.152 Uiso 1 1 calc R . .
O123 O 1.2140(7) 0.8403(3) 0.4812(3) 0.093(2) Uani 1 1 d . . .
C124 C 1.1362(14) 0.8230(5) 0.4926(5) 0.109(5) Uani 1 1 d . . .
O125 O 1.0743(8) 0.8102(3) 0.4679(3) 0.106(3) Uani 1 1 d . . .
C126 C 1.1202(16) 0.8212(8) 0.5403(5) 0.177(9) Uani 1 1 d . . .
C127 C 1.1935(18) 0.8347(9) 0.5671(6) 0.266(16) Uani 1 1 d . . .
H12F H 1.1887 0.8341 0.5969 0.319 Uiso 1 1 calc R . .
H12G H 1.2476 0.8443 0.5555 0.319 Uiso 1 1 calc R . .
C128 C 1.034(2) 0.8059(15) 0.5533(7) 0.44(4) Uani 1 1 d . . .
H12H H 0.9942 0.8004 0.5283 0.661 Uiso 1 1 calc R . .
H12I H 1.0067 0.8271 0.5711 0.661 Uiso 1 1 calc R . .
H12J H 1.0438 0.7799 0.5695 0.661 Uiso 1 1 calc R . .
O129 O 0.8221(5) 0.8862(2) 0.3918(3) 0.072(2) Uani 1 1 d . . .
C130 C 0.8368(9) 0.8606(4) 0.4244(4) 0.075(3) Uani 1 1 d . . .
O131 O 0.8952(6) 0.8319(3) 0.4244(3) 0.094(3) Uani 1 1 d . . .
C132 C 0.7795(10) 0.8658(5) 0.4627(4) 0.093(4) Uani 1 1 d . . .
C133 C 0.7197(9) 0.8982(5) 0.4639(4) 0.097(4) Uani 1 1 d . . .
H13A H 0.6854 0.9022 0.4881 0.117 Uiso 1 1 calc R . .
H13B H 0.7124 0.9169 0.4406 0.117 Uiso 1 1 calc R . .
C134 C 0.7950(14) 0.8352(6) 0.4980(5) 0.185(10) Uani 1 1 d . . .
H13C H 0.8401 0.8144 0.4902 0.278 Uiso 1 1 calc R . .
H13D H 0.7379 0.8210 0.5034 0.278 Uiso 1 1 calc R . .
H13E H 0.8171 0.8502 0.5236 0.278 Uiso 1 1 calc R . .
C135 C 0.8556(15) 0.7298(6) 0.4421(7) 0.182(9) Uani 1 1 d . . .
H13F H 0.8824 0.7573 0.4488 0.274 Uiso 1 1 calc R . .
H13G H 0.9013 0.7078 0.4475 0.274 Uiso 1 1 calc R . .
H13H H 0.8043 0.7249 0.4599 0.274 Uiso 1 1 calc R . .
C136 C 0.8240(12) 0.7287(5) 0.3975(5) 0.114(5) Uani 1 1 d . . .
H136 H 0.7745 0.7500 0.3937 0.137 Uiso 1 1 calc R . .
C137 C 0.7834(13) 0.6882(6) 0.3906(6) 0.152(7) Uani 1 1 d . . .
H13I H 0.7223 0.6874 0.4020 0.182 Uiso 1 1 calc R . .
H13J H 0.8212 0.6661 0.4048 0.182 Uiso 1 1 calc R . .
O138 O 0.7771(6) 0.6811(3) 0.3432(3) 0.102(3) Uani 1 1 d . . .
C139 C 0.7307(14) 0.6470(7) 0.3275(8) 0.229(13) Uani 1 1 d . . .
H13K H 0.7304 0.6474 0.2965 0.343 Uiso 1 1 calc R . .
H13L H 0.6682 0.6479 0.3364 0.343 Uiso 1 1 calc R . .
H13M H 0.7602 0.6213 0.3381 0.343 Uiso 1 1 calc R . .
O140 O 0.8911(5) 0.7390(2) 0.3687(2) 0.073(2) Uani 1 1 d . . .
C141 C 1.1257(17) 0.9035(6) 0.1643(8) 0.241(14) Uani 1 1 d . . .
H14A H 1.1096 0.9215 0.1879 0.361 Uiso 1 1 calc R . .
H14B H 1.0738 0.9012 0.1438 0.361 Uiso 1 1 calc R . .
H14C H 1.1773 0.9158 0.1505 0.361 Uiso 1 1 calc R . .
C142 C 1.1505(11) 0.8614(4) 0.1804(5) 0.116(5) Uani 1 1 d . . .
H142 H 1.2030 0.8645 0.2015 0.139 Uiso 1 1 calc R . .
C143 C 1.1797(17) 0.8330(7) 0.1454(9) 0.274(18) Uani 1 1 d . . .
H14D H 1.1423 0.8391 0.1193 0.328 Uiso 1 1 calc R . .
H14E H 1.2438 0.8389 0.1398 0.328 Uiso 1 1 calc R . .
O144 O 1.1705(7) 0.7903(3) 0.1560(3) 0.116(3) Uani 1 1 d . . .
C145 C 1.1971(14) 0.7610(6) 0.1237(8) 0.225(13) Uani 1 1 d . . .
H14G H 1.1893 0.7322 0.1338 0.338 Uiso 1 1 calc R . .
H14H H 1.2609 0.7656 0.1179 0.338 Uiso 1 1 calc R . .
H14I H 1.1592 0.7654 0.0978 0.338 Uiso 1 1 calc R . .
O146 O 1.0764(5) 0.8407(2) 0.2017(2) 0.083(2) Uani 1 1 d . . .

loop_
_atom_site_aniso_label
_atom_site_aniso_U_11
_atom_site_aniso_U_22
_atom_site_aniso_U_33
_atom_site_aniso_U_23
_atom_site_aniso_U_13
_atom_site_aniso_U_12
Ba1 0.0838(5) 0.0602(4) 0.0729(5) -0.0092(3) 0.0140(4) 0.0005(4)
Ba2 0.0958(5) 0.0486(4) 0.0849(5) -0.0047(3) 0.0234(4) -0.0014(4)
Ti1 0.0914(16) 0.0751(14) 0.0900(17) -0.0070(12) -0.0015(13) -0.0095(12)
Ti2 0.0839(16) 0.0999(17) 0.0928(17) -0.0250(14) 0.0072(13) 0.0143(13)
Ti3 0.0962(16) 0.0590(12) 0.0812(15) -0.0140(11) 0.0117(13) 0.0085(11)
Ti4 0.0972(16) 0.0494(11) 0.0804(15) 0.0009(10) 0.0085(12) -0.0044(11)
Ti5 0.1060(17) 0.0541(11) 0.0772(15) -0.0068(10) 0.0242(13) 0.0063(11)
Ti6 0.1005(16) 0.0461(11) 0.0817(15) -0.0023(10) 0.0101(12) -0.0014(10)
Ti7 0.1021(17) 0.0587(12) 0.0881(16) 0.0006(11) 0.0042(13) 0.0116(12)
Ti8 0.1088(17) 0.0621(12) 0.0740(15) 0.0033(11) 0.0131(13) 0.0223(12)
Ti9 0.0823(14) 0.0575(12) 0.0778(15) -0.0134(10) 0.0160(12) 0.0022(10)
Ti10 0.0820(14) 0.0559(12) 0.0894(16) -0.0195(11) 0.0183(12) -0.0068(10)
O1 0.094(5) 0.059(4) 0.081(5) -0.008(4) 0.020(4) -0.006(4)
O2 0.087(5) 0.054(4) 0.079(5) -0.003(4) 0.013(4) 0.000(4)
O3 0.080(5) 0.071(5) 0.084(5) -0.012(4) 0.012(4) -0.007(4)
O4 0.089(5) 0.078(5) 0.079(5) -0.018(4) 0.014(4) 0.005(4)
O5 0.084(5) 0.048(4) 0.078(5) -0.003(3) 0.010(4) -0.004(4)
O6 0.093(5) 0.059(4) 0.089(6) -0.003(4) 0.029(4) 0.001(4)
O7 0.085(5) 0.045(4) 0.081(5) 0.000(3) 0.006(4) 0.002(3)
O8 0.088(5) 0.048(4) 0.089(5) -0.003(4) 0.008(4) 0.004(4)
O9 0.103(6) 0.058(4) 0.068(5) 0.006(4) 0.012(4) 0.008(4)
O10 0.090(5) 0.055(4) 0.083(5) -0.003(4) 0.019(4) 0.007(4)
O11 0.084(5) 0.053(4) 0.069(5) -0.013(3) 0.012(4) 0.003(4)
O12 0.073(5) 0.061(4) 0.078(5) -0.012(4) 0.004(4) -0.002(4)
O13 0.096(5) 0.047(4) 0.075(5) -0.002(3) 0.014(4) -0.001(4)
O14 0.075(5) 0.101(6) 0.110(7) 0.023(5) 0.012(5) -0.007(5)
C15 0.090(11) 0.138(10) 0.097(11) 0.018(8) 0.001(9) 0.002(11)
O16 0.091(6) 0.140(7) 0.080(6) -0.009(6) 0.015(5) -0.016(6)
C17 0.096(12) 0.156(14) 0.125(12) 0.024(12) 0.032(11) 0.005(11)
C18 0.130(17) 0.38(4) 0.130(18) 0.06(2) 0.011(15) -0.04(2)
C19 0.131(16) 0.23(3) 0.21(2) 0.10(2) 0.081(15) 0.054(17)
O20 0.092(6) 0.103(7) 0.102(7) 0.001(6) -0.017(5) -0.011(6)
C21 0.088(11) 0.116(13) 0.077(10) 0.003(10) 0.009(9) -0.008(10)
O22 0.077(6) 0.133(8) 0.098(7) -0.020(6) 0.006(5) 0.011(5)
C23 0.098(11) 0.120(12) 0.077(10) 0.025(9) 0.002(9) 0.002(9)
C24 0.117(13) 0.177(17) 0.109(13) 0.019(12) 0.019(10) 0.035(12)
C25 0.140(14) 0.131(13) 0.128(14) 0.003(11) -0.042(11) 0.015(11)
O26 0.084(6) 0.087(6) 0.111(7) -0.013(5) 0.006(6) 0.012(5)
C27 0.113(13) 0.069(8) 0.070(9) -0.007(7) -0.014(9) 0.012(9)
O28 0.102(6) 0.072(5) 0.094(6) 0.000(4) 0.008(5) 0.006(5)
C29 0.118(13) 0.175(17) 0.081(11) 0.016(11) 0.016(10) 0.015(12)
C30 0.149(18) 0.34(3) 0.18(2) 0.15(2) 0.015(15) 0.09(2)
C31 0.19(2) 0.185(19) 0.155(17) 0.105(15) 0.032(15) 0.037(15)
O32 0.107(7) 0.138(8) 0.097(7) -0.030(6) -0.003(6) 0.049(6)
C33 0.125(13) 0.084(9) 0.074(10) -0.014(8) 0.008(10) 0.024(9)
O34 0.097(6) 0.081(6) 0.090(6) -0.023(5) 0.001(5) 0.015(5)
C35 0.158(17) 0.174(17) 0.146(16) -0.088(14) -0.015(13) 0.083(15)
C36 0.147(19) 0.34(4) 0.31(3) -0.20(3) -0.05(2) 0.11(2)
C37 0.173(18) 0.189(19) 0.20(2) -0.084(17) -0.007(15) 0.103(16)
O38 0.102(7) 0.070(5) 0.089(6) -0.007(5) 0.017(5) 0.010(5)
C39 0.128(13) 0.070(9) 0.057(8) -0.005(7) -0.004(9) 0.013(9)
O40 0.101(7) 0.067(5) 0.086(6) -0.001(4) 0.011(5) -0.008(5)
C41 0.147(14) 0.088(10) 0.091(11) 0.013(8) -0.010(10) 0.019(10)
C42 0.24(2) 0.121(15) 0.19(2) 0.084(14) 0.035(18) 0.026(15)
C43 0.160(16) 0.094(11) 0.196(19) 0.031(11) -0.059(14) 0.039(11)
O44 0.125(7) 0.052(4) 0.087(7) -0.011(4) 0.003(6) 0.009(4)
C45 0.077(8) 0.067(8) 0.078(10) -0.012(8) 0.013(7) 0.003(6)
O46 0.112(6) 0.062(5) 0.080(6) -0.010(4) 0.016(5) 0.011(4)
C47 0.098(9) 0.067(8) 0.086(10) -0.021(7) -0.002(8) 0.009(7)
C48 0.212(18) 0.085(10) 0.106(13) -0.040(9) -0.001(12) -0.011(11)
C49 0.152(14) 0.065(9) 0.167(15) -0.047(9) -0.018(11) 0.017(9)
O50 0.118(7) 0.055(5) 0.079(6) -0.002(4) -0.001(5) -0.002(4)
C51 0.090(9) 0.040(7) 0.097(10) -0.010(7) 0.012(8) -0.004(6)
O52 0.109(6) 0.055(5) 0.086(6) -0.001(4) 0.011(5) 0.008(4)
C53 0.115(10) 0.058(8) 0.088(10) -0.021(7) -0.011(8) 0.007(7)
C54 0.204(16) 0.047(7) 0.094(10) -0.005(7) 0.009(10) 0.001(9)
C55 0.162(14) 0.074(9) 0.128(14) -0.025(9) -0.024(11) 0.017(9)
O56 0.133(8) 0.066(5) 0.080(6) -0.006(4) 0.024(6) 0.020(5)
C57 0.114(12) 0.055(7) 0.092(12) -0.006(7) 0.012(11) 0.007(8)
O58 0.119(7) 0.063(5) 0.080(6) 0.001(4) 0.006(5) -0.003(5)
C59 0.164(16) 0.124(12) 0.054(10) -0.020(8) 0.009(11) 0.021(11)
C60 0.20(2) 0.25(2) 0.077(12) -0.005(13) 0.007(14) 0.075(17)
C61 0.171(19) 0.27(3) 0.099(14) 0.017(14) -0.057(14) -0.007(18)
O62 0.112(7) 0.056(5) 0.100(7) 0.003(4) 0.004(5) -0.004(5)
C63 0.101(11) 0.079(10) 0.073(9) -0.016(7) 0.006(8) 0.005(9)
O64 0.103(6) 0.071(6) 0.122(7) -0.005(5) -0.012(5) 0.007(5)
C65 0.095(11) 0.106(12) 0.144(14) -0.029(10) -0.053(10) 0.014(10)
C66 0.139(14) 0.099(13) 0.24(2) -0.052(13) -0.032(14) -0.008(11)
C68 0.26(3) 0.16(2) 0.48(5) -0.07(3) -0.21(3) 0.00(2)
O69 0.151(9) 0.070(5) 0.069(6) -0.006(4) -0.017(6) 0.015(6)
C70 0.161(19) 0.063(9) 0.097(15) -0.012(9) 0.047(13) -0.015(11)
O71 0.140(10) 0.103(7) 0.088(8) -0.006(6) 0.031(7) 0.003(7)
C72 0.23(3) 0.166(18) 0.086(15) 0.022(13) 0.048(16) -0.015(18)
C73 0.26(3) 0.30(3) 0.13(2) 0.08(2) -0.03(2) -0.07(3)
C74 0.36(4) 0.24(3) 0.132(19) 0.048(18) 0.03(2) -0.02(3)
O75 0.102(6) 0.069(5) 0.115(7) 0.009(5) 0.007(5) 0.017(5)
C76 0.110(11) 0.066(9) 0.083(10) 0.018(8) 0.003(9) 0.022(8)
O77 0.126(7) 0.080(6) 0.082(6) 0.000(5) -0.002(6) 0.031(5)
C78 0.117(12) 0.090(10) 0.092(11) 0.010(8) -0.006(9) 0.010(9)
C79 0.144(15) 0.116(13) 0.163(17) 0.022(12) -0.023(13) 0.033(11)
C80 0.107(11) 0.097(11) 0.168(15) 0.009(10) 0.003(10) 0.037(9)
O81 0.102(6) 0.070(5) 0.098(7) 0.001(5) 0.017(6) 0.006(5)
C82 0.083(9) 0.076(9) 0.095(11) 0.021(9) 0.001(9) 0.007(8)
O83 0.079(5) 0.108(7) 0.075(6) 0.008(5) 0.004(4) 0.005(5)
C84 0.094(10) 0.120(13) 0.107(13) 0.028(11) 0.007(10) -0.016(9)
C85 0.155(17) 0.26(3) 0.118(16) 0.067(17) 0.004(14) -0.094(17)
C86 0.159(17) 0.17(2) 0.23(2) 0.093(18) 0.083(16) 0.028(15)
O87 0.157(8) 0.056(5) 0.106(7) 0.006(5) 0.029(6) 0.022(5)
C88 0.28(2) 0.070(10) 0.202(18) 0.029(11) 0.142(16) 0.036(11)
O89 0.168(9) 0.085(6) 0.150(9) 0.008(6) 0.062(8) -0.014(6)
C90 0.34(3) 0.72(8) 0.58(5) 0.53(6) 0.29(3) 0.28(4)
C91 0.38(3) 0.38(5) 0.51(6) 0.29(5) 0.26(4) 0.09(4)
C92 0.37(3) 0.51(6) 0.45(5) 0.32(5) 0.23(3) 0.27(4)
O93 0.127(7) 0.074(5) 0.079(6) -0.005(5) 0.009(6) 0.037(5)
C94 0.085(9) 0.056(7) 0.101(12) -0.009(7) 0.019(9) 0.002(7)
O95 0.087(6) 0.074(5) 0.083(6) -0.017(4) 0.004(5) 0.013(5)
C96 0.094(10) 0.048(6) 0.105(11) 0.007(7) 0.030(9) 0.019(6)
C97 0.112(11) 0.122(12) 0.111(12) -0.040(10) 0.042(10) 0.022(9)
C98 0.128(12) 0.084(9) 0.097(10) 0.017(7) 0.020(9) 0.037(8)
O99 0.090(6) 0.057(5) 0.106(7) -0.018(4) 0.025(5) 0.007(4)
C100 0.096(11) 0.064(8) 0.078(9) -0.013(6) 0.017(8) 0.008(8)
O101 0.099(6) 0.055(5) 0.092(6) -0.007(4) 0.013(5) -0.011(5)
C102 0.130(13) 0.059(8) 0.122(12) 0.007(8) 0.050(10) -0.007(9)
C103 0.167(16) 0.067(9) 0.140(14) 0.016(9) 0.040(12) -0.011(10)
C104 0.162(18) 0.092(12) 0.32(3) 0.062(15) 0.035(18) 0.030(12)
O105 0.138(8) 0.107(7) 0.100(7) 0.013(6) 0.012(7) -0.047(6)
C106 0.083(10) 0.081(9) 0.092(11) -0.010(9) 0.027(9) -0.021(8)
O107 0.084(6) 0.078(5) 0.093(6) -0.012(5) 0.027(5) -0.005(4)
C108 0.132(13) 0.079(9) 0.111(13) 0.008(9) 0.026(10) -0.021(9)
C109 0.188(18) 0.114(13) 0.185(19) -0.051(13) 0.068(16) -0.070(13)
C110 0.21(2) 0.18(2) 0.25(3) 0.11(2) 0.007(19) -0.073(17)
O111 0.082(6) 0.074(5) 0.076(6) -0.019(4) 0.017(5) 0.008(4)
C112 0.092(11) 0.057(7) 0.081(11) -0.019(6) 0.018(9) -0.004(7)
O113 0.082(6) 0.076(5) 0.077(5) -0.023(4) 0.010(5) 0.002(4)
C114 0.100(10) 0.074(8) 0.069(9) -0.019(6) 0.013(8) -0.004(7)
C115 0.108(11) 0.117(11) 0.091(10) -0.042(8) 0.020(9) -0.017(9)
C116 0.164(15) 0.116(12) 0.089(11) -0.020(9) 0.004(11) 0.044(11)
O117 0.065(5) 0.072(5) 0.115(7) -0.020(5) 0.003(5) -0.005(4)
C118 0.085(10) 0.080(10) 0.103(11) -0.039(9) 0.033(9) -0.022(9)
O119 0.125(8) 0.079(6) 0.126(8) -0.010(6) -0.037(6) -0.022(6)
C120 0.086(10) 0.083(9) 0.090(10) -0.023(7) 0.026(8) -0.010(8)
C121 0.085(9) 0.087(10) 0.155(14) -0.041(9) 0.025(9) -0.028(8)
C122 0.102(11) 0.113(11) 0.089(10) -0.028(8) 0.014(8) -0.022(9)
O123 0.124(7) 0.088(6) 0.066(6) -0.020(4) 0.000(5) -0.010(5)
C124 0.137(16) 0.104(12) 0.089(14) -0.015(9) 0.017(12) 0.003(11)
O125 0.131(8) 0.110(7) 0.077(7) -0.007(5) 0.019(6) -0.006(6)
C126 0.168(18) 0.30(3) 0.060(12) 0.000(14) 0.012(13) -0.043(18)
C127 0.28(3) 0.43(4) 0.077(13) 0.008(19) -0.063(17) -0.11(3)
C128 0.27(3) 0.96(10) 0.095(17) 0.02(3) 0.048(19) -0.33(5)
O129 0.083(5) 0.061(4) 0.072(5) -0.003(4) 0.012(4) 0.001(4)
C130 0.079(8) 0.083(9) 0.066(9) -0.015(7) 0.022(7) 0.007(7)
O131 0.118(7) 0.086(6) 0.082(6) 0.008(5) 0.035(5) 0.028(5)
C132 0.104(10) 0.100(10) 0.078(10) -0.008(8) 0.022(8) 0.012(8)
C133 0.097(10) 0.115(11) 0.083(10) -0.026(8) 0.038(8) -0.010(9)
C134 0.26(2) 0.201(19) 0.109(13) 0.044(13) 0.113(15) 0.106(17)
C135 0.22(2) 0.120(15) 0.21(2) 0.045(15) 0.067(19) 0.011(14)
C136 0.149(14) 0.125(13) 0.069(10) 0.000(9) 0.015(10) -0.034(11)
C137 0.191(18) 0.123(14) 0.147(18) -0.033(12) 0.066(14) -0.054(13)
O138 0.116(7) 0.075(5) 0.117(8) 0.009(5) 0.014(6) -0.028(5)
C139 0.19(2) 0.21(2) 0.30(3) -0.14(2) 0.13(2) -0.131(18)
O140 0.091(5) 0.066(4) 0.065(5) 0.002(4) 0.024(4) -0.003(4)
C141 0.34(3) 0.118(16) 0.28(3) 0.026(17) 0.19(3) -0.020(18)
C142 0.147(13) 0.064(8) 0.142(13) -0.010(9) 0.065(11) -0.019(9)
C143 0.30(3) 0.139(18) 0.41(4) -0.12(2) 0.27(3) -0.090(18)
O144 0.145(8) 0.088(6) 0.122(8) -0.023(6) 0.055(6) -0.001(6)
C145 0.22(2) 0.149(17) 0.33(3) -0.114(19) 0.16(2) -0.034(15)
O146 0.103(6) 0.058(4) 0.091(6) 0.007(4) 0.036(5) 0.004(4)

loop_
_geom_angle_atom_site_label_1
_geom_angle_atom_site_label_2
_geom_angle_atom_site_label_3
_geom_angle
_geom_angle_site_symmetry_1
_geom_angle_site_symmetry_3
_geom_angle_publ_flag
O125 Ba1 O131 64.7(3) . . ?
O125 Ba1 O3 67.3(3) . . ?
O131 Ba1 O3 129.2(2) . . ?
O125 Ba1 O28 71.5(3) . . ?
O131 Ba1 O28 111.2(2) . . ?
O3 Ba1 O28 66.5(2) . . ?
O125 Ba1 O140 109.3(3) . . ?
O131 Ba1 O140 74.6(2) . . ?
O3 Ba1 O140 138.6(2) . . ?
O28 Ba1 O140 73.4(2) . . ?
O125 Ba1 O1 134.5(3) . . ?
O131 Ba1 O1 119.6(2) . . ?
O3 Ba1 O1 84.1(2) . . ?
O28 Ba1 O1 129.0(2) . . ?
O140 Ba1 O1 115.4(2) . . ?
O125 Ba1 O4 117.1(3) . . ?
O131 Ba1 O4 173.8(2) . . ?
O3 Ba1 O4 54.9(2) . . ?
O28 Ba1 O4 65.1(2) . . ?
O140 Ba1 O4 99.3(2) . . ?
O1 Ba1 O4 63.9(2) . . ?
O125 Ba1 O12 67.0(3) . . ?
O131 Ba1 O12 91.6(2) . . ?
O3 Ba1 O12 54.35(19) . . ?
O28 Ba1 O12 116.7(2) . . ?
O140 Ba1 O12 165.50(19) . . ?
O1 Ba1 O12 67.52(19) . . ?
O4 Ba1 O12 94.59(19) . . ?
O125 Ba1 O2 129.6(2) . . ?
O131 Ba1 O2 66.0(2) . . ?
O3 Ba1 O2 149.7(2) . . ?
O28 Ba1 O2 138.3(2) . . ?
O140 Ba1 O2 65.77(19) . . ?
O1 Ba1 O2 66.4(2) . . ?
O4 Ba1 O2 112.99(19) . . ?
O12 Ba1 O2 105.04(18) . . ?
O125 Ba1 O5 150.6(2) . . ?
O131 Ba1 O5 122.6(2) . . ?
O3 Ba1 O5 107.37(19) . . ?
O28 Ba1 O5 79.8(2) . . ?
O140 Ba1 O5 54.29(19) . . ?
O1 Ba1 O5 70.20(18) . . ?
O4 Ba1 O5 52.68(19) . . ?
O12 Ba1 O5 135.14(18) . . ?
O2 Ba1 O5 70.08(18) . . ?
O125 Ba1 Ti2 90.5(2) . . ?
O131 Ba1 Ti2 155.16(19) . . ?
O3 Ba1 Ti2 28.17(15) . . ?
O28 Ba1 Ti2 57.51(19) . . ?
O140 Ba1 Ti2 117.32(15) . . ?
O1 Ba1 Ti2 76.69(15) . . ?
O4 Ba1 Ti2 27.56(15) . . ?
O12 Ba1 Ti2 77.10(13) . . ?
O2 Ba1 Ti2 138.02(14) . . ?
O5 Ba1 Ti2 79.33(13) . . ?
O125 Ba1 Ti1 57.9(2) . . ?
O131 Ba1 Ti1 108.20(19) . . ?
O3 Ba1 Ti1 26.54(14) . . ?
O28 Ba1 Ti1 88.07(18) . . ?
O140 Ba1 Ti1 160.61(15) . . ?
O1 Ba1 Ti1 80.50(15) . . ?
O4 Ba1 Ti1 77.09(15) . . ?
O12 Ba1 Ti1 29.12(13) . . ?
O2 Ba1 Ti1 133.35(13) . . ?
O5 Ba1 Ti1 128.86(13) . . ?
Ti2 Ba1 Ti1 53.12(5) . . ?
O105 Ba2 O71 107.5(3) . . ?
O105 Ba2 O9 126.7(3) . . ?
O71 Ba2 O9 67.7(3) . . ?
O105 Ba2 O89 64.8(3) . . ?
O71 Ba2 O89 69.1(3) . . ?
O9 Ba2 O89 64.5(3) . . ?
O105 Ba2 O2 118.3(2) . . ?
O71 Ba2 O2 134.1(3) . . ?
O9 Ba2 O2 85.3(2) . . ?
O89 Ba2 O2 131.8(2) . . ?
O105 Ba2 O146 75.8(3) . . ?
O71 Ba2 O146 71.6(3) . . ?
O9 Ba2 O146 137.9(2) . . ?
O89 Ba2 O146 110.2(3) . . ?
O2 Ba2 O146 117.17(19) . . ?
O105 Ba2 O8 173.4(3) . . ?
O71 Ba2 O8 67.0(3) . . ?
O9 Ba2 O8 55.58(19) . . ?
O89 Ba2 O8 114.9(3) . . ?
O2 Ba2 O8 67.2(2) . . ?
O146 Ba2 O8 98.6(2) . . ?
O105 Ba2 O1 65.5(2) . . ?
O71 Ba2 O1 138.0(3) . . ?
O9 Ba2 O1 151.3(2) . . ?
O89 Ba2 O1 129.1(3) . . ?
O2 Ba2 O1 67.2(2) . . ?
O146 Ba2 O1 66.6(2) . . ?
O8 Ba2 O1 115.76(18) . . ?
O105 Ba2 O10 90.4(3) . . ?
O71 Ba2 O10 117.1(3) . . ?
O9 Ba2 O10 54.3(2) . . ?
O89 Ba2 O10 65.8(2) . . ?
O2 Ba2 O10 66.03(18) . . ?
O146 Ba2 O10 165.8(2) . . ?
O8 Ba2 O10 95.3(2) . . ?
O1 Ba2 O10 104.61(19) . . ?
O105 Ba2 O13 123.9(3) . . ?
O71 Ba2 O13 81.5(3) . . ?
O9 Ba2 O13 108.3(2) . . ?
O89 Ba2 O13 150.3(3) . . ?
O2 Ba2 O13 72.52(18) . . ?
O146 Ba2 O13 54.21(19) . . ?
O8 Ba2 O13 52.86(19) . . ?
O1 Ba2 O13 71.87(19) . . ?
O10 Ba2 O13 135.59(18) . . ?
O105 Ba2 Ti7 152.6(2) . . ?
O71 Ba2 Ti7 58.7(2) . . ?
O9 Ba2 Ti7 28.68(14) . . ?
O89 Ba2 Ti7 87.8(2) . . ?
O2 Ba2 Ti7 79.66(15) . . ?
O146 Ba2 Ti7 116.13(17) . . ?
O8 Ba2 Ti7 27.91(13) . . ?
O1 Ba2 Ti7 141.32(13) . . ?
O10 Ba2 Ti7 77.87(15) . . ?
O13 Ba2 Ti7 79.81(14) . . ?
O105 Ba2 Ti8 106.9(2) . . ?
O71 Ba2 Ti8 88.9(2) . . ?
O9 Ba2 Ti8 26.15(15) . . ?
O89 Ba2 Ti8 56.4(2) . . ?
O2 Ba2 Ti8 79.65(14) . . ?
O146 Ba2 Ti8 159.91(16) . . ?
O8 Ba2 Ti8 77.14(14) . . ?
O1 Ba2 Ti8 133.11(14) . . ?
O10 Ba2 Ti8 29.13(15) . . ?
O13 Ba2 Ti8 128.92(14) . . ?
Ti7 Ba2 Ti8 53.22(5) . . ?
O3 Ti1 O12 93.5(3) . . ?
O3 Ti1 O123 96.9(4) . . ?
O12 Ti1 O123 96.5(4) . . ?
O3 Ti1 O119 172.0(4) . . ?
O12 Ti1 O119 91.1(3) . . ?
O123 Ti1 O119 89.0(4) . . ?
O3 Ti1 O14 92.0(4) . . ?
O12 Ti1 O14 89.7(3) . . ?
O123 Ti1 O14 168.8(4) . . ?
O119 Ti1 O14 81.5(4) . . ?
O3 Ti1 O20 88.9(4) . . ?
O12 Ti1 O20 174.2(4) . . ?
O123 Ti1 O20 88.5(4) . . ?
O119 Ti1 O20 86.0(4) . . ?
O14 Ti1 O20 84.9(4) . . ?
O3 Ti1 Ti2 22.6(2) . . ?
O12 Ti1 Ti2 105.5(2) . . ?
O123 Ti1 Ti2 113.7(3) . . ?
O119 Ti1 Ti2 149.5(3) . . ?
O14 Ti1 Ti2 73.3(3) . . ?
O20 Ti1 Ti2 75.0(3) . . ?
O3 Ti1 Ba1 44.2(2) . . ?
O12 Ti1 Ba1 52.0(2) . . ?
O123 Ti1 Ba1 86.9(3) . . ?
O119 Ti1 Ba1 142.0(3) . . ?
O14 Ti1 Ba1 104.3(3) . . ?
O20 Ti1 Ba1 131.6(3) . . ?
Ti2 Ti1 Ba1 63.22(5) . . ?
O4 Ti2 O3 94.1(3) . . ?
O4 Ti2 O26 98.0(4) . . ?
O3 Ti2 O26 93.7(4) . . ?
O4 Ti2 O32 91.8(4) . . ?
O3 Ti2 O32 173.0(4) . . ?
O26 Ti2 O32 89.3(4) . . ?
O4 Ti2 O16 91.5(4) . . ?
O3 Ti2 O16 90.4(4) . . ?
O26 Ti2 O16 169.4(4) . . ?
O32 Ti2 O16 85.5(4) . . ?
O4 Ti2 O22 175.6(4) . . ?
O3 Ti2 O22 87.0(3) . . ?
O26 Ti2 O22 86.2(4) . . ?
O32 Ti2 O22 86.9(4) . . ?
O16 Ti2 O22 84.2(4) . . ?
O4 Ti2 Ti1 107.1(2) . . ?
O3 Ti2 Ti1 21.8(2) . . ?
O26 Ti2 Ti1 108.3(3) . . ?
O32 Ti2 Ti1 151.5(3) . . ?
O16 Ti2 Ti1 73.1(3) . . ?
O22 Ti2 Ti1 72.6(3) . . ?
O4 Ti2 Ba1 50.5(2) . . ?
O3 Ti2 Ba1 45.3(2) . . ?
O26 Ti2 Ba1 88.1(3) . . ?
O32 Ti2 Ba1 141.3(3) . . ?
O16 Ti2 Ba1 101.7(3) . . ?
O22 Ti2 Ba1 131.4(3) . . ?
Ti1 Ti2 Ba1 63.67(5) . . ?
O6 Ti3 O4 101.0(3) . . ?
O6 Ti3 O5 96.2(3) . . ?
O4 Ti3 O5 90.8(3) . . ?
O6 Ti3 O34 97.2(4) . . ?
O4 Ti3 O34 87.0(3) . . ?
O5 Ti3 O34 166.6(3) . . ?
O6 Ti3 O44 89.6(3) . . ?
O4 Ti3 O44 166.5(3) . . ?
O5 Ti3 O44 96.5(3) . . ?
O34 Ti3 O44 83.2(3) . . ?
O6 Ti3 O38 167.8(3) . . ?
O4 Ti3 O38 91.1(3) . . ?
O5 Ti3 O38 85.4(3) . . ?
O34 Ti3 O38 81.4(4) . . ?
O44 Ti3 O38 78.3(3) . . ?
O6 Ti3 Ti5 24.2(3) . . ?
O4 Ti3 Ti5 119.6(3) . . ?
O5 Ti3 Ti5 80.9(2) . . ?
O34 Ti3 Ti5 111.7(3) . . ?
O44 Ti3 Ti5 73.0(2) . . ?
O38 Ti3 Ti5 146.3(3) . . ?
O6 Ti3 Ba1 96.7(2) . . ?
O4 Ti3 Ba1 43.4(2) . . ?
O5 Ti3 Ba1 47.9(2) . . ?
O34 Ti3 Ba1 130.3(3) . . ?
O44 Ti3 Ba1 144.3(3) . . ?
O38 Ti3 Ba1 93.4(2) . . ?
Ti5 Ti3 Ba1 99.75(6) . . ?
O5 Ti4 O140 97.3(3) . . ?
O5 Ti4 O7 97.2(3) . . ?
O140 Ti4 O7 99.0(3) . . ?
O5 Ti4 O50 105.1(3) . . ?
O140 Ti4 O50 156.0(3) . . ?
O7 Ti4 O50 86.8(3) . . ?
O5 Ti4 O40 91.9(3) . . ?
O140 Ti4 O40 92.5(3) . . ?
O7 Ti4 O40 164.2(3) . . ?
O50 Ti4 O40 78.4(3) . . ?
O5 Ti4 O138 170.2(4) . . ?
O140 Ti4 O138 75.1(3) . . ?
O7 Ti4 O138 90.3(3) . . ?
O50 Ti4 O138 81.6(4) . . ?
O40 Ti4 O138 82.3(3) . . ?
O5 Ti4 Ti6 82.6(2) . . ?
O140 Ti4 Ti6 118.5(2) . . ?
O7 Ti4 Ti6 23.0(2) . . ?
O50 Ti4 Ti6 73.6(2) . . ?
O40 Ti4 Ti6 148.9(2) . . ?
O138 Ti4 Ti6 106.4(3) . . ?
O5 Ti4 Ba1 52.7(2) . . ?
O140 Ti4 Ba1 44.8(2) . . ?
O7 Ti4 Ba1 99.5(2) . . ?
O50 Ti4 Ba1 157.3(3) . . ?
O40 Ti4 Ba1 96.3(2) . . ?
O138 Ti4 Ba1 119.8(3) . . ?
Ti6 Ti4 Ba1 104.29(6) . . ?
O13 Ti5 O146 97.1(3) . . ?
O13 Ti5 O6 97.2(3) . . ?
O146 Ti5 O6 97.4(3) . . ?
O13 Ti5 O46 105.1(3) . . ?
O146 Ti5 O46 156.9(3) . . ?
O6 Ti5 O46 86.3(3) . . ?
O13 Ti5 O56 91.1(4) . . ?
O146 Ti5 O56 93.9(3) . . ?
O6 Ti5 O56 165.0(3) . . ?
O46 Ti5 O56 79.5(3) . . ?
O13 Ti5 O144 169.8(4) . . ?
O146 Ti5 O144 76.0(3) . . ?
O6 Ti5 O144 91.1(4) . . ?
O46 Ti5 O144 81.2(3) . . ?
O56 Ti5 O144 82.0(4) . . ?
O13 Ti5 Ti3 82.5(2) . . ?
O146 Ti5 Ti3 115.9(3) . . ?
O6 Ti5 Ti3 22.4(2) . . ?
O46 Ti5 Ti3 74.1(2) . . ?
O56 Ti5 Ti3 150.0(2) . . ?
O144 Ti5 Ti3 107.2(3) . . ?
O13 Ti5 Ba2 51.8(2) . . ?
O146 Ti5 Ba2 45.4(2) . . ?
O6 Ti5 Ba2 98.4(2) . . ?
O46 Ti5 Ba2 156.7(2) . . ?
O56 Ti5 Ba2 96.6(2) . . ?
O144 Ti5 Ba2 121.2(2) . . ?
Ti3 Ti5 Ba2 102.12(6) . . ?
O7 Ti6 O8 101.6(3) . . ?
O7 Ti6 O13 96.3(3) . . ?
O8 Ti6 O13 89.7(3) . . ?
O7 Ti6 O52 90.4(3) . . ?
O8 Ti6 O52 165.5(3) . . ?
O13 Ti6 O52 97.1(3) . . ?
O7 Ti6 O62 96.4(3) . . ?
O8 Ti6 O62 87.2(3) . . ?
O13 Ti6 O62 167.2(3) . . ?
O52 Ti6 O62 83.5(3) . . ?
O7 Ti6 O58 169.5(3) . . ?
O8 Ti6 O58 88.9(3) . . ?
O13 Ti6 O58 84.1(3) . . ?
O52 Ti6 O58 79.2(3) . . ?
O62 Ti6 O58 83.4(4) . . ?
O7 Ti6 Ti4 25.1(2) . . ?
O8 Ti6 Ti4 120.8(2) . . ?
O13 Ti6 Ti4 80.6(2) . . ?
O52 Ti6 Ti4 73.1(2) . . ?
O62 Ti6 Ti4 111.6(2) . . ?
O58 Ti6 Ti4 146.3(2) . . ?
O7 Ti6 Ba2 93.8(2) . . ?
O8 Ti6 Ba2 42.6(2) . . ?
O13 Ti6 Ba2 48.49(19) . . ?
O52 Ti6 Ba2 145.5(2) . . ?
O62 Ti6 Ba2 129.8(2) . . ?
O58 Ti6 Ba2 94.3(2) . . ?
Ti4 Ti6 Ba2 97.71(6) . . ?
O8 Ti7 O9 93.6(3) . . ?
O8 Ti7 O69 98.2(4) . . ?
O9 Ti7 O69 93.6(4) . . ?
O8 Ti7 O81 90.7(3) . . ?
O9 Ti7 O81 91.2(3) . . ?
O69 Ti7 O81 169.5(4) . . ?
O8 Ti7 O64 91.7(3) . . ?
O9 Ti7 O64 172.9(4) . . ?
O69 Ti7 O64 90.3(4) . . ?
O81 Ti7 O64 84.0(4) . . ?
O8 Ti7 O75 174.8(4) . . ?
O9 Ti7 O75 87.6(3) . . ?
O69 Ti7 O75 86.7(4) . . ?
O81 Ti7 O75 84.2(3) . . ?
O64 Ti7 O75 86.7(3) . . ?
O8 Ti7 Ti8 106.3(2) . . ?
O9 Ti7 Ti8 21.7(2) . . ?
O69 Ti7 Ti8 108.4(3) . . ?
O81 Ti7 Ti8 73.9(3) . . ?
O64 Ti7 Ti8 151.3(3) . . ?
O75 Ti7 Ti8 73.4(3) . . ?
O8 Ti7 Ba2 49.5(2) . . ?
O9 Ti7 Ba2 46.2(2) . . ?
O69 Ti7 Ba2 87.3(3) . . ?
O81 Ti7 Ba2 102.7(3) . . ?
O64 Ti7 Ba2 140.1(2) . . ?
O75 Ti7 Ba2 132.8(2) . . ?
Ti8 Ti7 Ba2 64.49(6) . . ?
O9 Ti8 O10 93.3(3) . . ?
O9 Ti8 O87 95.6(4) . . ?
O10 Ti8 O87 96.0(4) . . ?
O9 Ti8 O93 172.0(4) . . ?
O10 Ti8 O93 92.9(3) . . ?
O87 Ti8 O93 88.9(4) . . ?
O9 Ti8 O77 89.4(4) . . ?
O10 Ti8 O77 173.3(4) . . ?
O87 Ti8 O77 89.8(4) . . ?
O93 Ti8 O77 83.9(4) . . ?
O9 Ti8 O83 91.0(3) . . ?
O10 Ti8 O83 89.0(3) . . ?
O87 Ti8 O83 171.5(4) . . ?
O93 Ti8 O83 84.0(4) . . ?
O77 Ti8 O83 84.8(3) . . ?
O9 Ti8 Ti7 22.6(2) . . ?
O10 Ti8 Ti7 105.8(2) . . ?
O87 Ti8 Ti7 112.1(3) . . ?
O93 Ti8 Ti7 149.6(3) . . ?
O77 Ti8 Ti7 74.8(3) . . ?
O83 Ti8 Ti7 72.8(3) . . ?
O9 Ti8 Ba2 43.4(2) . . ?
O10 Ti8 Ba2 51.9(2) . . ?
O87 Ti8 Ba2 87.3(3) . . ?
O93 Ti8 Ba2 143.9(3) . . ?
O77 Ti8 Ba2 132.0(3) . . ?
O83 Ti8 Ba2 101.3(2) . . ?
Ti7 Ti8 Ba2 62.30(5) . . ?
O10 Ti9 O11 99.1(3) . . ?
O10 Ti9 O129 93.9(3) . . ?
O11 Ti9 O129 97.4(3) . . ?
O10 Ti9 O99 92.6(3) . . ?
O11 Ti9 O99 91.8(3) . . ?
O129 Ti9 O99 167.7(3) . . ?
O10 Ti9 O111 171.4(3) . . ?
O11 Ti9 O111 89.5(3) . . ?
O129 Ti9 O111 84.9(3) . . ?
O99 Ti9 O111 87.1(3) . . ?
O10 Ti9 O95 92.5(3) . . ?
O11 Ti9 O95 166.3(3) . . ?
O129 Ti9 O95 88.9(3) . . ?
O99 Ti9 O95 80.5(3) . . ?
O111 Ti9 O95 79.0(3) . . ?
O10 Ti9 Ti10 115.7(2) . . ?
O11 Ti9 Ti10 23.2(2) . . ?
O129 Ti9 Ti10 110.6(2) . . ?
O99 Ti9 Ti10 75.6(2) . . ?
O111 Ti9 Ti10 72.5(2) . . ?
O95 Ti9 Ti10 143.3(2) . . ?
O12 Ti10 O11 100.0(3) . . ?
O12 Ti10 O107 95.4(3) . . ?
O11 Ti10 O107 96.1(3) . . ?
O12 Ti10 O113 92.9(3) . . ?
O11 Ti10 O113 91.1(3) . . ?
O107 Ti10 O113 167.9(3) . . ?
O12 Ti10 O117 91.4(3) . . ?
O11 Ti10 O117 167.4(3) . . ?
O107 Ti10 O117 88.1(3) . . ?
O113 Ti10 O117 82.9(3) . . ?
O12 Ti10 O101 170.7(3) . . ?
O11 Ti10 O101 89.3(3) . . ?
O107 Ti10 O101 84.1(3) . . ?
O113 Ti10 O101 86.3(3) . . ?
O117 Ti10 O101 79.2(3) . . ?
O12 Ti10 Ti9 116.5(2) . . ?
O11 Ti10 Ti9 22.99(19) . . ?
O107 Ti10 Ti9 108.7(3) . . ?
O113 Ti10 Ti9 75.1(2) . . ?
O117 Ti10 Ti9 144.7(2) . . ?
O101 Ti10 Ti9 72.2(2) . . ?
Ba1 O1 Ba2 113.1(2) . . ?
Ba2 O2 Ba1 112.6(2) . . ?
Ti1 O3 Ti2 135.6(4) . . ?
Ti1 O3 Ba1 109.3(3) . . ?
Ti2 O3 Ba1 106.5(3) . . ?
Ti2 O4 Ti3 145.5(4) . . ?
Ti2 O4 Ba1 101.9(3) . . ?
Ti3 O4 Ba1 111.0(3) . . ?
Ti4 O5 Ti3 142.6(4) . . ?
Ti4 O5 Ba1 100.6(3) . . ?
Ti3 O5 Ba1 104.7(3) . . ?
Ti3 O6 Ti5 133.4(4) . . ?
Ti6 O7 Ti4 131.9(4) . . ?
Ti7 O8 Ti6 145.1(4) . . ?
Ti7 O8 Ba2 102.6(3) . . ?
Ti6 O8 Ba2 111.7(3) . . ?
Ti8 O9 Ti7 135.7(4) . . ?
Ti8 O9 Ba2 110.5(3) . . ?
Ti7 O9 Ba2 105.2(3) . . ?
Ti9 O10 Ti8 140.5(4) . . ?
Ti9 O10 Ba2 120.4(3) . . ?
Ti8 O10 Ba2 98.9(3) . . ?
Ti9 O11 Ti10 133.9(4) . . ?
Ti10 O12 Ti1 141.9(4) . . ?
Ti10 O12 Ba1 119.2(3) . . ?
Ti1 O12 Ba1 98.9(3) . . ?
Ti5 O13 Ti6 143.4(4) . . ?
Ti5 O13 Ba2 101.8(3) . . ?
Ti6 O13 Ba2 103.6(3) . . ?
C15 O14 Ti1 134.0(11) . . ?
O14 C15 O16 125.1(17) . . ?
O14 C15 C17 117.0(19) . . ?
O16 C15 C17 117.9(18) . . ?
C15 O16 Ti2 133.7(11) . . ?
C18 C17 C19 125(2) . . ?
C18 C17 C15 119(2) . . ?
C19 C17 C15 115.8(19) . . ?
C21 O20 Ti1 133.4(9) . . ?
O22 C21 O20 123.8(14) . . ?
O22 C21 C23 118.7(16) . . ?
O20 C21 C23 117.4(15) . . ?
C21 O22 Ti2 134.2(10) . . ?
C24 C23 C21 119.9(16) . . ?
C24 C23 C25 123.8(15) . . ?
C21 C23 C25 116.2(15) . . ?
C27 O26 Ti2 129.2(9) . . ?
O28 C27 O26 127.6(13) . . ?
O28 C27 C29 115.3(16) . . ?
O26 C27 C29 117.1(15) . . ?
C27 O28 Ba1 136.6(9) . . ?
C30 C29 C31 123.9(18) . . ?
C30 C29 C27 118.1(17) . . ?
C31 C29 C27 117.8(16) . . ?
C33 O32 Ti2 131.5(9) . . ?
O34 C33 O32 126.3(12) . . ?
O34 C33 C35 119.1(14) . . ?
O32 C33 C35 114.4(15) . . ?
C33 O34 Ti3 135.8(8) . . ?
C36 C35 C37 125.3(15) . . ?
C36 C35 C33 121.5(17) . . ?
C37 C35 C33 113.2(17) . . ?
C39 O38 Ti3 135.4(9) . . ?
O38 C39 O40 130.8(12) . . ?
O38 C39 C41 114.6(15) . . ?
O40 C39 C41 114.6(15) . . ?
C39 O40 Ti4 127.0(8) . . ?
C42 C41 C43 124.0(15) . . ?
C42 C41 C39 119.3(16) . . ?
C43 C41 C39 116.8(16) . . ?
C45 O44 Ti3 131.8(8) . . ?
O44 C45 O46 125.4(11) . . ?
O44 C45 C47 117.8(12) . . ?
O46 C45 C47 116.7(12) . . ?
C45 O46 Ti5 132.4(8) . . ?
C48 C47 C49 125.9(12) . . ?
C48 C47 C45 117.6(12) . . ?
C49 C47 C45 116.5(12) . . ?
C51 O50 Ti4 135.2(7) . . ?
O50 C51 O52 125.2(10) . . ?
O50 C51 C53 120.1(11) . . ?
O52 C51 C53 114.7(12) . . ?
C51 O52 Ti6 130.2(7) . . ?
C54 C53 C55 124.5(11) . . ?
C54 C53 C51 116.7(12) . . ?
C55 C53 C51 118.8(12) . . ?
C57 O56 Ti5 131.6(10) . . ?
O58 C57 O56 123.5(14) . . ?
O58 C57 C59 115.9(15) . . ?
O56 C57 C59 120.5(16) . . ?
C57 O58 Ti6 139.2(9) . . ?
C61 C59 C60 124.9(17) . . ?
C61 C59 C57 119.0(17) . . ?
C60 C59 C57 116.0(18) . . ?
C63 O62 Ti6 135.5(8) . . ?
O62 C63 O64 126.8(13) . . ?
O62 C63 C65 115.3(13) . . ?
O64 C63 C65 117.8(14) . . ?
C63 O64 Ti7 129.3(9) . . ?
C68 C65 C66 117.9(18) . . ?
C68 C65 C63 118.7(17) . . ?
C66 C65 C63 123.4(15) . . ?
C70 O69 Ti7 128.3(10) . . ?
O71 C70 O69 124.6(17) . . ?
O71 C70 C72 127(2) . . ?
O69 C70 C72 108(2) . . ?
C70 O71 Ba2 139.3(12) . . ?
C73 C72 C70 128(3) . . ?
C73 C72 C74 120(2) . . ?
C70 C72 C74 111(2) . . ?
C76 O75 Ti7 133.0(9) . . ?
O75 C76 O77 124.6(12) . . ?
O75 C76 C78 119.5(14) . . ?
O77 C76 C78 115.8(13) . . ?
C76 O77 Ti8 133.8(8) . . ?
C79 C78 C80 122.7(15) . . ?
C79 C78 C76 118.5(15) . . ?
C80 C78 C76 118.7(14) . . ?
C82 O81 Ti7 135.3(9) . . ?
O81 C82 O83 124.1(13) . . ?
O81 C82 C84 120.7(15) . . ?
O83 C82 C84 115.2(15) . . ?
C82 O83 Ti8 133.2(9) . . ?
C85 C84 C86 122.9(17) . . ?
C85 C84 C82 122.4(17) . . ?
C86 C84 C82 114.7(17) . . ?
C88 O87 Ti8 131.5(10) . . ?
O87 C88 O89 123.4(16) . . ?
O87 C88 C90 115(2) . . ?
O89 C88 C90 118(2) . . ?
C88 O89 Ba2 138.7(11) . . ?
C91 C90 C88 109(2) . . ?
C91 C90 C92 130(3) . . ?
C88 C90 C92 118(3) . . ?
C94 O93 Ti8 130.9(8) . . ?
O95 C94 O93 127.9(11) . . ?
O95 C94 C96 116.1(13) . . ?
O93 C94 C96 116.0(13) . . ?
C94 O95 Ti9 132.3(8) . . ?
C97 C96 C98 123.9(12) . . ?
C97 C96 C94 119.3(13) . . ?
C98 C96 C94 116.8(13) . . ?
C100 O99 Ti9 132.8(8) . . ?
O101 C100 O99 126.0(12) . . ?
O101 C100 C102 118.1(14) . . ?
O99 C100 C102 115.8(14) . . ?
C100 O101 Ti10 132.8(8) . . ?
C103 C102 C104 127.2(14) . . ?
C103 C102 C100 118.9(15) . . ?
C104 C102 C100 113.9(15) . . ?
C106 O105 Ba2 145.6(9) . . ?
O105 C106 O107 124.4(12) . . ?
O105 C106 C108 117.1(15) . . ?
O107 C106 C108 118.5(14) . . ?
C106 O107 Ti10 136.8(8) . . ?
C109 C108 C110 124.4(16) . . ?
C109 C108 C106 118.9(16) . . ?
C110 C108 C106 116.6(16) . . ?
C112 O111 Ti9 133.6(8) . . ?
O111 C112 O113 124.4(12) . . ?
O111 C112 C114 118.1(13) . . ?
O113 C112 C114 117.5(13) . . ?
C112 O113 Ti10 133.3(8) . . ?
C115 C114 C116 126.5(12) . . ?
C115 C114 C112 117.9(13) . . ?
C116 C114 C112 115.3(13) . . ?
C118 O117 Ti10 133.5(9) . . ?
O117 C118 O119 126.7(12) . . ?
O117 C118 C120 119.4(14) . . ?
O119 C118 C120 113.9(15) . . ?
C118 O119 Ti1 131.9(9) . . ?
C122 C120 C121 126.0(12) . . ?
C122 C120 C118 118.5(12) . . ?
C121 C120 C118 115.2(13) . . ?
C124 O123 Ti1 130.0(9) . . ?
O125 C124 O123 125.3(15) . . ?
O125 C124 C126 117.4(18) . . ?
O123 C124 C126 117.2(17) . . ?
C124 O125 Ba1 139.6(11) . . ?
C127 C126 C128 126.2(19) . . ?
C127 C126 C124 115(2) . . ?
C128 C126 C124 118.5(19) . . ?
C130 O129 Ti9 134.5(7) . . ?
O131 C130 O129 122.1(11) . . ?
O131 C130 C132 119.3(13) . . ?
O129 C130 C132 118.6(12) . . ?
C130 O131 Ba1 145.1(8) . . ?
C133 C132 C134 123.2(13) . . ?
C133 C132 C130 119.6(13) . . ?
C134 C132 C130 117.1(13) . . ?
O140 C136 C137 114.1(13) . . ?
O140 C136 C135 114.7(15) . . ?
C137 C136 C135 106.2(16) . . ?
C136 C137 O138 106.8(14) . . ?
C139 O138 C137 119.1(14) . . ?
C139 O138 Ti4 127.1(10) . . ?
C137 O138 Ti4 107.5(8) . . ?
C136 O140 Ti4 124.7(8) . . ?
C136 O140 Ba1 127.6(7) . . ?
Ti4 O140 Ba1 107.5(3) . . ?
O146 C142 C141 112.8(14) . . ?
O146 C142 C143 108.5(12) . . ?
C141 C142 C143 111.4(18) . . ?
O144 C143 C142 111.6(18) . . ?
C143 O144 C145 114.9(15) . . ?
C143 O144 Ti5 109.6(9) . . ?
C145 O144 Ti5 126.1(10) . . ?
C142 O146 Ti5 124.8(7) . . ?
C142 O146 Ba2 128.5(6) . . ?
Ti5 O146 Ba2 106.7(3) . . ?

loop_
_geom_bond_atom_site_label_1
_geom_bond_atom_site_label_2
_geom_bond_distance
_geom_bond_site_symmetry_2
_geom_bond_publ_flag
Ba1 O125 2.744(10) . ?
Ba1 O131 2.747(8) . ?
Ba1 O3 2.783(7) . ?
Ba1 O28 2.791(9) . ?
Ba1 O140 2.815(7) . ?
Ba1 O1 2.851(7) . ?
Ba1 O4 2.960(7) . ?
Ba1 O12 3.006(6) . ?
Ba1 O2 3.020(7) . ?
Ba1 O5 3.084(6) . ?
Ba1 Ti2 3.753(2) . ?
Ba1 Ti1 3.768(2) . ?
Ba2 O105 2.734(10) . ?
Ba2 O71 2.760(12) . ?
Ba2 O9 2.780(7) . ?
Ba2 O89 2.797(10) . ?
Ba2 O2 2.829(7) . ?
Ba2 O146 2.835(7) . ?
Ba2 O8 2.898(7) . ?
Ba2 O1 2.985(8) . ?
Ba2 O10 3.023(7) . ?
Ba2 O13 3.062(6) . ?
Ba2 Ti7 3.721(2) . ?
Ba2 Ti8 3.792(2) . ?
Ti1 O3 1.784(7) . ?
Ti1 O12 1.856(7) . ?
Ti1 O123 1.906(10) . ?
Ti1 O119 2.029(9) . ?
Ti1 O14 2.046(9) . ?
Ti1 O20 2.060(10) . ?
Ti1 Ti2 3.363(3) . ?
Ti2 O4 1.775(8) . ?
Ti2 O3 1.848(7) . ?
Ti2 O26 1.913(10) . ?
Ti2 O32 2.032(9) . ?
Ti2 O16 2.056(10) . ?
Ti2 O22 2.129(10) . ?
Ti3 O6 1.775(7) . ?
Ti3 O4 1.857(7) . ?
Ti3 O5 1.913(7) . ?
Ti3 O34 2.058(9) . ?
Ti3 O44 2.072(8) . ?
Ti3 O38 2.083(9) . ?
Ti3 Ti5 3.380(3) . ?
Ti4 O5 1.740(7) . ?
Ti4 O140 1.857(7) . ?
Ti4 O7 1.931(7) . ?
Ti4 O50 2.010(8) . ?
Ti4 O40 2.073(9) . ?
Ti4 O138 2.279(9) . ?
Ti4 Ti6 3.387(3) . ?
Ti5 O13 1.730(7) . ?
Ti5 O146 1.863(7) . ?
Ti5 O6 1.905(8) . ?
Ti5 O46 2.033(7) . ?
Ti5 O56 2.053(10) . ?
Ti5 O144 2.259(9) . ?
Ti6 O7 1.778(7) . ?
Ti6 O8 1.850(6) . ?
Ti6 O13 1.916(7) . ?
Ti6 O52 2.059(7) . ?
Ti6 O62 2.065(10) . ?
Ti6 O58 2.094(9) . ?
Ti7 O8 1.785(7) . ?
Ti7 O9 1.850(7) . ?
Ti7 O69 1.966(10) . ?
Ti7 O81 2.015(10) . ?
Ti7 O64 2.065(9) . ?
Ti7 O75 2.117(8) . ?
Ti7 Ti8 3.366(3) . ?
Ti8 O9 1.784(7) . ?
Ti8 O10 1.869(8) . ?
Ti8 O87 1.906(9) . ?
Ti8 O93 2.046(8) . ?
Ti8 O77 2.048(10) . ?
Ti8 O83 2.063(9) . ?
Ti9 O10 1.788(8) . ?
Ti9 O11 1.822(7) . ?
Ti9 O129 1.932(7) . ?
Ti9 O99 2.023(8) . ?
Ti9 O111 2.089(9) . ?
Ti9 O95 2.094(8) . ?
Ti9 Ti10 3.365(3) . ?
Ti10 O12 1.786(7) . ?
Ti10 O11 1.835(7) . ?
Ti10 O107 1.948(9) . ?
Ti10 O113 2.008(8) . ?
Ti10 O117 2.081(9) . ?
Ti10 O101 2.129(8) . ?
O14 C15 1.221(18) . ?
C15 O16 1.237(18) . ?
C15 C17 1.50(2) . ?
C17 C18 1.28(3) . ?
C17 C19 1.43(3) . ?
O20 C21 1.265(16) . ?
C21 O22 1.226(15) . ?
C21 C23 1.463(19) . ?
C23 C24 1.333(19) . ?
C23 C25 1.508(19) . ?
O26 C27 1.250(16) . ?
C27 O28 1.247(15) . ?
C27 C29 1.48(2) . ?
C29 C30 1.33(2) . ?
C29 C31 1.47(2) . ?
O32 C33 1.272(15) . ?
C33 O34 1.245(15) . ?
C33 C35 1.461(19) . ?
C35 C36 1.40(2) . ?
C35 C37 1.44(2) . ?
O38 C39 1.237(16) . ?
C39 O40 1.253(16) . ?
C39 C41 1.547(18) . ?
C41 C42 1.35(2) . ?
C41 C43 1.46(2) . ?
O44 C45 1.243(13) . ?
C45 O46 1.282(13) . ?
C45 C47 1.494(16) . ?
C47 C48 1.375(17) . ?
C47 C49 1.395(17) . ?
O50 C51 1.215(13) . ?
C51 O52 1.309(13) . ?
C51 C53 1.508(15) . ?
C53 C54 1.349(16) . ?
C53 C55 1.405(16) . ?
O56 C57 1.271(15) . ?
C57 O58 1.250(15) . ?
C57 C59 1.514(19) . ?
C59 C61 1.36(2) . ?
C59 C60 1.37(2) . ?
O62 C63 1.246(14) . ?
C63 O64 1.263(14) . ?
C63 C65 1.430(18) . ?
C65 C68 1.27(2) . ?
C65 C66 1.40(2) . ?
O69 C70 1.331(18) . ?
C70 O71 1.188(19) . ?
C70 C72 1.49(3) . ?
C72 C73 1.25(3) . ?
C72 C74 1.50(3) . ?
O75 C76 1.244(14) . ?
C76 O77 1.266(15) . ?
C76 C78 1.460(18) . ?
C78 C79 1.338(19) . ?
C78 C80 1.458(18) . ?
O81 C82 1.217(15) . ?
C82 O83 1.270(15) . ?
C82 C84 1.46(2) . ?
C84 C85 1.33(2) . ?
C84 C86 1.43(2) . ?
O87 C88 1.21(2) . ?
C88 O89 1.28(2) . ?
C88 C90 1.475(18) . ?
C90 C91 1.451(18) . ?
C90 C92 1.484(19) . ?
O93 C94 1.282(15) . ?
C94 O95 1.247(14) . ?
C94 C96 1.526(16) . ?
C96 C97 1.377(17) . ?
C96 C98 1.411(16) . ?
O99 C100 1.251(14) . ?
C100 O101 1.236(14) . ?
C100 C102 1.519(17) . ?
C102 C103 1.367(19) . ?
C102 C104 1.38(2) . ?
O105 C106 1.223(15) . ?
C106 O107 1.259(15) . ?
C106 C108 1.510(18) . ?
C108 C109 1.30(2) . ?
C108 C110 1.42(2) . ?
O111 C112 1.240(14) . ?
C112 O113 1.273(14) . ?
C112 C114 1.494(17) . ?
C114 C115 1.359(16) . ?
C114 C116 1.435(18) . ?
O117 C118 1.207(16) . ?
C118 O119 1.284(16) . ?
C118 C120 1.530(17) . ?
C120 C122 1.386(16) . ?
C120 C121 1.389(17) . ?
O123 C124 1.312(18) . ?
C124 O125 1.215(17) . ?
C124 C126 1.51(2) . ?
C126 C127 1.38(2) . ?
C126 C128 1.41(3) . ?
O129 C130 1.296(13) . ?
C130 O131 1.231(13) . ?
C130 C132 1.493(17) . ?
C132 C133 1.331(16) . ?
C132 C134 1.460(19) . ?
C135 C136 1.43(2) . ?
C136 O140 1.391(16) . ?
C136 C137 1.405(19) . ?
C137 O138 1.483(18) . ?
O138 C139 1.334(17) . ?
C141 C142 1.44(2) . ?
C142 O146 1.438(14) . ?
C142 C143 1.48(2) . ?
C143 O144 1.38(2) . ?
O144 C145 1.423(17) . ?

loop_
_geom_torsion_atom_site_label_1
_geom_torsion_atom_site_label_2
_geom_torsion_atom_site_label_3
_geom_torsion_atom_site_label_4
_geom_torsion
_geom_torsion_site_symmetry_1
_geom_torsion_site_symmetry_2
_geom_torsion_site_symmetry_3
_geom_torsion_site_symmetry_4
_geom_torsion_publ_flag
O125 Ba1 Ti1 O3 103.6(4) . . . . ?
O131 Ba1 Ti1 O3 146.0(4) . . . . ?
O28 Ba1 Ti1 O3 34.4(4) . . . . ?
O140 Ba1 Ti1 O3 50.9(6) . . . . ?
O1 Ba1 Ti1 O3 -95.8(4) . . . . ?
O4 Ba1 Ti1 O3 -30.5(4) . . . . ?
O12 Ba1 Ti1 O3 -156.0(5) . . . . ?
O2 Ba1 Ti1 O3 -140.1(4) . . . . ?
O5 Ba1 Ti1 O3 -40.9(4) . . . . ?
Ti2 Ba1 Ti1 O3 -15.3(3) . . . . ?
O125 Ba1 Ti1 O12 -100.4(4) . . . . ?
O131 Ba1 Ti1 O12 -58.0(3) . . . . ?
O3 Ba1 Ti1 O12 156.0(5) . . . . ?
O28 Ba1 Ti1 O12 -169.6(3) . . . . ?
O140 Ba1 Ti1 O12 -153.1(5) . . . . ?
O1 Ba1 Ti1 O12 60.3(3) . . . . ?
O4 Ba1 Ti1 O12 125.5(3) . . . . ?
O2 Ba1 Ti1 O12 15.9(3) . . . . ?
O5 Ba1 Ti1 O12 115.1(3) . . . . ?
Ti2 Ba1 Ti1 O12 140.7(3) . . . . ?
O125 Ba1 Ti1 O123 0.4(4) . . . . ?
O131 Ba1 Ti1 O123 42.8(3) . . . . ?
O3 Ba1 Ti1 O123 -103.2(4) . . . . ?
O28 Ba1 Ti1 O123 -68.9(3) . . . . ?
O140 Ba1 Ti1 O123 -52.4(5) . . . . ?
O1 Ba1 Ti1 O123 161.0(3) . . . . ?
O4 Ba1 Ti1 O123 -133.8(3) . . . . ?
O12 Ba1 Ti1 O123 100.7(4) . . . . ?
O2 Ba1 Ti1 O123 116.7(3) . . . . ?
O5 Ba1 Ti1 O123 -144.2(3) . . . . ?
Ti2 Ba1 Ti1 O123 -118.6(3) . . . . ?
O125 Ba1 Ti1 O119 -84.0(5) . . . . ?
O131 Ba1 Ti1 O119 -41.6(5) . . . . ?
O3 Ba1 Ti1 O119 172.4(6) . . . . ?
O28 Ba1 Ti1 O119 -153.3(5) . . . . ?
O140 Ba1 Ti1 O119 -136.8(6) . . . . ?
O1 Ba1 Ti1 O119 76.6(5) . . . . ?
O4 Ba1 Ti1 O119 141.8(5) . . . . ?
O12 Ba1 Ti1 O119 16.3(5) . . . . ?
O2 Ba1 Ti1 O119 32.3(5) . . . . ?
O5 Ba1 Ti1 O119 131.4(5) . . . . ?
Ti2 Ba1 Ti1 O119 157.0(5) . . . . ?
O125 Ba1 Ti1 O14 -178.5(4) . . . . ?
O131 Ba1 Ti1 O14 -136.1(3) . . . . ?
O3 Ba1 Ti1 O14 77.9(4) . . . . ?
O28 Ba1 Ti1 O14 112.3(3) . . . . ?
O140 Ba1 Ti1 O14 128.8(5) . . . . ?
O1 Ba1 Ti1 O14 -17.9(3) . . . . ?
O4 Ba1 Ti1 O14 47.4(3) . . . . ?
O12 Ba1 Ti1 O14 -78.1(4) . . . . ?
O2 Ba1 Ti1 O14 -62.2(3) . . . . ?
O5 Ba1 Ti1 O14 37.0(3) . . . . ?
Ti2 Ba1 Ti1 O14 62.6(3) . . . . ?
O125 Ba1 Ti1 O20 85.6(4) . . . . ?
O131 Ba1 Ti1 O20 128.0(4) . . . . ?
O3 Ba1 Ti1 O20 -18.0(5) . . . . ?
O28 Ba1 Ti1 O20 16.3(4) . . . . ?
O140 Ba1 Ti1 O20 32.8(6) . . . . ?
O1 Ba1 Ti1 O20 -113.8(4) . . . . ?
O4 Ba1 Ti1 O20 -48.6(4) . . . . ?
O12 Ba1 Ti1 O20 -174.1(5) . . . . ?
O2 Ba1 Ti1 O20 -158.1(4) . . . . ?
O5 Ba1 Ti1 O20 -59.0(4) . . . . ?
Ti2 Ba1 Ti1 O20 -33.4(4) . . . . ?
O125 Ba1 Ti1 Ti2 119.0(2) . . . . ?
O131 Ba1 Ti1 Ti2 161.37(18) . . . . ?
O3 Ba1 Ti1 Ti2 15.3(3) . . . . ?
O28 Ba1 Ti1 Ti2 49.71(18) . . . . ?
O140 Ba1 Ti1 Ti2 66.2(5) . . . . ?
O1 Ba1 Ti1 Ti2 -80.43(15) . . . . ?
O4 Ba1 Ti1 Ti2 -15.19(16) . . . . ?
O12 Ba1 Ti1 Ti2 -140.7(3) . . . . ?
O2 Ba1 Ti1 Ti2 -124.74(19) . . . . ?
O5 Ba1 Ti1 Ti2 -25.59(17) . . . . ?
O3 Ti1 Ti2 O4 55.2(7) . . . . ?
O12 Ti1 Ti2 O4 -4.8(4) . . . . ?
O123 Ti1 Ti2 O4 99.7(4) . . . . ?
O119 Ti1 Ti2 O4 -125.3(6) . . . . ?
O14 Ti1 Ti2 O4 -89.7(4) . . . . ?
O20 Ti1 Ti2 O4 -178.7(4) . . . . ?
Ba1 Ti1 Ti2 O4 26.5(3) . . . . ?
O12 Ti1 Ti2 O3 -59.9(7) . . . . ?
O123 Ti1 Ti2 O3 44.5(7) . . . . ?
O119 Ti1 Ti2 O3 179.5(9) . . . . ?
O14 Ti1 Ti2 O3 -144.8(7) . . . . ?
O20 Ti1 Ti2 O3 126.1(7) . . . . ?
Ba1 Ti1 Ti2 O3 -28.7(6) . . . . ?
O3 Ti1 Ti2 O26 -49.7(7) . . . . ?
O12 Ti1 Ti2 O26 -109.6(4) . . . . ?
O123 Ti1 Ti2 O26 -5.1(4) . . . . ?
O119 Ti1 Ti2 O26 129.9(6) . . . . ?
O14 Ti1 Ti2 O26 165.5(4) . . . . ?
O20 Ti1 Ti2 O26 76.5(4) . . . . ?
Ba1 Ti1 Ti2 O26 -78.3(3) . . . . ?
O3 Ti1 Ti2 O32 -175.4(9) . . . . ?
O12 Ti1 Ti2 O32 124.7(7) . . . . ?
O123 Ti1 Ti2 O32 -130.9(7) . . . . ?
O119 Ti1 Ti2 O32 4.1(9) . . . . ?
O14 Ti1 Ti2 O32 39.8(7) . . . . ?
O20 Ti1 Ti2 O32 -49.3(7) . . . . ?
Ba1 Ti1 Ti2 O32 155.9(6) . . . . ?
O3 Ti1 Ti2 O16 141.4(7) . . . . ?
O12 Ti1 Ti2 O16 81.5(4) . . . . ?
O123 Ti1 Ti2 O16 -174.0(4) . . . . ?
O119 Ti1 Ti2 O16 -39.0(6) . . . . ?
O14 Ti1 Ti2 O16 -3.4(4) . . . . ?
O20 Ti1 Ti2 O16 -92.5(4) . . . . ?
Ba1 Ti1 Ti2 O16 112.7(3) . . . . ?
O3 Ti1 Ti2 O22 -129.4(7) . . . . ?
O12 Ti1 Ti2 O22 170.6(4) . . . . ?
O123 Ti1 Ti2 O22 -84.9(4) . . . . ?
O119 Ti1 Ti2 O22 50.1(6) . . . . ?
O14 Ti1 Ti2 O22 85.7(4) . . . . ?
O20 Ti1 Ti2 O22 -3.3(4) . . . . ?
Ba1 Ti1 Ti2 O22 -158.1(3) . . . . ?
O3 Ti1 Ti2 Ba1 28.7(6) . . . . ?
O12 Ti1 Ti2 Ba1 -31.2(2) . . . . ?
O123 Ti1 Ti2 Ba1 73.2(3) . . . . ?
O119 Ti1 Ti2 Ba1 -151.8(6) . . . . ?
O14 Ti1 Ti2 Ba1 -116.1(3) . . . . ?
O20 Ti1 Ti2 Ba1 154.8(3) . . . . ?
O125 Ba1 Ti2 O4 165.7(4) . . . . ?
O131 Ba1 Ti2 O4 167.3(5) . . . . ?
O3 Ba1 Ti2 O4 -161.0(5) . . . . ?
O28 Ba1 Ti2 O4 98.2(4) . . . . ?
O140 Ba1 Ti2 O4 53.5(4) . . . . ?
O1 Ba1 Ti2 O4 -58.5(4) . . . . ?
O12 Ba1 Ti2 O4 -128.1(4) . . . . ?
O2 Ba1 Ti2 O4 -29.8(4) . . . . ?
O5 Ba1 Ti2 O4 13.5(3) . . . . ?
Ti1 Ba1 Ti2 O4 -146.5(3) . . . . ?
O125 Ba1 Ti2 O3 -33.3(4) . . . . ?
O131 Ba1 Ti2 O3 -31.7(5) . . . . ?
O28 Ba1 Ti2 O3 -100.8(4) . . . . ?
O140 Ba1 Ti2 O3 -145.5(4) . . . . ?
O1 Ba1 Ti2 O3 102.5(4) . . . . ?
O4 Ba1 Ti2 O3 161.0(5) . . . . ?
O12 Ba1 Ti2 O3 33.0(4) . . . . ?
O2 Ba1 Ti2 O3 131.2(4) . . . . ?
O5 Ba1 Ti2 O3 174.5(4) . . . . ?
Ti1 Ba1 Ti2 O3 14.5(3) . . . . ?
O125 Ba1 Ti2 O26 63.7(3) . . . . ?
O131 Ba1 Ti2 O26 65.3(5) . . . . ?
O3 Ba1 Ti2 O26 97.0(4) . . . . ?
O28 Ba1 Ti2 O26 -3.8(3) . . . . ?
O140 Ba1 Ti2 O26 -48.5(3) . . . . ?
O1 Ba1 Ti2 O26 -160.5(3) . . . . ?
O4 Ba1 Ti2 O26 -102.0(4) . . . . ?
O12 Ba1 Ti2 O26 130.0(3) . . . . ?
O2 Ba1 Ti2 O26 -131.8(3) . . . . ?
O5 Ba1 Ti2 O26 -88.5(3) . . . . ?
Ti1 Ba1 Ti2 O26 111.5(3) . . . . ?
O125 Ba1 Ti2 O32 150.3(5) . . . . ?
O131 Ba1 Ti2 O32 151.9(6) . . . . ?
O3 Ba1 Ti2 O32 -176.4(6) . . . . ?
O28 Ba1 Ti2 O32 82.8(5) . . . . ?
O140 Ba1 Ti2 O32 38.1(5) . . . . ?
O1 Ba1 Ti2 O32 -73.8(5) . . . . ?
O4 Ba1 Ti2 O32 -15.4(6) . . . . ?
O12 Ba1 Ti2 O32 -143.4(5) . . . . ?
O2 Ba1 Ti2 O32 -45.2(6) . . . . ?
O5 Ba1 Ti2 O32 -1.9(5) . . . . ?
Ti1 Ba1 Ti2 O32 -161.9(5) . . . . ?
O125 Ba1 Ti2 O16 -112.2(3) . . . . ?
O131 Ba1 Ti2 O16 -110.6(5) . . . . ?
O3 Ba1 Ti2 O16 -78.8(4) . . . . ?
O28 Ba1 Ti2 O16 -179.7(3) . . . . ?
O140 Ba1 Ti2 O16 135.7(3) . . . . ?
O1 Ba1 Ti2 O16 23.7(3) . . . . ?
O4 Ba1 Ti2 O16 82.2(4) . . . . ?
O12 Ba1 Ti2 O16 -45.9(3) . . . . ?
O2 Ba1 Ti2 O16 52.4(3) . . . . ?
O5 Ba1 Ti2 O16 95.7(3) . . . . ?
Ti1 Ba1 Ti2 O16 -64.3(3) . . . . ?
O125 Ba1 Ti2 O22 -19.6(4) . . . . ?
O131 Ba1 Ti2 O22 -18.0(6) . . . . ?
O3 Ba1 Ti2 O22 13.8(5) . . . . ?
O28 Ba1 Ti2 O22 -87.1(4) . . . . ?
O140 Ba1 Ti2 O22 -131.7(4) . . . . ?
O1 Ba1 Ti2 O22 116.3(4) . . . . ?
O4 Ba1 Ti2 O22 174.8(5) . . . . ?
O12 Ba1 Ti2 O22 46.7(4) . . . . ?
O2 Ba1 Ti2 O22 144.9(4) . . . . ?
O5 Ba1 Ti2 O22 -171.8(4) . . . . ?
Ti1 Ba1 Ti2 O22 28.3(4) . . . . ?
O125 Ba1 Ti2 Ti1 -47.8(2) . . . . ?
O131 Ba1 Ti2 Ti1 -46.2(4) . . . . ?
O3 Ba1 Ti2 Ti1 -14.5(3) . . . . ?
O28 Ba1 Ti2 Ti1 -115.3(2) . . . . ?
O140 Ba1 Ti2 Ti1 -160.00(17) . . . . ?
O1 Ba1 Ti2 Ti1 88.02(15) . . . . ?
O4 Ba1 Ti2 Ti1 146.5(3) . . . . ?
O12 Ba1 Ti2 Ti1 18.44(15) . . . . ?
O2 Ba1 Ti2 Ti1 116.69(19) . . . . ?
O5 Ba1 Ti2 Ti1 159.99(14) . . . . ?
O125 Ba1 Ti3 O6 -136.0(4) . . . . ?
O131 Ba1 Ti3 O6 90.4(4) . . . . ?
O3 Ba1 Ti3 O6 -98.4(3) . . . . ?
O28 Ba1 Ti3 O6 -166.6(3) . . . . ?
O140 Ba1 Ti3 O6 117.5(3) . . . . ?
O1 Ba1 Ti3 O6 -10.0(3) . . . . ?
O4 Ba1 Ti3 O6 -98.9(4) . . . . ?
O12 Ba1 Ti3 O6 -54.4(3) . . . . ?
O2 Ba1 Ti3 O6 52.4(3) . . . . ?
O5 Ba1 Ti3 O6 92.4(4) . . . . ?
Ti2 Ba1 Ti3 O6 -104.8(3) . . . . ?
Ti1 Ba1 Ti3 O6 -82.3(3) . . . . ?
O125 Ba1 Ti3 O4 -37.1(5) . . . . ?
O131 Ba1 Ti3 O4 -170.7(5) . . . . ?
O3 Ba1 Ti3 O4 0.5(4) . . . . ?
O28 Ba1 Ti3 O4 -67.7(4) . . . . ?
O140 Ba1 Ti3 O4 -143.6(4) . . . . ?
O1 Ba1 Ti3 O4 88.9(4) . . . . ?
O12 Ba1 Ti3 O4 44.5(4) . . . . ?
O2 Ba1 Ti3 O4 151.3(4) . . . . ?
O5 Ba1 Ti3 O4 -168.7(4) . . . . ?
Ti2 Ba1 Ti3 O4 -5.9(3) . . . . ?
Ti1 Ba1 Ti3 O4 16.6(4) . . . . ?
O125 Ba1 Ti3 O5 131.6(4) . . . . ?
O131 Ba1 Ti3 O5 -2.0(4) . . . . ?
O3 Ba1 Ti3 O5 169.2(3) . . . . ?
O28 Ba1 Ti3 O5 101.0(3) . . . . ?
O140 Ba1 Ti3 O5 25.1(3) . . . . ?
O1 Ba1 Ti3 O5 -102.4(3) . . . . ?
O4 Ba1 Ti3 O5 168.7(4) . . . . ?
O12 Ba1 Ti3 O5 -146.8(3) . . . . ?
O2 Ba1 Ti3 O5 -40.0(3) . . . . ?
Ti2 Ba1 Ti3 O5 162.8(3) . . . . ?
Ti1 Ba1 Ti3 O5 -174.7(3) . . . . ?
O125 Ba1 Ti3 O34 -30.7(5) . . . . ?
O131 Ba1 Ti3 O34 -164.3(5) . . . . ?
O3 Ba1 Ti3 O34 6.9(4) . . . . ?
O28 Ba1 Ti3 O34 -61.3(4) . . . . ?
O140 Ba1 Ti3 O34 -137.2(4) . . . . ?
O1 Ba1 Ti3 O34 95.3(4) . . . . ?
O4 Ba1 Ti3 O34 6.4(5) . . . . ?
O12 Ba1 Ti3 O34 50.9(4) . . . . ?
O2 Ba1 Ti3 O34 157.7(4) . . . . ?
O5 Ba1 Ti3 O34 -162.3(4) . . . . ?
Ti2 Ba1 Ti3 O34 0.5(3) . . . . ?
Ti1 Ba1 Ti3 O34 23.0(3) . . . . ?
O125 Ba1 Ti3 O44 125.4(5) . . . . ?
O131 Ba1 Ti3 O44 -8.2(6) . . . . ?
O3 Ba1 Ti3 O44 163.0(5) . . . . ?
O28 Ba1 Ti3 O44 94.8(5) . . . . ?
O140 Ba1 Ti3 O44 18.9(4) . . . . ?
O1 Ba1 Ti3 O44 -108.6(5) . . . . ?
O4 Ba1 Ti3 O44 162.5(6) . . . . ?
O12 Ba1 Ti3 O44 -153.0(4) . . . . ?
O2 Ba1 Ti3 O44 -46.2(4) . . . . ?
O5 Ba1 Ti3 O44 -6.2(5) . . . . ?
Ti2 Ba1 Ti3 O44 156.6(4) . . . . ?
Ti1 Ba1 Ti3 O44 179.1(4) . . . . ?
O125 Ba1 Ti3 O38 50.9(4) . . . . ?
O131 Ba1 Ti3 O38 -82.7(4) . . . . ?
O3 Ba1 Ti3 O38 88.5(3) . . . . ?
O28 Ba1 Ti3 O38 20.3(3) . . . . ?
O140 Ba1 Ti3 O38 -55.6(3) . . . . ?
O1 Ba1 Ti3 O38 176.9(3) . . . . ?
O4 Ba1 Ti3 O38 88.0(4) . . . . ?
O12 Ba1 Ti3 O38 132.5(3) . . . . ?
O2 Ba1 Ti3 O38 -120.7(3) . . . . ?
O5 Ba1 Ti3 O38 -80.7(4) . . . . ?
Ti2 Ba1 Ti3 O38 82.1(3) . . . . ?
Ti1 Ba1 Ti3 O38 104.6(3) . . . . ?
O125 Ba1 Ti3 Ti5 -160.3(3) . . . . ?
O131 Ba1 Ti3 Ti5 66.2(3) . . . . ?
O3 Ba1 Ti3 Ti5 -122.65(16) . . . . ?
O28 Ba1 Ti3 Ti5 169.1(2) . . . . ?
O140 Ba1 Ti3 Ti5 93.27(16) . . . . ?
O1 Ba1 Ti3 Ti5 -34.22(18) . . . . ?
O4 Ba1 Ti3 Ti5 -123.1(4) . . . . ?
O12 Ba1 Ti3 Ti5 -78.62(15) . . . . ?
O2 Ba1 Ti3 Ti5 28.19(14) . . . . ?
O5 Ba1 Ti3 Ti5 68.2(3) . . . . ?
Ti2 Ba1 Ti3 Ti5 -129.05(9) . . . . ?
Ti1 Ba1 Ti3 Ti5 -106.53(7) . . . . ?
O125 Ba1 Ti4 O5 -141.4(4) . . . . ?
O131 Ba1 Ti4 O5 155.6(3) . . . . ?
O3 Ba1 Ti4 O5 -48.7(3) . . . . ?
O28 Ba1 Ti4 O5 -94.6(3) . . . . ?
O140 Ba1 Ti4 O5 -174.8(4) . . . . ?
O1 Ba1 Ti4 O5 35.3(3) . . . . ?
O4 Ba1 Ti4 O5 -27.3(3) . . . . ?
O12 Ba1 Ti4 O5 36.9(5) . . . . ?
O2 Ba1 Ti4 O5 97.8(3) . . . . ?
Ti2 Ba1 Ti4 O5 -41.5(3) . . . . ?
Ti1 Ba1 Ti4 O5 -37.4(3) . . . . ?
O125 Ba1 Ti4 O140 33.4(4) . . . . ?
O131 Ba1 Ti4 O140 -29.6(4) . . . . ?
O3 Ba1 Ti4 O140 126.1(4) . . . . ?
O28 Ba1 Ti4 O140 80.2(4) . . . . ?
O1 Ba1 Ti4 O140 -149.9(3) . . . . ?
O4 Ba1 Ti4 O140 147.5(3) . . . . ?
O12 Ba1 Ti4 O140 -148.3(5) . . . . ?
O2 Ba1 Ti4 O140 -87.4(3) . . . . ?
O5 Ba1 Ti4 O140 174.8(4) . . . . ?
Ti2 Ba1 Ti4 O140 133.3(3) . . . . ?
Ti1 Ba1 Ti4 O140 137.4(3) . . . . ?
O125 Ba1 Ti4 O7 126.8(4) . . . . ?
O131 Ba1 Ti4 O7 63.7(3) . . . . ?
O3 Ba1 Ti4 O7 -140.5(3) . . . . ?
O28 Ba1 Ti4 O7 173.5(3) . . . . ?
O140 Ba1 Ti4 O7 93.3(4) . . . . ?
O1 Ba1 Ti4 O7 -56.6(3) . . . . ?
O4 Ba1 Ti4 O7 -119.1(3) . . . . ?
O12 Ba1 Ti4 O7 -55.0(4) . . . . ?
O2 Ba1 Ti4 O7 5.9(3) . . . . ?
O5 Ba1 Ti4 O7 -91.9(4) . . . . ?
Ti2 Ba1 Ti4 O7 -133.4(2) . . . . ?
Ti1 Ba1 Ti4 O7 -129.3(2) . . . . ?
O125 Ba1 Ti4 O50 -128.7(7) . . . . ?
O131 Ba1 Ti4 O50 168.3(7) . . . . ?
O3 Ba1 Ti4 O50 -35.9(7) . . . . ?
O28 Ba1 Ti4 O50 -81.9(7) . . . . ?
O140 Ba1 Ti4 O50 -162.1(7) . . . . ?
O1 Ba1 Ti4 O50 48.0(7) . . . . ?
O4 Ba1 Ti4 O50 -14.5(7) . . . . ?
O12 Ba1 Ti4 O50 49.6(8) . . . . ?
O2 Ba1 Ti4 O50 110.5(7) . . . . ?
O5 Ba1 Ti4 O50 12.7(7) . . . . ?
Ti2 Ba1 Ti4 O50 -28.8(6) . . . . ?
Ti1 Ba1 Ti4 O50 -24.7(7) . . . . ?
O125 Ba1 Ti4 O40 -53.8(4) . . . . ?
O131 Ba1 Ti4 O40 -116.8(3) . . . . ?
O3 Ba1 Ti4 O40 38.9(3) . . . . ?
O28 Ba1 Ti4 O40 -7.0(3) . . . . ?
O140 Ba1 Ti4 O40 -87.2(4) . . . . ?
O1 Ba1 Ti4 O40 122.8(3) . . . . ?
O4 Ba1 Ti4 O40 60.3(3) . . . . ?
O12 Ba1 Ti4 O40 124.4(4) . . . . ?
O2 Ba1 Ti4 O40 -174.6(3) . . . . ?
O5 Ba1 Ti4 O40 87.6(4) . . . . ?
Ti2 Ba1 Ti4 O40 46.0(3) . . . . ?
Ti1 Ba1 Ti4 O40 50.2(3) . . . . ?
O125 Ba1 Ti4 O138 30.9(4) . . . . ?
O131 Ba1 Ti4 O138 -32.1(3) . . . . ?
O3 Ba1 Ti4 O138 123.7(3) . . . . ?
O28 Ba1 Ti4 O138 77.7(3) . . . . ?
O140 Ba1 Ti4 O138 -2.5(4) . . . . ?
O1 Ba1 Ti4 O138 -152.4(3) . . . . ?
O4 Ba1 Ti4 O138 145.1(3) . . . . ?
O12 Ba1 Ti4 O138 -150.8(4) . . . . ?
O2 Ba1 Ti4 O138 -89.9(3) . . . . ?
O5 Ba1 Ti4 O138 172.3(4) . . . . ?
Ti2 Ba1 Ti4 O138 130.8(3) . . . . ?
Ti1 Ba1 Ti4 O138 134.9(3) . . . . ?
O125 Ba1 Ti4 Ti6 149.7(3) . . . . ?
O131 Ba1 Ti4 Ti6 86.70(18) . . . . ?
O3 Ba1 Ti4 Ti6 -117.5(2) . . . . ?
O28 Ba1 Ti4 Ti6 -163.50(19) . . . . ?
O140 Ba1 Ti4 Ti6 116.3(3) . . . . ?
O1 Ba1 Ti4 Ti6 -33.63(16) . . . . ?
O4 Ba1 Ti4 Ti6 -96.14(16) . . . . ?
O12 Ba1 Ti4 Ti6 -32.0(4) . . . . ?
O2 Ba1 Ti4 Ti6 28.90(16) . . . . ?
O5 Ba1 Ti4 Ti6 -68.9(3) . . . . ?
Ti2 Ba1 Ti4 Ti6 -110.42(7) . . . . ?
Ti1 Ba1 Ti4 Ti6 -106.30(12) . . . . ?
O6 Ti3 Ti5 O13 -130.7(6) . . . . ?
O4 Ti3 Ti5 O13 -87.6(4) . . . . ?
O5 Ti3 Ti5 O13 -1.9(3) . . . . ?
O34 Ti3 Ti5 O13 173.2(3) . . . . ?
O44 Ti3 Ti5 O13 97.9(3) . . . . ?
O38 Ti3 Ti5 O13 65.3(5) . . . . ?
Ba1 Ti3 Ti5 O13 -46.1(2) . . . . ?
O6 Ti3 Ti5 O146 -36.4(6) . . . . ?
O4 Ti3 Ti5 O146 6.7(4) . . . . ?
O5 Ti3 Ti5 O146 92.4(3) . . . . ?
O34 Ti3 Ti5 O146 -92.6(4) . . . . ?
O44 Ti3 Ti5 O146 -167.9(4) . . . . ?
O38 Ti3 Ti5 O146 159.6(5) . . . . ?
Ba1 Ti3 Ti5 O146 48.1(3) . . . . ?
O4 Ti3 Ti5 O6 43.1(6) . . . . ?
O5 Ti3 Ti5 O6 128.8(6) . . . . ?
O34 Ti3 Ti5 O6 -56.1(6) . . . . ?
O44 Ti3 Ti5 O6 -131.4(6) . . . . ?
O38 Ti3 Ti5 O6 -164.0(7) . . . . ?
Ba1 Ti3 Ti5 O6 84.6(5) . . . . ?
O6 Ti3 Ti5 O46 121.2(6) . . . . ?
O4 Ti3 Ti5 O46 164.3(4) . . . . ?
O5 Ti3 Ti5 O46 -110.0(3) . . . . ?
O34 Ti3 Ti5 O46 65.0(3) . . . . ?
O44 Ti3 Ti5 O46 -10.2(4) . . . . ?
O38 Ti3 Ti5 O46 -42.8(5) . . . . ?
Ba1 Ti3 Ti5 O46 -154.3(2) . . . . ?
O6 Ti3 Ti5 O56 150.2(8) . . . . ?
O4 Ti3 Ti5 O56 -166.7(6) . . . . ?
O5 Ti3 Ti5 O56 -81.0(6) . . . . ?
O34 Ti3 Ti5 O56 94.1(6) . . . . ?
O44 Ti3 Ti5 O56 18.8(6) . . . . ?
O38 Ti3 Ti5 O56 -13.8(7) . . . . ?
Ba1 Ti3 Ti5 O56 -125.2(6) . . . . ?
O6 Ti3 Ti5 O144 46.0(6) . . . . ?
O4 Ti3 Ti5 O144 89.1(4) . . . . ?
O5 Ti3 Ti5 O144 174.8(3) . . . . ?
O34 Ti3 Ti5 O144 -10.2(4) . . . . ?
O44 Ti3 Ti5 O144 -85.5(4) . . . . ?
O38 Ti3 Ti5 O144 -118.0(5) . . . . ?
Ba1 Ti3 Ti5 O144 130.5(3) . . . . ?
O6 Ti3 Ti5 Ba2 -82.5(5) . . . . ?
O4 Ti3 Ti5 Ba2 -39.4(3) . . . . ?
O5 Ti3 Ti5 Ba2 46.3(2) . . . . ?
O34 Ti3 Ti5 Ba2 -138.6(3) . . . . ?
O44 Ti3 Ti5 Ba2 146.1(3) . . . . ?
O38 Ti3 Ti5 Ba2 113.5(4) . . . . ?
Ba1 Ti3 Ti5 Ba2 2.06(7) . . . . ?
O105 Ba2 Ti5 O13 155.7(4) . . . . ?
O71 Ba2 Ti5 O13 -98.6(4) . . . . ?
O9 Ba2 Ti5 O13 -50.8(4) . . . . ?
O89 Ba2 Ti5 O13 -139.7(5) . . . . ?
O2 Ba2 Ti5 O13 36.0(3) . . . . ?
O146 Ba2 Ti5 O13 -175.2(5) . . . . ?
O8 Ba2 Ti5 O13 -29.2(3) . . . . ?
O1 Ba2 Ti5 O13 98.8(3) . . . . ?
O10 Ba2 Ti5 O13 34.9(5) . . . . ?
Ti7 Ba2 Ti5 O13 -44.1(3) . . . . ?
Ti8 Ba2 Ti5 O13 -38.9(3) . . . . ?
O105 Ba2 Ti5 O146 -29.1(4) . . . . ?
O71 Ba2 Ti5 O146 76.6(4) . . . . ?
O9 Ba2 Ti5 O146 124.4(4) . . . . ?
O89 Ba2 Ti5 O146 35.5(5) . . . . ?
O2 Ba2 Ti5 O146 -148.8(4) . . . . ?
O8 Ba2 Ti5 O146 146.0(4) . . . . ?
O1 Ba2 Ti5 O146 -86.0(4) . . . . ?
O10 Ba2 Ti5 O146 -149.9(5) . . . . ?
O13 Ba2 Ti5 O146 175.2(5) . . . . ?
Ti7 Ba2 Ti5 O146 131.1(4) . . . . ?
Ti8 Ba2 Ti5 O146 136.3(4) . . . . ?
O105 Ba2 Ti5 O6 63.0(3) . . . . ?
O71 Ba2 Ti5 O6 168.7(3) . . . . ?
O9 Ba2 Ti5 O6 -143.5(3) . . . . ?
O89 Ba2 Ti5 O6 127.6(4) . . . . ?
O2 Ba2 Ti5 O6 -56.7(3) . . . . ?
O146 Ba2 Ti5 O6 92.1(4) . . . . ?
O8 Ba2 Ti5 O6 -121.8(3) . . . . ?
O1 Ba2 Ti5 O6 6.1(3) . . . . ?
O10 Ba2 Ti5 O6 -57.8(5) . . . . ?
O13 Ba2 Ti5 O6 -92.7(4) . . . . ?
Ti7 Ba2 Ti5 O6 -136.8(2) . . . . ?
Ti8 Ba2 Ti5 O6 -131.5(2) . . . . ?
O105 Ba2 Ti5 O46 163.3(7) . . . . ?
O71 Ba2 Ti5 O46 -91.0(7) . . . . ?
O9 Ba2 Ti5 O46 -43.3(7) . . . . ?
O89 Ba2 Ti5 O46 -132.1(7) . . . . ?
O2 Ba2 Ti5 O46 43.6(7) . . . . ?
O146 Ba2 Ti5 O46 -167.6(7) . . . . ?
O8 Ba2 Ti5 O46 -21.6(7) . . . . ?
O1 Ba2 Ti5 O46 106.4(7) . . . . ?
O10 Ba2 Ti5 O46 42.5(8) . . . . ?
O13 Ba2 Ti5 O46 7.6(7) . . . . ?
Ti7 Ba2 Ti5 O46 -36.5(6) . . . . ?
Ti8 Ba2 Ti5 O46 -31.3(7) . . . . ?
O105 Ba2 Ti5 O56 -118.1(4) . . . . ?
O71 Ba2 Ti5 O56 -12.4(4) . . . . ?
O9 Ba2 Ti5 O56 35.4(3) . . . . ?
O89 Ba2 Ti5 O56 -53.5(4) . . . . ?
O2 Ba2 Ti5 O56 122.2(3) . . . . ?
O146 Ba2 Ti5 O56 -89.0(5) . . . . ?
O8 Ba2 Ti5 O56 57.0(3) . . . . ?
O1 Ba2 Ti5 O56 -175.0(3) . . . . ?
O10 Ba2 Ti5 O56 121.1(5) . . . . ?
O13 Ba2 Ti5 O56 86.2(4) . . . . ?
Ti7 Ba2 Ti5 O56 42.1(3) . . . . ?
Ti8 Ba2 Ti5 O56 47.3(3) . . . . ?
O105 Ba2 Ti5 O144 -33.4(4) . . . . ?
O71 Ba2 Ti5 O144 72.3(4) . . . . ?
O9 Ba2 Ti5 O144 120.0(4) . . . . ?
O89 Ba2 Ti5 O144 31.2(5) . . . . ?
O2 Ba2 Ti5 O144 -153.1(4) . . . . ?
O146 Ba2 Ti5 O144 -4.3(5) . . . . ?
O8 Ba2 Ti5 O144 141.7(4) . . . . ?
O1 Ba2 Ti5 O144 -90.3(4) . . . . ?
O10 Ba2 Ti5 O144 -154.2(5) . . . . ?
O13 Ba2 Ti5 O144 170.9(5) . . . . ?
Ti7 Ba2 Ti5 O144 126.8(3) . . . . ?
Ti8 Ba2 Ti5 O144 132.0(3) . . . . ?
O105 Ba2 Ti5 Ti3 85.5(2) . . . . ?
O71 Ba2 Ti5 Ti3 -168.8(3) . . . . ?
O9 Ba2 Ti5 Ti3 -121.03(18) . . . . ?
O89 Ba2 Ti5 Ti3 150.1(3) . . . . ?
O2 Ba2 Ti5 Ti3 -34.18(16) . . . . ?
O146 Ba2 Ti5 Ti3 114.6(4) . . . . ?
O8 Ba2 Ti5 Ti3 -99.37(16) . . . . ?
O1 Ba2 Ti5 Ti3 28.61(15) . . . . ?
O10 Ba2 Ti5 Ti3 -35.3(4) . . . . ?
O13 Ba2 Ti5 Ti3 -70.2(3) . . . . ?
Ti7 Ba2 Ti5 Ti3 -114.28(7) . . . . ?
Ti8 Ba2 Ti5 Ti3 -109.06(11) . . . . ?
O5 Ti4 Ti6 O7 -128.9(5) . . . . ?
O140 Ti4 Ti6 O7 -34.5(6) . . . . ?
O50 Ti4 Ti6 O7 123.0(6) . . . . ?
O40 Ti4 Ti6 O7 149.7(7) . . . . ?
O138 Ti4 Ti6 O7 47.1(6) . . . . ?
Ba1 Ti4 Ti6 O7 -80.5(5) . . . . ?
O5 Ti4 Ti6 O8 -84.8(4) . . . . ?
O140 Ti4 Ti6 O8 9.6(4) . . . . ?
O7 Ti4 Ti6 O8 44.1(6) . . . . ?
O50 Ti4 Ti6 O8 167.1(4) . . . . ?
O40 Ti4 Ti6 O8 -166.2(6) . . . . ?
O138 Ti4 Ti6 O8 91.3(4) . . . . ?
Ba1 Ti4 Ti6 O8 -36.3(3) . . . . ?
O5 Ti4 Ti6 O13 -0.8(3) . . . . ?
O140 Ti4 Ti6 O13 93.6(3) . . . . ?
O7 Ti4 Ti6 O13 128.1(5) . . . . ?
O50 Ti4 Ti6 O13 -108.9(3) . . . . ?
O40 Ti4 Ti6 O13 -82.2(5) . . . . ?
O138 Ti4 Ti6 O13 175.2(3) . . . . ?
Ba1 Ti4 Ti6 O13 47.6(2) . . . . ?
O5 Ti4 Ti6 O52 99.6(3) . . . . ?
O140 Ti4 Ti6 O52 -166.0(4) . . . . ?
O7 Ti4 Ti6 O52 -131.5(6) . . . . ?
O50 Ti4 Ti6 O52 -8.5(3) . . . . ?
O40 Ti4 Ti6 O52 18.2(5) . . . . ?
O138 Ti4 Ti6 O52 -84.4(4) . . . . ?
Ba1 Ti4 Ti6 O52 148.0(2) . . . . ?
O5 Ti4 Ti6 O62 175.2(3) . . . . ?
O140 Ti4 Ti6 O62 -90.4(4) . . . . ?
O7 Ti4 Ti6 O62 -55.9(6) . . . . ?
O50 Ti4 Ti6 O62 67.1(4) . . . . ?
O40 Ti4 Ti6 O62 93.9(6) . . . . ?
O138 Ti4 Ti6 O62 -8.7(4) . . . . ?
Ba1 Ti4 Ti6 O62 -136.3(3) . . . . ?
O5 Ti4 Ti6 O58 63.5(5) . . . . ?
O140 Ti4 Ti6 O58 157.8(5) . . . . ?
O7 Ti4 Ti6 O58 -167.6(7) . . . . ?
O50 Ti4 Ti6 O58 -44.7(5) . . . . ?
O40 Ti4 Ti6 O58 -17.9(7) . . . . ?
O138 Ti4 Ti6 O58 -120.5(5) . . . . ?
Ba1 Ti4 Ti6 O58 111.9(4) . . . . ?
O5 Ti4 Ti6 Ba2 -46.3(2) . . . . ?
O140 Ti4 Ti6 Ba2 48.0(3) . . . . ?
O7 Ti4 Ti6 Ba2 82.6(5) . . . . ?
O50 Ti4 Ti6 Ba2 -154.5(3) . . . . ?
O40 Ti4 Ti6 Ba2 -127.7(5) . . . . ?
O138 Ti4 Ti6 Ba2 129.7(3) . . . . ?
Ba1 Ti4 Ti6 Ba2 2.09(7) . . . . ?
O105 Ba2 Ti6 O7 90.4(5) . . . . ?
O71 Ba2 Ti6 O7 -167.7(3) . . . . ?
O9 Ba2 Ti6 O7 -98.6(3) . . . . ?
O89 Ba2 Ti6 O7 -132.6(4) . . . . ?
O2 Ba2 Ti6 O7 -9.4(3) . . . . ?
O146 Ba2 Ti6 O7 118.9(3) . . . . ?
O8 Ba2 Ti6 O7 -103.0(4) . . . . ?
O1 Ba2 Ti6 O7 53.3(3) . . . . ?
O10 Ba2 Ti6 O7 -53.7(3) . . . . ?
O13 Ba2 Ti6 O7 95.1(4) . . . . ?
Ti7 Ba2 Ti6 O7 -106.9(2) . . . . ?
Ti8 Ba2 Ti6 O7 -81.5(2) . . . . ?
O105 Ba2 Ti6 O8 -166.6(5) . . . . ?
O71 Ba2 Ti6 O8 -64.6(4) . . . . ?
O9 Ba2 Ti6 O8 4.4(4) . . . . ?
O89 Ba2 Ti6 O8 -29.6(5) . . . . ?
O2 Ba2 Ti6 O8 93.6(4) . . . . ?
O146 Ba2 Ti6 O8 -138.1(4) . . . . ?
O1 Ba2 Ti6 O8 156.3(4) . . . . ?
O10 Ba2 Ti6 O8 49.3(4) . . . . ?
O13 Ba2 Ti6 O8 -161.9(4) . . . . ?
Ti7 Ba2 Ti6 O8 -3.8(3) . . . . ?
Ti8 Ba2 Ti6 O8 21.5(3) . . . . ?
O105 Ba2 Ti6 O13 -4.7(5) . . . . ?
O71 Ba2 Ti6 O13 97.3(4) . . . . ?
O9 Ba2 Ti6 O13 166.3(3) . . . . ?
O89 Ba2 Ti6 O13 132.3(4) . . . . ?
O2 Ba2 Ti6 O13 -104.4(3) . . . . ?
O146 Ba2 Ti6 O13 23.8(3) . . . . ?
O8 Ba2 Ti6 O13 161.9(4) . . . . ?
O1 Ba2 Ti6 O13 -41.8(3) . . . . ?
O10 Ba2 Ti6 O13 -148.8(3) . . . . ?
Ti7 Ba2 Ti6 O13 158.1(3) . . . . ?
Ti8 Ba2 Ti6 O13 -176.6(3) . . . . ?
O105 Ba2 Ti6 O52 -5.9(6) . . . . ?
O71 Ba2 Ti6 O52 96.1(5) . . . . ?
O9 Ba2 Ti6 O52 165.2(4) . . . . ?
O89 Ba2 Ti6 O52 131.1(5) . . . . ?
O2 Ba2 Ti6 O52 -105.6(4) . . . . ?
O146 Ba2 Ti6 O52 22.7(4) . . . . ?
O8 Ba2 Ti6 O52 160.7(5) . . . . ?
O1 Ba2 Ti6 O52 -42.9(4) . . . . ?
O10 Ba2 Ti6 O52 -150.0(4) . . . . ?
O13 Ba2 Ti6 O52 -1.2(5) . . . . ?
Ti7 Ba2 Ti6 O52 156.9(4) . . . . ?
Ti8 Ba2 Ti6 O52 -177.8(4) . . . . ?
O105 Ba2 Ti6 O62 -168.0(5) . . . . ?
O71 Ba2 Ti6 O62 -66.0(4) . . . . ?
O9 Ba2 Ti6 O62 3.1(3) . . . . ?
O89 Ba2 Ti6 O62 -31.0(5) . . . . ?
O2 Ba2 Ti6 O62 92.3(4) . . . . ?
O146 Ba2 Ti6 O62 -139.4(4) . . . . ?
O8 Ba2 Ti6 O62 -1.4(4) . . . . ?
O1 Ba2 Ti6 O62 155.0(3) . . . . ?
O10 Ba2 Ti6 O62 48.0(4) . . . . ?
O13 Ba2 Ti6 O62 -163.3(4) . . . . ?
Ti7 Ba2 Ti6 O62 -5.2(3) . . . . ?
Ti8 Ba2 Ti6 O62 20.1(3) . . . . ?
O105 Ba2 Ti6 O58 -82.9(5) . . . . ?
O71 Ba2 Ti6 O58 19.0(3) . . . . ?
O9 Ba2 Ti6 O58 88.1(3) . . . . ?
O89 Ba2 Ti6 O58 54.1(4) . . . . ?
O2 Ba2 Ti6 O58 177.3(3) . . . . ?
O146 Ba2 Ti6 O58 -54.4(3) . . . . ?
O8 Ba2 Ti6 O58 83.7(4) . . . . ?
O1 Ba2 Ti6 O58 -120.0(3) . . . . ?
O10 Ba2 Ti6 O58 133.0(3) . . . . ?
O13 Ba2 Ti6 O58 -78.3(4) . . . . ?
Ti7 Ba2 Ti6 O58 79.8(3) . . . . ?
Ti8 Ba2 Ti6 O58 105.1(3) . . . . ?
O105 Ba2 Ti6 Ti4 65.5(4) . . . . ?
O71 Ba2 Ti6 Ti4 167.4(2) . . . . ?
O9 Ba2 Ti6 Ti4 -123.51(15) . . . . ?
O89 Ba2 Ti6 Ti4 -157.5(3) . . . . ?
O2 Ba2 Ti6 Ti4 -34.30(16) . . . . ?
O146 Ba2 Ti6 Ti4 93.98(17) . . . . ?
O8 Ba2 Ti6 Ti4 -127.9(3) . . . . ?
O1 Ba2 Ti6 Ti4 28.39(15) . . . . ?
O10 Ba2 Ti6 Ti4 -78.63(16) . . . . ?
O13 Ba2 Ti6 Ti4 70.1(3) . . . . ?
Ti7 Ba2 Ti6 Ti4 -131.79(8) . . . . ?
Ti8 Ba2 Ti6 Ti4 -106.47(6) . . . . ?
O105 Ba2 Ti7 O8 165.8(5) . . . . ?
O71 Ba2 Ti7 O8 99.9(4) . . . . ?
O9 Ba2 Ti7 O8 -159.2(4) . . . . ?
O89 Ba2 Ti7 O8 166.7(4) . . . . ?
O2 Ba2 Ti7 O8 -60.1(3) . . . . ?
O146 Ba2 Ti7 O8 55.2(4) . . . . ?
O1 Ba2 Ti7 O8 -29.3(4) . . . . ?
O10 Ba2 Ti7 O8 -127.6(3) . . . . ?
O13 Ba2 Ti7 O8 13.8(3) . . . . ?
Ti8 Ba2 Ti7 O8 -144.8(3) . . . . ?
O105 Ba2 Ti7 O9 -35.0(6) . . . . ?
O71 Ba2 Ti7 O9 -100.9(4) . . . . ?
O89 Ba2 Ti7 O9 -34.1(4) . . . . ?
O2 Ba2 Ti7 O9 99.1(3) . . . . ?
O146 Ba2 Ti7 O9 -145.6(3) . . . . ?
O8 Ba2 Ti7 O9 159.2(4) . . . . ?
O1 Ba2 Ti7 O9 129.9(4) . . . . ?
O10 Ba2 Ti7 O9 31.6(3) . . . . ?
O13 Ba2 Ti7 O9 173.0(3) . . . . ?
Ti8 Ba2 Ti7 O9 14.4(3) . . . . ?
O105 Ba2 Ti7 O69 62.6(5) . . . . ?
O71 Ba2 Ti7 O69 -3.3(3) . . . . ?
O9 Ba2 Ti7 O69 97.6(4) . . . . ?
O89 Ba2 Ti7 O69 63.4(3) . . . . ?
O2 Ba2 Ti7 O69 -163.3(3) . . . . ?
O146 Ba2 Ti7 O69 -48.0(3) . . . . ?
O8 Ba2 Ti7 O69 -103.2(4) . . . . ?
O1 Ba2 Ti7 O69 -132.5(3) . . . . ?
O10 Ba2 Ti7 O69 129.2(3) . . . . ?
O13 Ba2 Ti7 O69 -89.4(3) . . . . ?
Ti8 Ba2 Ti7 O69 111.9(2) . . . . ?
O105 Ba2 Ti7 O81 -114.3(5) . . . . ?
O71 Ba2 Ti7 O81 179.8(4) . . . . ?
O9 Ba2 Ti7 O81 -79.3(4) . . . . ?
O89 Ba2 Ti7 O81 -113.4(3) . . . . ?
O2 Ba2 Ti7 O81 19.8(3) . . . . ?
O146 Ba2 Ti7 O81 135.1(3) . . . . ?
O8 Ba2 Ti7 O81 79.9(4) . . . . ?
O1 Ba2 Ti7 O81 50.6(3) . . . . ?
O10 Ba2 Ti7 O81 -47.7(3) . . . . ?
O13 Ba2 Ti7 O81 93.7(3) . . . . ?
Ti8 Ba2 Ti7 O81 -65.0(3) . . . . ?
O105 Ba2 Ti7 O64 149.9(6) . . . . ?
O71 Ba2 Ti7 O64 84.0(5) . . . . ?
O9 Ba2 Ti7 O64 -175.2(5) . . . . ?
O89 Ba2 Ti7 O64 150.7(5) . . . . ?
O2 Ba2 Ti7 O64 -76.1(4) . . . . ?
O146 Ba2 Ti7 O64 39.2(5) . . . . ?
O8 Ba2 Ti7 O64 -16.0(5) . . . . ?
O1 Ba2 Ti7 O64 -45.2(5) . . . . ?
O10 Ba2 Ti7 O64 -143.5(4) . . . . ?
O13 Ba2 Ti7 O64 -2.2(4) . . . . ?
Ti8 Ba2 Ti7 O64 -160.8(4) . . . . ?
O105 Ba2 Ti7 O75 -20.3(6) . . . . ?
O71 Ba2 Ti7 O75 -86.2(4) . . . . ?
O9 Ba2 Ti7 O75 14.6(4) . . . . ?
O89 Ba2 Ti7 O75 -19.5(4) . . . . ?
O2 Ba2 Ti7 O75 113.7(4) . . . . ?
O146 Ba2 Ti7 O75 -131.0(4) . . . . ?
O8 Ba2 Ti7 O75 173.8(5) . . . . ?
O1 Ba2 Ti7 O75 144.5(4) . . . . ?
O10 Ba2 Ti7 O75 46.3(4) . . . . ?
O13 Ba2 Ti7 O75 -172.4(4) . . . . ?
Ti8 Ba2 Ti7 O75 29.0(3) . . . . ?
O105 Ba2 Ti7 Ti8 -49.3(5) . . . . ?
O71 Ba2 Ti7 Ti8 -115.2(3) . . . . ?
O9 Ba2 Ti7 Ti8 -14.4(3) . . . . ?
O89 Ba2 Ti7 Ti8 -48.5(2) . . . . ?
O2 Ba2 Ti7 Ti8 84.75(14) . . . . ?
O146 Ba2 Ti7 Ti8 -159.95(16) . . . . ?
O8 Ba2 Ti7 Ti8 144.8(3) . . . . ?
O1 Ba2 Ti7 Ti8 115.6(2) . . . . ?
O10 Ba2 Ti7 Ti8 17.28(14) . . . . ?
O13 Ba2 Ti7 Ti8 158.64(14) . . . . ?
O8 Ti7 Ti8 O9 56.0(6) . . . . ?
O69 Ti7 Ti8 O9 -48.7(6) . . . . ?
O81 Ti7 Ti8 O9 142.0(6) . . . . ?
O64 Ti7 Ti8 O9 -177.2(8) . . . . ?
O75 Ti7 Ti8 O9 -129.3(6) . . . . ?
Ba2 Ti7 Ti8 O9 28.9(6) . . . . ?
O8 Ti7 Ti8 O10 -2.1(3) . . . . ?
O9 Ti7 Ti8 O10 -58.1(6) . . . . ?
O69 Ti7 Ti8 O10 -106.9(4) . . . . ?
O81 Ti7 Ti8 O10 83.8(3) . . . . ?
O64 Ti7 Ti8 O10 124.7(6) . . . . ?
O75 Ti7 Ti8 O10 172.5(3) . . . . ?
Ba2 Ti7 Ti8 O10 -29.2(2) . . . . ?
O8 Ti7 Ti8 O87 101.4(4) . . . . ?
O9 Ti7 Ti8 O87 45.4(6) . . . . ?
O69 Ti7 Ti8 O87 -3.4(5) . . . . ?
O81 Ti7 Ti8 O87 -172.7(4) . . . . ?
O64 Ti7 Ti8 O87 -131.8(6) . . . . ?
O75 Ti7 Ti8 O87 -84.0(4) . . . . ?
Ba2 Ti7 Ti8 O87 74.3(3) . . . . ?
O8 Ti7 Ti8 O93 -128.0(6) . . . . ?
O9 Ti7 Ti8 O93 176.0(8) . . . . ?
O69 Ti7 Ti8 O93 127.2(6) . . . . ?
O81 Ti7 Ti8 O93 -42.1(6) . . . . ?
O64 Ti7 Ti8 O93 -1.2(8) . . . . ?
O75 Ti7 Ti8 O93 46.6(6) . . . . ?
Ba2 Ti7 Ti8 O93 -155.1(5) . . . . ?
O8 Ti7 Ti8 O77 -175.1(4) . . . . ?
O9 Ti7 Ti8 O77 128.8(6) . . . . ?
O69 Ti7 Ti8 O77 80.1(4) . . . . ?
O81 Ti7 Ti8 O77 -89.2(4) . . . . ?
O64 Ti7 Ti8 O77 -48.4(6) . . . . ?
O75 Ti7 Ti8 O77 -0.5(4) . . . . ?
Ba2 Ti7 Ti8 O77 157.7(3) . . . . ?
O8 Ti7 Ti8 O83 -86.0(3) . . . . ?
O9 Ti7 Ti8 O83 -142.0(6) . . . . ?
O69 Ti7 Ti8 O83 169.2(4) . . . . ?
O81 Ti7 Ti8 O83 -0.1(3) . . . . ?
O64 Ti7 Ti8 O83 40.8(6) . . . . ?
O75 Ti7 Ti8 O83 88.6(3) . . . . ?
Ba2 Ti7 Ti8 O83 -113.1(2) . . . . ?
O8 Ti7 Ti8 Ba2 27.1(2) . . . . ?
O9 Ti7 Ti8 Ba2 -28.9(6) . . . . ?
O69 Ti7 Ti8 Ba2 -77.6(3) . . . . ?
O81 Ti7 Ti8 Ba2 113.1(3) . . . . ?
O64 Ti7 Ti8 Ba2 153.9(5) . . . . ?
O75 Ti7 Ti8 Ba2 -158.2(2) . . . . ?
O105 Ba2 Ti8 O9 142.9(4) . . . . ?
O71 Ba2 Ti8 O9 34.9(4) . . . . ?
O89 Ba2 Ti8 O9 100.4(4) . . . . ?
O2 Ba2 Ti8 O9 -100.4(3) . . . . ?
O146 Ba2 Ti8 O9 48.0(6) . . . . ?
O8 Ba2 Ti8 O9 -31.7(3) . . . . ?
O1 Ba2 Ti8 O9 -145.1(4) . . . . ?
O10 Ba2 Ti8 O9 -159.0(4) . . . . ?
O13 Ba2 Ti8 O9 -43.1(4) . . . . ?
Ti7 Ba2 Ti8 O9 -15.7(3) . . . . ?
O105 Ba2 Ti8 O10 -58.0(3) . . . . ?
O71 Ba2 Ti8 O10 -166.0(4) . . . . ?
O9 Ba2 Ti8 O10 159.0(4) . . . . ?
O89 Ba2 Ti8 O10 -100.6(4) . . . . ?
O2 Ba2 Ti8 O10 58.6(3) . . . . ?
O146 Ba2 Ti8 O10 -152.9(5) . . . . ?
O8 Ba2 Ti8 O10 127.3(3) . . . . ?
O1 Ba2 Ti8 O10 13.9(3) . . . . ?
O13 Ba2 Ti8 O10 115.9(3) . . . . ?
Ti7 Ba2 Ti8 O10 143.4(3) . . . . ?
O105 Ba2 Ti8 O87 41.8(4) . . . . ?
O71 Ba2 Ti8 O87 -66.2(4) . . . . ?
O9 Ba2 Ti8 O87 -101.1(4) . . . . ?
O89 Ba2 Ti8 O87 -0.8(4) . . . . ?
O2 Ba2 Ti8 O87 158.5(3) . . . . ?
O146 Ba2 Ti8 O87 -53.1(5) . . . . ?
O8 Ba2 Ti8 O87 -132.8(3) . . . . ?
O1 Ba2 Ti8 O87 113.8(3) . . . . ?
O10 Ba2 Ti8 O87 99.8(4) . . . . ?
O13 Ba2 Ti8 O87 -144.2(3) . . . . ?
Ti7 Ba2 Ti8 O87 -116.8(3) . . . . ?
O105 Ba2 Ti8 O93 -42.6(5) . . . . ?
O71 Ba2 Ti8 O93 -150.6(5) . . . . ?
O9 Ba2 Ti8 O93 174.5(6) . . . . ?
O89 Ba2 Ti8 O93 -85.1(5) . . . . ?
O2 Ba2 Ti8 O93 74.1(5) . . . . ?
O146 Ba2 Ti8 O93 -137.5(6) . . . . ?
O8 Ba2 Ti8 O93 142.8(5) . . . . ?
O1 Ba2 Ti8 O93 29.4(5) . . . . ?
O10 Ba2 Ti8 O93 15.5(5) . . . . ?
O13 Ba2 Ti8 O93 131.4(5) . . . . ?
Ti7 Ba2 Ti8 O93 158.8(4) . . . . ?
O105 Ba2 Ti8 O77 129.1(4) . . . . ?
O71 Ba2 Ti8 O77 21.1(4) . . . . ?
O9 Ba2 Ti8 O77 -13.8(5) . . . . ?
O89 Ba2 Ti8 O77 86.5(5) . . . . ?
O2 Ba2 Ti8 O77 -114.2(4) . . . . ?
O146 Ba2 Ti8 O77 34.2(6) . . . . ?
O8 Ba2 Ti8 O77 -45.5(4) . . . . ?
O1 Ba2 Ti8 O77 -158.9(4) . . . . ?
O10 Ba2 Ti8 O77 -172.9(5) . . . . ?
O13 Ba2 Ti8 O77 -56.9(4) . . . . ?
Ti7 Ba2 Ti8 O77 -29.5(4) . . . . ?
O105 Ba2 Ti8 O83 -137.8(3) . . . . ?
O71 Ba2 Ti8 O83 114.2(3) . . . . ?
O9 Ba2 Ti8 O83 79.3(4) . . . . ?
O89 Ba2 Ti8 O83 179.7(4) . . . . ?
O2 Ba2 Ti8 O83 -21.1(3) . . . . ?
O146 Ba2 Ti8 O83 127.3(5) . . . . ?
O8 Ba2 Ti8 O83 47.6(3) . . . . ?
O1 Ba2 Ti8 O83 -65.8(3) . . . . ?
O10 Ba2 Ti8 O83 -79.8(4) . . . . ?
O13 Ba2 Ti8 O83 36.2(3) . . . . ?
Ti7 Ba2 Ti8 O83 63.6(2) . . . . ?
O105 Ba2 Ti8 Ti7 158.6(2) . . . . ?
O71 Ba2 Ti8 Ti7 50.6(2) . . . . ?
O9 Ba2 Ti8 Ti7 15.7(3) . . . . ?
O89 Ba2 Ti8 Ti7 116.0(3) . . . . ?
O2 Ba2 Ti8 Ti7 -84.76(15) . . . . ?
O146 Ba2 Ti8 Ti7 63.7(5) . . . . ?
O8 Ba2 Ti8 Ti7 -16.05(15) . . . . ?
O1 Ba2 Ti8 Ti7 -129.44(18) . . . . ?
O10 Ba2 Ti8 Ti7 -143.4(3) . . . . ?
O13 Ba2 Ti8 Ti7 -27.44(18) . . . . ?
O10 Ti9 Ti10 O12 -94.1(4) . . . . ?
O11 Ti9 Ti10 O12 -47.0(6) . . . . ?
O129 Ti9 Ti10 O12 11.1(4) . . . . ?
O99 Ti9 Ti10 O12 180.0(3) . . . . ?
O111 Ti9 Ti10 O12 88.5(3) . . . . ?
O95 Ti9 Ti10 O12 129.0(5) . . . . ?
O10 Ti9 Ti10 O11 -47.1(6) . . . . ?
O129 Ti9 Ti10 O11 58.1(6) . . . . ?
O99 Ti9 Ti10 O11 -133.0(6) . . . . ?
O111 Ti9 Ti10 O11 135.5(6) . . . . ?
O95 Ti9 Ti10 O11 176.1(7) . . . . ?
O10 Ti9 Ti10 O107 12.2(4) . . . . ?
O11 Ti9 Ti10 O107 59.3(6) . . . . ?
O129 Ti9 Ti10 O107 117.4(3) . . . . ?
O99 Ti9 Ti10 O107 -73.7(3) . . . . ?
O111 Ti9 Ti10 O107 -165.2(3) . . . . ?
O95 Ti9 Ti10 O107 -124.6(5) . . . . ?
O10 Ti9 Ti10 O113 -179.8(3) . . . . ?
O11 Ti9 Ti10 O113 -132.7(6) . . . . ?
O129 Ti9 Ti10 O113 -74.6(3) . . . . ?
O99 Ti9 Ti10 O113 94.3(3) . . . . ?
O111 Ti9 Ti10 O113 2.8(3) . . . . ?
O95 Ti9 Ti10 O113 43.3(5) . . . . ?
O10 Ti9 Ti10 O117 126.9(5) . . . . ?
O11 Ti9 Ti10 O117 174.0(7) . . . . ?
O129 Ti9 Ti10 O117 -127.9(5) . . . . ?
O99 Ti9 Ti10 O117 41.0(5) . . . . ?
O111 Ti9 Ti10 O117 -50.5(5) . . . . ?
O95 Ti9 Ti10 O117 -9.9(6) . . . . ?
O10 Ti9 Ti10 O101 89.3(3) . . . . ?
O11 Ti9 Ti10 O101 136.5(6) . . . . ?
O129 Ti9 Ti10 O101 -165.4(3) . . . . ?
O99 Ti9 Ti10 O101 3.5(3) . . . . ?
O111 Ti9 Ti10 O101 -88.0(3) . . . . ?
O95 Ti9 Ti10 O101 -47.5(5) . . . . ?
O125 Ba1 O1 Ba2 -116.7(4) . . . . ?
O131 Ba1 O1 Ba2 -34.3(3) . . . . ?
O3 Ba1 O1 Ba2 -166.5(3) . . . . ?
O28 Ba1 O1 Ba2 140.4(3) . . . . ?
O140 Ba1 O1 Ba2 51.7(3) . . . . ?
O4 Ba1 O1 Ba2 139.9(3) . . . . ?
O12 Ba1 O1 Ba2 -112.7(3) . . . . ?
O2 Ba1 O1 Ba2 6.41(19) . . . . ?
O5 Ba1 O1 Ba2 82.6(2) . . . . ?
Ti2 Ba1 O1 Ba2 165.9(2) . . . . ?
Ti1 Ba1 O1 Ba2 -139.9(2) . . . . ?
O105 Ba2 O1 Ba1 132.5(3) . . . . ?
O71 Ba2 O1 Ba1 -138.2(4) . . . . ?
O9 Ba2 O1 Ba1 10.1(5) . . . . ?
O89 Ba2 O1 Ba1 119.3(3) . . . . ?
O2 Ba2 O1 Ba1 -6.8(2) . . . . ?
O146 Ba2 O1 Ba1 -143.0(3) . . . . ?
O8 Ba2 O1 Ba1 -54.7(3) . . . . ?
O10 Ba2 O1 Ba1 48.8(3) . . . . ?
O13 Ba2 O1 Ba1 -85.0(2) . . . . ?
Ti7 Ba2 O1 Ba1 -39.9(3) . . . . ?
Ti8 Ba2 O1 Ba1 41.8(3) . . . . ?
O105 Ba2 O2 Ba1 -36.0(3) . . . . ?
O71 Ba2 O2 Ba1 142.1(3) . . . . ?
O9 Ba2 O2 Ba1 -165.5(2) . . . . ?
O89 Ba2 O2 Ba1 -116.4(4) . . . . ?
O146 Ba2 O2 Ba1 51.9(3) . . . . ?
O8 Ba2 O2 Ba1 140.0(3) . . . . ?
O1 Ba2 O2 Ba1 6.40(19) . . . . ?
O10 Ba2 O2 Ba1 -112.7(3) . . . . ?
O13 Ba2 O2 Ba1 83.6(2) . . . . ?
Ti7 Ba2 O2 Ba1 166.1(2) . . . . ?
Ti8 Ba2 O2 Ba1 -139.8(2) . . . . ?
O125 Ba1 O2 Ba2 122.4(3) . . . . ?
O131 Ba1 O2 Ba2 134.9(3) . . . . ?
O3 Ba1 O2 Ba2 7.4(5) . . . . ?
O28 Ba1 O2 Ba2 -129.7(3) . . . . ?
O140 Ba1 O2 Ba2 -142.0(3) . . . . ?
O1 Ba1 O2 Ba2 -6.7(2) . . . . ?
O4 Ba1 O2 Ba2 -51.8(3) . . . . ?
O12 Ba1 O2 Ba2 50.0(3) . . . . ?
O5 Ba1 O2 Ba2 -83.1(2) . . . . ?
Ti2 Ba1 O2 Ba2 -37.4(3) . . . . ?
Ti1 Ba1 O2 Ba2 42.0(3) . . . . ?
O12 Ti1 O3 Ti2 123.3(6) . . . . ?
O123 Ti1 O3 Ti2 -139.7(6) . . . . ?
O119 Ti1 O3 Ti2 -2(3) . . . . ?
O14 Ti1 O3 Ti2 33.5(6) . . . . ?
O20 Ti1 O3 Ti2 -51.3(7) . . . . ?
Ba1 Ti1 O3 Ti2 142.1(8) . . . . ?
O12 Ti1 O3 Ba1 -18.7(4) . . . . ?
O123 Ti1 O3 Ba1 78.3(4) . . . . ?
O119 Ti1 O3 Ba1 -144(3) . . . . ?
O14 Ti1 O3 Ba1 -108.5(3) . . . . ?
O20 Ti1 O3 Ba1 166.6(4) . . . . ?
Ti2 Ti1 O3 Ba1 -142.1(8) . . . . ?
O4 Ti2 O3 Ti1 -128.2(6) . . . . ?
O26 Ti2 O3 Ti1 133.5(6) . . . . ?
O32 Ti2 O3 Ti1 18(4) . . . . ?
O16 Ti2 O3 Ti1 -36.6(7) . . . . ?
O22 Ti2 O3 Ti1 47.6(6) . . . . ?
Ba1 Ti2 O3 Ti1 -142.7(8) . . . . ?
O4 Ti2 O3 Ba1 14.6(4) . . . . ?
O26 Ti2 O3 Ba1 -83.7(4) . . . . ?
O32 Ti2 O3 Ba1 161(3) . . . . ?
O16 Ti2 O3 Ba1 106.1(3) . . . . ?
O22 Ti2 O3 Ba1 -169.7(4) . . . . ?
Ti1 Ti2 O3 Ba1 142.7(8) . . . . ?
O125 Ba1 O3 Ti1 -63.2(4) . . . . ?
O131 Ba1 O3 Ti1 -43.2(5) . . . . ?
O28 Ba1 O3 Ti1 -142.0(4) . . . . ?
O140 Ba1 O3 Ti1 -157.1(3) . . . . ?
O1 Ba1 O3 Ti1 80.6(3) . . . . ?
O4 Ba1 O3 Ti1 142.7(4) . . . . ?
O12 Ba1 O3 Ti1 14.1(3) . . . . ?
O2 Ba1 O3 Ti1 67.6(5) . . . . ?
O5 Ba1 O3 Ti1 147.7(3) . . . . ?
Ti2 Ba1 O3 Ti1 153.4(6) . . . . ?
O125 Ba1 O3 Ti2 143.4(4) . . . . ?
O131 Ba1 O3 Ti2 163.4(3) . . . . ?
O28 Ba1 O3 Ti2 64.6(3) . . . . ?
O140 Ba1 O3 Ti2 49.6(5) . . . . ?
O1 Ba1 O3 Ti2 -72.8(3) . . . . ?
O4 Ba1 O3 Ti2 -10.6(3) . . . . ?
O12 Ba1 O3 Ti2 -139.3(4) . . . . ?
O2 Ba1 O3 Ti2 -85.7(5) . . . . ?
O5 Ba1 O3 Ti2 -5.7(4) . . . . ?
Ti1 Ba1 O3 Ti2 -153.4(6) . . . . ?
O3 Ti2 O4 Ti3 -176.4(8) . . . . ?
O26 Ti2 O4 Ti3 -82.1(8) . . . . ?
O32 Ti2 O4 Ti3 7.5(9) . . . . ?
O16 Ti2 O4 Ti3 93.1(8) . . . . ?
O22 Ti2 O4 Ti3 80(5) . . . . ?
Ti1 Ti2 O4 Ti3 165.9(7) . . . . ?
Ba1 Ti2 O4 Ti3 -163.0(10) . . . . ?
O3 Ti2 O4 Ba1 -13.4(3) . . . . ?
O26 Ti2 O4 Ba1 80.9(3) . . . . ?
O32 Ti2 O4 Ba1 170.5(4) . . . . ?
O16 Ti2 O4 Ba1 -104.0(3) . . . . ?
O22 Ti2 O4 Ba1 -117(5) . . . . ?
Ti1 Ti2 O4 Ba1 -31.2(3) . . . . ?
O6 Ti3 O4 Ti2 -109.8(8) . . . . ?
O5 Ti3 O4 Ti2 153.7(8) . . . . ?
O34 Ti3 O4 Ti2 -13.0(8) . . . . ?
O44 Ti3 O4 Ti2 31(2) . . . . ?
O38 Ti3 O4 Ti2 68.3(8) . . . . ?
Ti5 Ti3 O4 Ti2 -126.3(7) . . . . ?
Ba1 Ti3 O4 Ti2 162.1(10) . . . . ?
O6 Ti3 O4 Ba1 88.1(4) . . . . ?
O5 Ti3 O4 Ba1 -8.4(3) . . . . ?
O34 Ti3 O4 Ba1 -175.1(4) . . . . ?
O44 Ti3 O4 Ba1 -131.3(14) . . . . ?
O38 Ti3 O4 Ba1 -93.8(4) . . . . ?
Ti5 Ti3 O4 Ba1 71.6(3) . . . . ?
O125 Ba1 O4 Ti2 -16.1(4) . . . . ?
O131 Ba1 O4 Ti2 -121(2) . . . . ?
O3 Ba1 O4 Ti2 10.8(3) . . . . ?
O28 Ba1 O4 Ti2 -67.0(3) . . . . ?
O140 Ba1 O4 Ti2 -133.6(3) . . . . ?
O1 Ba1 O4 Ti2 112.6(4) . . . . ?
O12 Ba1 O4 Ti2 50.4(3) . . . . ?
O2 Ba1 O4 Ti2 158.8(3) . . . . ?
O5 Ba1 O4 Ti2 -163.3(4) . . . . ?
Ti1 Ba1 O4 Ti2 26.9(3) . . . . ?
O125 Ba1 O4 Ti3 153.6(3) . . . . ?
O131 Ba1 O4 Ti3 48(2) . . . . ?
O3 Ba1 O4 Ti3 -179.4(5) . . . . ?
O28 Ba1 O4 Ti3 102.8(4) . . . . ?
O140 Ba1 O4 Ti3 36.1(4) . . . . ?
O1 Ba1 O4 Ti3 -77.7(4) . . . . ?
O12 Ba1 O4 Ti3 -139.9(3) . . . . ?
O2 Ba1 O4 Ti3 -31.4(4) . . . . ?
O5 Ba1 O4 Ti3 6.5(3) . . . . ?
Ti2 Ba1 O4 Ti3 169.8(6) . . . . ?
Ti1 Ba1 O4 Ti3 -163.3(4) . . . . ?
O140 Ti4 O5 Ti3 128.3(7) . . . . ?
O7 Ti4 O5 Ti3 -131.6(7) . . . . ?
O50 Ti4 O5 Ti3 -43.0(7) . . . . ?
O40 Ti4 O5 Ti3 35.5(7) . . . . ?
O138 Ti4 O5 Ti3 89(2) . . . . ?
Ti6 Ti4 O5 Ti3 -113.7(7) . . . . ?
Ba1 Ti4 O5 Ti3 132.0(8) . . . . ?
O140 Ti4 O5 Ba1 -3.7(3) . . . . ?
O7 Ti4 O5 Ba1 96.4(3) . . . . ?
O50 Ti4 O5 Ba1 -175.0(3) . . . . ?
O40 Ti4 O5 Ba1 -96.5(3) . . . . ?
O138 Ti4 O5 Ba1 -43(2) . . . . ?
Ti6 Ti4 O5 Ba1 114.29(18) . . . . ?
O6 Ti3 O5 Ti4 135.7(7) . . . . ?
O4 Ti3 O5 Ti4 -123.2(7) . . . . ?
O34 Ti3 O5 Ti4 -42.8(18) . . . . ?
O44 Ti3 O5 Ti4 45.4(7) . . . . ?
O38 Ti3 O5 Ti4 -32.2(7) . . . . ?
Ti5 Ti3 O5 Ti4 116.9(7) . . . . ?
Ba1 Ti3 O5 Ti4 -131.0(8) . . . . ?
O6 Ti3 O5 Ba1 -93.4(3) . . . . ?
O4 Ti3 O5 Ba1 7.7(3) . . . . ?
O34 Ti3 O5 Ba1 88.2(14) . . . . ?
O44 Ti3 O5 Ba1 176.4(3) . . . . ?
O38 Ti3 O5 Ba1 98.7(3) . . . . ?
Ti5 Ti3 O5 Ba1 -112.09(19) . . . . ?
O125 Ba1 O5 Ti4 66.6(6) . . . . ?
O131 Ba1 O5 Ti4 -29.0(4) . . . . ?
O3 Ba1 O5 Ti4 141.0(3) . . . . ?
O28 Ba1 O5 Ti4 79.7(3) . . . . ?
O140 Ba1 O5 Ti4 3.0(2) . . . . ?
O1 Ba1 O5 Ti4 -142.2(3) . . . . ?
O4 Ba1 O5 Ti4 146.1(4) . . . . ?
O12 Ba1 O5 Ti4 -162.5(2) . . . . ?
O2 Ba1 O5 Ti4 -70.9(3) . . . . ?
Ti2 Ba1 O5 Ti4 138.3(3) . . . . ?
Ti1 Ba1 O5 Ti4 158.84(18) . . . . ?
O125 Ba1 O5 Ti3 -85.5(6) . . . . ?
O131 Ba1 O5 Ti3 178.8(3) . . . . ?
O3 Ba1 O5 Ti3 -11.2(3) . . . . ?
O28 Ba1 O5 Ti3 -72.5(3) . . . . ?
O140 Ba1 O5 Ti3 -149.2(4) . . . . ?
O1 Ba1 O5 Ti3 65.7(3) . . . . ?
O4 Ba1 O5 Ti3 -6.1(2) . . . . ?
O12 Ba1 O5 Ti3 45.4(4) . . . . ?
O2 Ba1 O5 Ti3 136.9(3) . . . . ?
Ti2 Ba1 O5 Ti3 -13.9(2) . . . . ?
Ti1 Ba1 O5 Ti3 6.7(3) . . . . ?
O4 Ti3 O6 Ti5 -142.7(5) . . . . ?
O5 Ti3 O6 Ti5 -50.7(6) . . . . ?
O34 Ti3 O6 Ti5 128.9(5) . . . . ?
O44 Ti3 O6 Ti5 45.8(6) . . . . ?
O38 Ti3 O6 Ti5 46(2) . . . . ?
Ba1 Ti3 O6 Ti5 -99.0(5) . . . . ?
O13 Ti5 O6 Ti3 49.3(6) . . . . ?
O146 Ti5 O6 Ti3 147.4(5) . . . . ?
O46 Ti5 O6 Ti3 -55.5(5) . . . . ?
O56 Ti5 O6 Ti3 -74.1(16) . . . . ?
O144 Ti5 O6 Ti3 -136.6(5) . . . . ?
Ba2 Ti5 O6 Ti3 101.6(5) . . . . ?
O8 Ti6 O7 Ti4 -142.4(5) . . . . ?
O13 Ti6 O7 Ti4 -51.4(5) . . . . ?
O52 Ti6 O7 Ti4 45.8(5) . . . . ?
O62 Ti6 O7 Ti4 129.2(5) . . . . ?
O58 Ti6 O7 Ti4 41(2) . . . . ?
Ba2 Ti6 O7 Ti4 -100.0(4) . . . . ?
O5 Ti4 O7 Ti6 51.1(5) . . . . ?
O140 Ti4 O7 Ti6 149.7(5) . . . . ?
O50 Ti4 O7 Ti6 -53.7(5) . . . . ?
O40 Ti4 O7 Ti6 -73.6(14) . . . . ?
O138 Ti4 O7 Ti6 -135.3(5) . . . . ?
Ba1 Ti4 O7 Ti6 104.3(4) . . . . ?
O9 Ti7 O8 Ti6 175.9(8) . . . . ?
O69 Ti7 O8 Ti6 -90.0(8) . . . . ?
O81 Ti7 O8 Ti6 84.6(8) . . . . ?
O64 Ti7 O8 Ti6 0.6(8) . . . . ?
O75 Ti7 O8 Ti6 72(4) . . . . ?
Ti8 Ti7 O8 Ti6 158.0(7) . . . . ?
Ba2 Ti7 O8 Ti6 -169.2(9) . . . . ?
O9 Ti7 O8 Ba2 -14.9(3) . . . . ?
O69 Ti7 O8 Ba2 79.3(3) . . . . ?
O81 Ti7 O8 Ba2 -106.2(3) . . . . ?
O64 Ti7 O8 Ba2 169.8(3) . . . . ?
O75 Ti7 O8 Ba2 -118(4) . . . . ?
Ti8 Ti7 O8 Ba2 -32.8(3) . . . . ?
O7 Ti6 O8 Ti7 -108.3(8) . . . . ?
O13 Ti6 O8 Ti7 155.2(8) . . . . ?
O52 Ti6 O8 Ti7 37.1(18) . . . . ?
O62 Ti6 O8 Ti7 -12.4(8) . . . . ?
O58 Ti6 O8 Ti7 71.1(8) . . . . ?
Ti4 Ti6 O8 Ti7 -125.9(7) . . . . ?
Ba2 Ti6 O8 Ti7 168.7(10) . . . . ?
O7 Ti6 O8 Ba2 83.0(3) . . . . ?
O13 Ti6 O8 Ba2 -13.4(3) . . . . ?
O52 Ti6 O8 Ba2 -131.6(12) . . . . ?
O62 Ti6 O8 Ba2 178.9(3) . . . . ?
O58 Ti6 O8 Ba2 -97.6(4) . . . . ?
Ti4 Ti6 O8 Ba2 65.4(3) . . . . ?
O105 Ba2 O8 Ti7 -100(2) . . . . ?
O71 Ba2 O8 Ti7 -66.0(4) . . . . ?
O9 Ba2 O8 Ti7 11.9(3) . . . . ?
O89 Ba2 O8 Ti7 -14.7(4) . . . . ?
O2 Ba2 O8 Ti7 112.3(3) . . . . ?
O146 Ba2 O8 Ti7 -131.8(3) . . . . ?
O1 Ba2 O8 Ti7 160.2(3) . . . . ?
O10 Ba2 O8 Ti7 51.1(3) . . . . ?
O13 Ba2 O8 Ti7 -162.9(4) . . . . ?
Ti8 Ba2 O8 Ti7 28.2(3) . . . . ?
O105 Ba2 O8 Ti6 73(2) . . . . ?
O71 Ba2 O8 Ti6 107.3(4) . . . . ?
O9 Ba2 O8 Ti6 -174.7(4) . . . . ?
O89 Ba2 O8 Ti6 158.7(3) . . . . ?
O2 Ba2 O8 Ti6 -74.3(3) . . . . ?
O146 Ba2 O8 Ti6 41.6(4) . . . . ?
O1 Ba2 O8 Ti6 -26.4(4) . . . . ?
O10 Ba2 O8 Ti6 -135.5(3) . . . . ?
O13 Ba2 O8 Ti6 10.5(3) . . . . ?
Ti7 Ba2 O8 Ti6 173.4(6) . . . . ?
Ti8 Ba2 O8 Ti6 -158.4(3) . . . . ?
O10 Ti8 O9 Ti7 125.1(6) . . . . ?
O87 Ti8 O9 Ti7 -138.5(6) . . . . ?
O93 Ti8 O9 Ti7 -15(3) . . . . ?
O77 Ti8 O9 Ti7 -48.8(6) . . . . ?
O83 Ti8 O9 Ti7 36.0(6) . . . . ?
Ba2 Ti8 O9 Ti7 141.5(7) . . . . ?
O10 Ti8 O9 Ba2 -16.4(3) . . . . ?
O87 Ti8 O9 Ba2 80.0(4) . . . . ?
O93 Ti8 O9 Ba2 -156(2) . . . . ?
O77 Ti8 O9 Ba2 169.8(3) . . . . ?
O83 Ti8 O9 Ba2 -105.5(3) . . . . ?
Ti7 Ti8 O9 Ba2 -141.5(7) . . . . ?
O8 Ti7 O9 Ti8 -127.1(6) . . . . ?
O69 Ti7 O9 Ti8 134.4(6) . . . . ?
O81 Ti7 O9 Ti8 -36.3(6) . . . . ?
O64 Ti7 O9 Ti8 11(3) . . . . ?
O75 Ti7 O9 Ti8 47.9(6) . . . . ?
Ba2 Ti7 O9 Ti8 -142.8(7) . . . . ?
O8 Ti7 O9 Ba2 15.7(3) . . . . ?
O69 Ti7 O9 Ba2 -82.8(3) . . . . ?
O81 Ti7 O9 Ba2 106.5(3) . . . . ?
O64 Ti7 O9 Ba2 154(3) . . . . ?
O75 Ti7 O9 Ba2 -169.3(3) . . . . ?
Ti8 Ti7 O9 Ba2 142.8(7) . . . . ?
O105 Ba2 O9 Ti8 -46.0(4) . . . . ?
O71 Ba2 O9 Ti8 -141.8(4) . . . . ?
O89 Ba2 O9 Ti8 -65.2(4) . . . . ?
O2 Ba2 O9 Ti8 76.1(3) . . . . ?
O146 Ba2 O9 Ti8 -157.6(3) . . . . ?
O8 Ba2 O9 Ti8 141.6(4) . . . . ?
O1 Ba2 O9 Ti8 60.5(5) . . . . ?
O10 Ba2 O9 Ti8 12.4(3) . . . . ?
O13 Ba2 O9 Ti8 145.9(3) . . . . ?
Ti7 Ba2 O9 Ti8 153.2(5) . . . . ?
O105 Ba2 O9 Ti7 160.8(3) . . . . ?
O71 Ba2 O9 Ti7 65.0(3) . . . . ?
O89 Ba2 O9 Ti7 141.6(4) . . . . ?
O2 Ba2 O9 Ti7 -77.1(3) . . . . ?
O146 Ba2 O9 Ti7 49.2(4) . . . . ?
O8 Ba2 O9 Ti7 -11.6(2) . . . . ?
O1 Ba2 O9 Ti7 -92.7(5) . . . . ?
O10 Ba2 O9 Ti7 -140.8(4) . . . . ?
O13 Ba2 O9 Ti7 -7.3(3) . . . . ?
Ti8 Ba2 O9 Ti7 -153.2(5) . . . . ?
O11 Ti9 O10 Ti8 -176.1(6) . . . . ?
O129 Ti9 O10 Ti8 85.7(6) . . . . ?
O99 Ti9 O10 Ti8 -83.9(6) . . . . ?
O111 Ti9 O10 Ti8 4(3) . . . . ?
O95 Ti9 O10 Ti8 -3.3(7) . . . . ?
Ti10 Ti9 O10 Ti8 -159.2(5) . . . . ?
O11 Ti9 O10 Ba2 8.0(4) . . . . ?
O129 Ti9 O10 Ba2 -90.2(4) . . . . ?
O99 Ti9 O10 Ba2 100.2(4) . . . . ?
O111 Ti9 O10 Ba2 -172(2) . . . . ?
O95 Ti9 O10 Ba2 -179.2(3) . . . . ?
Ti10 Ti9 O10 Ba2 24.9(4) . . . . ?
O9 Ti8 O10 Ti9 -162.2(6) . . . . ?
O87 Ti8 O10 Ti9 101.8(7) . . . . ?
O93 Ti8 O10 Ti9 12.6(7) . . . . ?
O77 Ti8 O10 Ti9 -49(3) . . . . ?
O83 Ti8 O10 Ti9 -71.3(7) . . . . ?
Ti7 Ti8 O10 Ti9 -143.1(5) . . . . ?
Ba2 Ti8 O10 Ti9 -176.4(8) . . . . ?
O9 Ti8 O10 Ba2 14.2(3) . . . . ?
O87 Ti8 O10 Ba2 -81.8(3) . . . . ?
O93 Ti8 O10 Ba2 -170.9(3) . . . . ?
O77 Ti8 O10 Ba2 128(3) . . . . ?
O83 Ti8 O10 Ba2 105.1(3) . . . . ?
Ti7 Ti8 O10 Ba2 33.3(2) . . . . ?
O105 Ba2 O10 Ti9 -56.9(4) . . . . ?
O71 Ba2 O10 Ti9 -166.9(4) . . . . ?
O9 Ba2 O10 Ti9 166.2(4) . . . . ?
O89 Ba2 O10 Ti9 -118.9(4) . . . . ?
O2 Ba2 O10 Ti9 64.2(3) . . . . ?
O146 Ba2 O10 Ti9 -42.1(10) . . . . ?
O8 Ba2 O10 Ti9 126.2(4) . . . . ?
O1 Ba2 O10 Ti9 7.8(4) . . . . ?
O13 Ba2 O10 Ti9 86.7(4) . . . . ?
Ti7 Ba2 O10 Ti9 148.1(4) . . . . ?
Ti8 Ba2 O10 Ti9 177.4(6) . . . . ?
O105 Ba2 O10 Ti8 125.7(3) . . . . ?
O71 Ba2 O10 Ti8 15.7(4) . . . . ?
O9 Ba2 O10 Ti8 -11.2(2) . . . . ?
O89 Ba2 O10 Ti8 63.8(3) . . . . ?
O2 Ba2 O10 Ti8 -113.2(3) . . . . ?
O146 Ba2 O10 Ti8 140.6(7) . . . . ?
O8 Ba2 O10 Ti8 -51.1(3) . . . . ?
O1 Ba2 O10 Ti8 -169.5(2) . . . . ?
O13 Ba2 O10 Ti8 -90.7(3) . . . . ?
Ti7 Ba2 O10 Ti8 -29.3(2) . . . . ?
O10 Ti9 O11 Ti10 138.1(5) . . . . ?
O129 Ti9 O11 Ti10 -126.7(5) . . . . ?
O99 Ti9 O11 Ti10 45.2(6) . . . . ?
O111 Ti9 O11 Ti10 -42.0(6) . . . . ?
O95 Ti9 O11 Ti10 -10.0(18) . . . . ?
O12 Ti10 O11 Ti9 138.3(5) . . . . ?
O107 Ti10 O11 Ti9 -125.0(6) . . . . ?
O113 Ti10 O11 Ti9 45.2(6) . . . . ?
O117 Ti10 O11 Ti9 -16.1(19) . . . . ?
O101 Ti10 O11 Ti9 -41.0(6) . . . . ?
O11 Ti10 O12 Ti1 -177.2(6) . . . . ?
O107 Ti10 O12 Ti1 85.6(7) . . . . ?
O113 Ti10 O12 Ti1 -85.6(7) . . . . ?
O117 Ti10 O12 Ti1 -2.6(7) . . . . ?
O101 Ti10 O12 Ti1 -1(3) . . . . ?
Ti9 Ti10 O12 Ti1 -160.4(5) . . . . ?
O11 Ti10 O12 Ba1 4.8(4) . . . . ?
O107 Ti10 O12 Ba1 -92.4(4) . . . . ?
O113 Ti10 O12 Ba1 96.4(4) . . . . ?
O117 Ti10 O12 Ba1 179.4(4) . . . . ?
O101 Ti10 O12 Ba1 -179(100) . . . . ?
Ti9 Ti10 O12 Ba1 21.7(4) . . . . ?
O3 Ti1 O12 Ti10 -161.7(7) . . . . ?
O123 Ti1 O12 Ti10 100.9(7) . . . . ?
O119 Ti1 O12 Ti10 11.8(7) . . . . ?
O14 Ti1 O12 Ti10 -69.7(7) . . . . ?
O20 Ti1 O12 Ti10 -48(4) . . . . ?
Ti2 Ti1 O12 Ti10 -142.3(6) . . . . ?
Ba1 Ti1 O12 Ti10 -178.2(8) . . . . ?
O3 Ti1 O12 Ba1 16.5(3) . . . . ?
O123 Ti1 O12 Ba1 -80.9(3) . . . . ?
O119 Ti1 O12 Ba1 -170.0(3) . . . . ?
O14 Ti1 O12 Ba1 108.5(3) . . . . ?
O20 Ti1 O12 Ba1 130(4) . . . . ?
Ti2 Ti1 O12 Ba1 35.9(2) . . . . ?
O125 Ba1 O12 Ti10 -116.5(4) . . . . ?
O131 Ba1 O12 Ti10 -54.9(4) . . . . ?
O3 Ba1 O12 Ti10 165.8(5) . . . . ?
O28 Ba1 O12 Ti10 -169.6(3) . . . . ?
O140 Ba1 O12 Ti10 -38.1(10) . . . . ?
O1 Ba1 O12 Ti10 66.7(4) . . . . ?
O4 Ba1 O12 Ti10 126.0(4) . . . . ?
O2 Ba1 O12 Ti10 10.7(4) . . . . ?
O5 Ba1 O12 Ti10 87.4(4) . . . . ?
Ti2 Ba1 O12 Ti10 147.4(4) . . . . ?
Ti1 Ba1 O12 Ti10 178.7(6) . . . . ?
O125 Ba1 O12 Ti1 64.8(3) . . . . ?
O131 Ba1 O12 Ti1 126.3(3) . . . . ?
O3 Ba1 O12 Ti1 -12.9(2) . . . . ?
O28 Ba1 O12 Ti1 11.6(4) . . . . ?
O140 Ba1 O12 Ti1 143.1(7) . . . . ?
O1 Ba1 O12 Ti1 -112.1(3) . . . . ?
O4 Ba1 O12 Ti1 -52.8(3) . . . . ?
O2 Ba1 O12 Ti1 -168.1(3) . . . . ?
O5 Ba1 O12 Ti1 -91.4(3) . . . . ?
Ti2 Ba1 O12 Ti1 -31.3(2) . . . . ?
O146 Ti5 O13 Ti6 129.7(7) . . . . ?
O6 Ti5 O13 Ti6 -131.9(6) . . . . ?
O46 Ti5 O13 Ti6 -43.7(7) . . . . ?
O56 Ti5 O13 Ti6 35.7(7) . . . . ?
O144 Ti5 O13 Ti6 83(2) . . . . ?
Ti3 Ti5 O13 Ti6 -114.9(6) . . . . ?
Ba2 Ti5 O13 Ti6 133.2(8) . . . . ?
O146 Ti5 O13 Ba2 -3.4(3) . . . . ?
O6 Ti5 O13 Ba2 95.0(3) . . . . ?
O46 Ti5 O13 Ba2 -176.9(3) . . . . ?
O56 Ti5 O13 Ba2 -97.5(3) . . . . ?
O144 Ti5 O13 Ba2 -50(2) . . . . ?
Ti3 Ti5 O13 Ba2 111.9(2) . . . . ?
O7 Ti6 O13 Ti5 137.7(6) . . . . ?
O8 Ti6 O13 Ti5 -120.6(7) . . . . ?
O52 Ti6 O13 Ti5 46.6(7) . . . . ?
O62 Ti6 O13 Ti5 -45.0(17) . . . . ?
O58 Ti6 O13 Ti5 -31.7(7) . . . . ?
Ti4 Ti6 O13 Ti5 118.1(6) . . . . ?
Ba2 Ti6 O13 Ti5 -132.8(8) . . . . ?
O7 Ti6 O13 Ba2 -89.5(3) . . . . ?
O8 Ti6 O13 Ba2 12.1(3) . . . . ?
O52 Ti6 O13 Ba2 179.3(3) . . . . ?
O62 Ti6 O13 Ba2 87.8(14) . . . . ?
O58 Ti6 O13 Ba2 101.1(3) . . . . ?
Ti4 Ti6 O13 Ba2 -109.1(2) . . . . ?
O105 Ba2 O13 Ti5 -29.2(4) . . . . ?
O71 Ba2 O13 Ti5 76.2(4) . . . . ?
O9 Ba2 O13 Ti5 139.2(3) . . . . ?
O89 Ba2 O13 Ti5 68.9(6) . . . . ?
O2 Ba2 O13 Ti5 -142.0(3) . . . . ?
O146 Ba2 O13 Ti5 2.8(3) . . . . ?
O8 Ba2 O13 Ti5 143.7(4) . . . . ?
O1 Ba2 O13 Ti5 -71.0(3) . . . . ?
O10 Ba2 O13 Ti5 -163.6(3) . . . . ?
Ti7 Ba2 O13 Ti5 135.7(3) . . . . ?
Ti8 Ba2 O13 Ti5 157.7(2) . . . . ?
O105 Ba2 O13 Ti6 177.3(3) . . . . ?
O71 Ba2 O13 Ti6 -77.3(4) . . . . ?
O9 Ba2 O13 Ti6 -14.2(3) . . . . ?
O89 Ba2 O13 Ti6 -84.5(6) . . . . ?
O2 Ba2 O13 Ti6 64.5(3) . . . . ?
O146 Ba2 O13 Ti6 -150.7(4) . . . . ?
O8 Ba2 O13 Ti6 -9.7(2) . . . . ?
O1 Ba2 O13 Ti6 135.6(3) . . . . ?
O10 Ba2 O13 Ti6 43.0(4) . . . . ?
Ti7 Ba2 O13 Ti6 -17.8(2) . . . . ?
Ti8 Ba2 O13 Ti6 4.3(4) . . . . ?
O3 Ti1 O14 C15 -3.8(14) . . . . ?
O12 Ti1 O14 C15 -97.3(14) . . . . ?
O123 Ti1 O14 C15 139(2) . . . . ?
O119 Ti1 O14 C15 171.5(14) . . . . ?
O20 Ti1 O14 C15 84.9(14) . . . . ?
Ti2 Ti1 O14 C15 9.0(13) . . . . ?
Ba1 Ti1 O14 C15 -46.8(14) . . . . ?
Ti1 O14 C15 O16 -12(3) . . . . ?
Ti1 O14 C15 C17 167.0(10) . . . . ?
O14 C15 O16 Ti2 5(3) . . . . ?
C17 C15 O16 Ti2 -174.0(10) . . . . ?
O4 Ti2 O16 C15 108.3(14) . . . . ?
O3 Ti2 O16 C15 14.2(14) . . . . ?
O26 Ti2 O16 C15 -99(3) . . . . ?
O32 Ti2 O16 C15 -160.1(14) . . . . ?
O22 Ti2 O16 C15 -72.7(14) . . . . ?
Ti1 Ti2 O16 C15 0.8(14) . . . . ?
Ba1 Ti2 O16 C15 58.4(14) . . . . ?
O14 C15 C17 C18 -175.2(18) . . . . ?
O16 C15 C17 C18 4(3) . . . . ?
O14 C15 C17 C19 9(2) . . . . ?
O16 C15 C17 C19 -172.3(16) . . . . ?
O3 Ti1 O20 C21 18.3(13) . . . . ?
O12 Ti1 O20 C21 -96(4) . . . . ?
O123 Ti1 O20 C21 115.2(13) . . . . ?
O119 Ti1 O20 C21 -155.7(13) . . . . ?
O14 Ti1 O20 C21 -73.9(13) . . . . ?
Ti2 Ti1 O20 C21 0.2(12) . . . . ?
Ba1 Ti1 O20 C21 30.7(14) . . . . ?
Ti1 O20 C21 O22 6(2) . . . . ?
Ti1 O20 C21 C23 -170.4(8) . . . . ?
O20 C21 O22 Ti2 -13(2) . . . . ?
C23 C21 O22 Ti2 163.4(9) . . . . ?
O4 Ti2 O22 C21 97(5) . . . . ?
O3 Ti2 O22 C21 -7.0(13) . . . . ?
O26 Ti2 O22 C21 -100.8(14) . . . . ?
O32 Ti2 O22 C21 169.6(14) . . . . ?
O16 Ti2 O22 C21 83.8(14) . . . . ?
Ti1 Ti2 O22 C21 9.7(13) . . . . ?
Ba1 Ti2 O22 C21 -16.7(15) . . . . ?
O22 C21 C23 C24 8(2) . . . . ?
O20 C21 C23 C24 -175.5(14) . . . . ?
O22 C21 C23 C25 -176.3(13) . . . . ?
O20 C21 C23 C25 0.6(19) . . . . ?
O4 Ti2 O26 C27 -48.3(11) . . . . ?
O3 Ti2 O26 C27 46.3(11) . . . . ?
O32 Ti2 O26 C27 -140.0(11) . . . . ?
O16 Ti2 O26 C27 158.8(19) . . . . ?
O22 Ti2 O26 C27 133.0(11) . . . . ?
Ti1 Ti2 O26 C27 62.8(11) . . . . ?
Ba1 Ti2 O26 C27 1.4(11) . . . . ?
Ti2 O26 C27 O28 6(2) . . . . ?
Ti2 O26 C27 C29 -171.8(9) . . . . ?
O26 C27 O28 Ba1 -15(2) . . . . ?
C29 C27 O28 Ba1 163.2(9) . . . . ?
O125 Ba1 O28 C27 -92.6(11) . . . . ?
O131 Ba1 O28 C27 -144.7(11) . . . . ?
O3 Ba1 O28 C27 -20.0(11) . . . . ?
O140 Ba1 O28 C27 149.7(12) . . . . ?
O1 Ba1 O28 C27 40.2(12) . . . . ?
O4 Ba1 O28 C27 40.7(11) . . . . ?
O12 Ba1 O28 C27 -41.6(12) . . . . ?
O2 Ba1 O28 C27 138.0(11) . . . . ?
O5 Ba1 O28 C27 94.2(11) . . . . ?
Ti2 Ba1 O28 C27 10.4(10) . . . . ?
Ti1 Ba1 O28 C27 -35.9(11) . . . . ?
O28 C27 C29 C30 178.6(18) . . . . ?
O26 C27 C29 C30 -3(2) . . . . ?
O28 C27 C29 C31 3(2) . . . . ?
O26 C27 C29 C31 -178.4(15) . . . . ?
O4 Ti2 O32 C33 1.9(13) . . . . ?
O3 Ti2 O32 C33 -145(3) . . . . ?
O26 Ti2 O32 C33 99.9(13) . . . . ?
O16 Ti2 O32 C33 -89.4(13) . . . . ?
O22 Ti2 O32 C33 -173.9(13) . . . . ?
Ti1 Ti2 O32 C33 -130.5(11) . . . . ?
Ba1 Ti2 O32 C33 13.7(16) . . . . ?
Ti2 O32 C33 O34 2(2) . . . . ?
Ti2 O32 C33 C35 178.4(12) . . . . ?
O32 C33 O34 Ti3 -15(2) . . . . ?
C35 C33 O34 Ti3 169.0(12) . . . . ?
O6 Ti3 O34 C33 117.4(13) . . . . ?
O4 Ti3 O34 C33 16.8(13) . . . . ?
O5 Ti3 O34 C33 -64(2) . . . . ?
O44 Ti3 O34 C33 -153.9(13) . . . . ?
O38 Ti3 O34 C33 -74.8(13) . . . . ?
Ti5 Ti3 O34 C33 137.5(12) . . . . ?
Ba1 Ti3 O34 C33 12.4(14) . . . . ?
O34 C33 C35 C36 159(2) . . . . ?
O32 C33 C35 C36 -17(3) . . . . ?
O34 C33 C35 C37 -22(3) . . . . ?
O32 C33 C35 C37 161.5(17) . . . . ?
O6 Ti3 O38 C39 -89(2) . . . . ?
O4 Ti3 O38 C39 99.9(12) . . . . ?
O5 Ti3 O38 C39 9.2(12) . . . . ?
O34 Ti3 O38 C39 -173.3(12) . . . . ?
O44 Ti3 O38 C39 -88.4(12) . . . . ?
Ti5 Ti3 O38 C39 -56.7(13) . . . . ?
Ba1 Ti3 O38 C39 56.5(12) . . . . ?
Ti3 O38 C39 O40 -4(2) . . . . ?
Ti3 O38 C39 C41 177.3(8) . . . . ?
O38 C39 O40 Ti4 8(2) . . . . ?
C41 C39 O40 Ti4 -173.0(7) . . . . ?
O5 Ti4 O40 C39 -17.1(10) . . . . ?
O140 Ti4 O40 C39 -114.5(10) . . . . ?
O7 Ti4 O40 C39 108.2(14) . . . . ?
O50 Ti4 O40 C39 87.9(10) . . . . ?
O138 Ti4 O40 C39 170.9(10) . . . . ?
Ti6 Ti4 O40 C39 61.7(11) . . . . ?
Ba1 Ti4 O40 C39 -69.8(10) . . . . ?
O38 C39 C41 C42 -179.4(15) . . . . ?
O40 C39 C41 C42 1(2) . . . . ?
O38 C39 C41 C43 -1.2(18) . . . . ?
O40 C39 C41 C43 179.4(13) . . . . ?
O6 Ti3 O44 C45 1.2(11) . . . . ?
O4 Ti3 O44 C45 -140.2(14) . . . . ?
O5 Ti3 O44 C45 97.4(11) . . . . ?
O34 Ti3 O44 C45 -96.0(11) . . . . ?
O38 Ti3 O44 C45 -178.6(11) . . . . ?
Ti5 Ti3 O44 C45 19.1(10) . . . . ?
Ba1 Ti3 O44 C45 102.1(11) . . . . ?
Ti3 O44 C45 O46 -20.7(19) . . . . ?
Ti3 O44 C45 C47 157.6(8) . . . . ?
O44 C45 O46 Ti5 0.7(19) . . . . ?
C47 C45 O46 Ti5 -177.7(8) . . . . ?
O13 Ti5 O46 C45 -68.4(11) . . . . ?
O146 Ti5 O46 C45 128.4(11) . . . . ?
O6 Ti5 O46 C45 28.2(10) . . . . ?
O56 Ti5 O46 C45 -156.6(11) . . . . ?
O144 Ti5 O46 C45 119.9(10) . . . . ?
Ti3 Ti5 O46 C45 9.1(10) . . . . ?
Ba2 Ti5 O46 C45 -74.5(13) . . . . ?
O44 C45 C47 C48 175.0(13) . . . . ?
O46 C45 C47 C48 -6.5(18) . . . . ?
O44 C45 C47 C49 -6.2(18) . . . . ?
O46 C45 C47 C49 172.3(12) . . . . ?
O5 Ti4 O50 C51 -71.2(13) . . . . ?
O140 Ti4 O50 C51 130.6(12) . . . . ?
O7 Ti4 O50 C51 25.4(12) . . . . ?
O40 Ti4 O50 C51 -160.0(13) . . . . ?
O138 Ti4 O50 C51 116.2(12) . . . . ?
Ti6 Ti4 O50 C51 6.3(12) . . . . ?
Ba1 Ti4 O50 C51 -81.6(14) . . . . ?
Ti4 O50 C51 O52 3(2) . . . . ?
Ti4 O50 C51 C53 -177.2(8) . . . . ?
O50 C51 O52 Ti6 -19.3(18) . . . . ?
C53 C51 O52 Ti6 161.0(8) . . . . ?
O7 Ti6 O52 C51 -2.2(10) . . . . ?
O8 Ti6 O52 C51 -148.5(13) . . . . ?
O13 Ti6 O52 C51 94.2(10) . . . . ?
O62 Ti6 O52 C51 -98.6(10) . . . . ?
O58 Ti6 O52 C51 176.8(10) . . . . ?
Ti4 Ti6 O52 C51 16.3(9) . . . . ?
Ba2 Ti6 O52 C51 95.1(10) . . . . ?
O50 C51 C53 C54 -5.6(19) . . . . ?
O52 C51 C53 C54 174.2(12) . . . . ?
O50 C51 C53 C55 173.6(13) . . . . ?
O52 C51 C53 C55 -6.7(18) . . . . ?
O13 Ti5 O56 C57 -12.7(10) . . . . ?
O146 Ti5 O56 C57 -109.9(10) . . . . ?
O6 Ti5 O56 C57 111.4(15) . . . . ?
O46 Ti5 O56 C57 92.5(10) . . . . ?
O144 Ti5 O56 C57 174.9(10) . . . . ?
Ti3 Ti5 O56 C57 64.1(12) . . . . ?
Ba2 Ti5 O56 C57 -64.3(10) . . . . ?
Ti5 O56 C57 O58 -3.3(18) . . . . ?
Ti5 O56 C57 C59 178.6(8) . . . . ?
O56 C57 O58 Ti6 11(2) . . . . ?
C59 C57 O58 Ti6 -171.2(8) . . . . ?
O7 Ti6 O58 C57 -92(2) . . . . ?
O8 Ti6 O58 C57 91.0(12) . . . . ?
O13 Ti6 O58 C57 1.2(12) . . . . ?
O52 Ti6 O58 C57 -97.1(12) . . . . ?
O62 Ti6 O58 C57 178.3(12) . . . . ?
Ti4 Ti6 O58 C57 -62.1(13) . . . . ?
Ba2 Ti6 O58 C57 48.7(12) . . . . ?
O58 C57 C59 C61 9(2) . . . . ?
O56 C57 C59 C61 -172.6(16) . . . . ?
O58 C57 C59 C60 -173.2(14) . . . . ?
O56 C57 C59 C60 5(2) . . . . ?
O7 Ti6 O62 C63 121.5(12) . . . . ?
O8 Ti6 O62 C63 20.1(12) . . . . ?
O13 Ti6 O62 C63 -56(2) . . . . ?
O52 Ti6 O62 C63 -148.9(12) . . . . ?
O58 Ti6 O62 C63 -69.1(12) . . . . ?
Ti4 Ti6 O62 C63 142.2(11) . . . . ?
Ba2 Ti6 O62 C63 21.0(13) . . . . ?
Ti6 O62 C63 O64 -10(2) . . . . ?
Ti6 O62 C63 C65 172.4(10) . . . . ?
O62 C63 O64 Ti7 -15.3(19) . . . . ?
C65 C63 O64 Ti7 162.6(10) . . . . ?
O8 Ti7 O64 C63 17.9(11) . . . . ?
O9 Ti7 O64 C63 -120(3) . . . . ?
O69 Ti7 O64 C63 116.1(11) . . . . ?
O81 Ti7 O64 C63 -72.7(11) . . . . ?
O75 Ti7 O64 C63 -157.2(11) . . . . ?
Ti8 Ti7 O64 C63 -111.9(10) . . . . ?
Ba2 Ti7 O64 C63 29.9(13) . . . . ?
O62 C63 C65 C68 167(2) . . . . ?
O64 C63 C65 C68 -11(3) . . . . ?
O62 C63 C65 C66 -15(2) . . . . ?
O64 C63 C65 C66 167.4(16) . . . . ?
O8 Ti7 O69 C70 -49.8(11) . . . . ?
O9 Ti7 O69 C70 44.4(11) . . . . ?
O81 Ti7 O69 C70 161.6(18) . . . . ?
O64 Ti7 O69 C70 -141.5(11) . . . . ?
O75 Ti7 O69 C70 131.8(11) . . . . ?
Ti8 Ti7 O69 C70 60.6(11) . . . . ?
Ba2 Ti7 O69 C70 -1.4(10) . . . . ?
Ti7 O69 C70 O71 11(2) . . . . ?
Ti7 O69 C70 C72 -168.1(10) . . . . ?
O69 C70 O71 Ba2 -20(3) . . . . ?
C72 C70 O71 Ba2 158.7(13) . . . . ?
O105 Ba2 O71 C70 -140.2(16) . . . . ?
O9 Ba2 O71 C70 -17.0(16) . . . . ?
O89 Ba2 O71 C70 -87.0(17) . . . . ?
O2 Ba2 O71 C70 41.5(18) . . . . ?
O146 Ba2 O71 C70 151.9(17) . . . . ?
O8 Ba2 O71 C70 43.7(16) . . . . ?
O1 Ba2 O71 C70 147.2(15) . . . . ?
O10 Ba2 O71 C70 -40.4(17) . . . . ?
O13 Ba2 O71 C70 96.9(17) . . . . ?
Ti7 Ba2 O71 C70 13.6(16) . . . . ?
Ti8 Ba2 O71 C70 -32.8(17) . . . . ?
O71 C70 C72 C73 -170(3) . . . . ?
O69 C70 C72 C73 9(3) . . . . ?
O71 C70 C72 C74 7(3) . . . . ?
O69 C70 C72 C74 -173.9(17) . . . . ?
O8 Ti7 O75 C76 92(4) . . . . ?
O9 Ti7 O75 C76 -12.0(11) . . . . ?
O69 Ti7 O75 C76 -105.7(12) . . . . ?
O81 Ti7 O75 C76 79.5(11) . . . . ?
O64 Ti7 O75 C76 163.8(11) . . . . ?
Ti8 Ti7 O75 C76 4.7(11) . . . . ?
Ba2 Ti7 O75 C76 -22.5(13) . . . . ?
Ti7 O75 C76 O77 -9(2) . . . . ?
Ti7 O75 C76 C78 172.5(9) . . . . ?
O75 C76 O77 Ti8 8(2) . . . . ?
C78 C76 O77 Ti8 -173.4(9) . . . . ?
O9 Ti8 O77 C76 14.2(12) . . . . ?
O10 Ti8 O77 C76 -100(3) . . . . ?
O87 Ti8 O77 C76 109.8(12) . . . . ?
O93 Ti8 O77 C76 -161.3(12) . . . . ?
O83 Ti8 O77 C76 -76.8(12) . . . . ?
Ti7 Ti8 O77 C76 -3.2(11) . . . . ?
Ba2 Ti8 O77 C76 23.6(13) . . . . ?
O75 C76 C78 C79 0(2) . . . . ?
O77 C76 C78 C79 -178.5(14) . . . . ?
O75 C76 C78 C80 -178.9(13) . . . . ?
O77 C76 C78 C80 2.2(19) . . . . ?
O8 Ti7 O81 C82 101.2(12) . . . . ?
O9 Ti7 O81 C82 7.6(12) . . . . ?
O69 Ti7 O81 C82 -110(2) . . . . ?
O64 Ti7 O81 C82 -167.2(12) . . . . ?
O75 Ti7 O81 C82 -79.9(12) . . . . ?
Ti8 Ti7 O81 C82 -5.6(12) . . . . ?
Ba2 Ti7 O81 C82 52.7(12) . . . . ?
Ti7 O81 C82 O83 11(2) . . . . ?
Ti7 O81 C82 C84 -167.5(9) . . . . ?
O81 C82 O83 Ti8 -11(2) . . . . ?
C84 C82 O83 Ti8 167.8(9) . . . . ?
O9 Ti8 O83 C82 -8.3(11) . . . . ?
O10 Ti8 O83 C82 -101.5(11) . . . . ?
O87 Ti8 O83 C82 132(3) . . . . ?
O93 Ti8 O83 C82 165.5(11) . . . . ?
O77 Ti8 O83 C82 81.1(11) . . . . ?
Ti7 Ti8 O83 C82 5.4(10) . . . . ?
Ba2 Ti8 O83 C82 -50.7(11) . . . . ?
O81 C82 C84 C85 -171.7(16) . . . . ?
O83 C82 C84 C85 9(2) . . . . ?
O81 C82 C84 C86 8(2) . . . . ?
O83 C82 C84 C86 -171.5(14) . . . . ?
O9 Ti8 O87 C88 -31(2) . . . . ?
O10 Ti8 O87 C88 63(2) . . . . ?
O93 Ti8 O87 C88 155(2) . . . . ?
O77 Ti8 O87 C88 -121(2) . . . . ?
O83 Ti8 O87 C88 -171(3) . . . . ?
Ti7 Ti8 O87 C88 -47(2) . . . . ?
Ba2 Ti8 O87 C88 11(2) . . . . ?
Ti8 O87 C88 O89 -21(4) . . . . ?
Ti8 O87 C88 C90 138(3) . . . . ?
O87 C88 O89 Ba2 21(4) . . . . ?
C90 C88 O89 Ba2 -137(3) . . . . ?
O105 Ba2 O89 C88 -144(2) . . . . ?
O71 Ba2 O89 C88 93(2) . . . . ?
O9 Ba2 O89 C88 19(2) . . . . ?
O2 Ba2 O89 C88 -38(2) . . . . ?
O146 Ba2 O89 C88 153(2) . . . . ?
O8 Ba2 O89 C88 43(2) . . . . ?
O1 Ba2 O89 C88 -131(2) . . . . ?
O10 Ba2 O89 C88 -41(2) . . . . ?
O13 Ba2 O89 C88 101(2) . . . . ?
Ti7 Ba2 O89 C88 36(2) . . . . ?
Ti8 Ba2 O89 C88 -9.8(19) . . . . ?
O87 C88 C90 C91 165(3) . . . . ?
O89 C88 C90 C91 -34(5) . . . . ?
O87 C88 C90 C92 -31(5) . . . . ?
O89 C88 C90 C92 129(4) . . . . ?
O9 Ti8 O93 C94 121(2) . . . . ?
O10 Ti8 O93 C94 -18.6(11) . . . . ?
O87 Ti8 O93 C94 -114.6(11) . . . . ?
O77 Ti8 O93 C94 155.5(11) . . . . ?
O83 Ti8 O93 C94 70.1(11) . . . . ?
Ti7 Ti8 O93 C94 110.1(11) . . . . ?
Ba2 Ti8 O93 C94 -30.7(13) . . . . ?
Ti8 O93 C94 O95 12.3(19) . . . . ?
Ti8 O93 C94 C96 -168.5(7) . . . . ?
O93 C94 O95 Ti9 6.4(19) . . . . ?
C96 C94 O95 Ti9 -172.8(7) . . . . ?
O10 Ti9 O95 C94 -10.4(10) . . . . ?
O11 Ti9 O95 C94 138.1(14) . . . . ?
O129 Ti9 O95 C94 -104.3(10) . . . . ?
O99 Ti9 O95 C94 81.8(10) . . . . ?
O111 Ti9 O95 C94 170.7(10) . . . . ?
Ti10 Ti9 O95 C94 131.5(9) . . . . ?
O95 C94 C96 C97 14.5(17) . . . . ?
O93 C94 C96 C97 -164.8(12) . . . . ?
O95 C94 C96 C98 -163.4(11) . . . . ?
O93 C94 C96 C98 17.4(16) . . . . ?
O10 Ti9 O99 C100 -117.7(11) . . . . ?
O11 Ti9 O99 C100 -18.5(11) . . . . ?
O129 Ti9 O99 C100 120.3(17) . . . . ?
O111 Ti9 O99 C100 70.9(11) . . . . ?
O95 Ti9 O99 C100 150.2(11) . . . . ?
Ti10 Ti9 O99 C100 -1.8(10) . . . . ?
Ti9 O99 C100 O101 -3.3(19) . . . . ?
Ti9 O99 C100 C102 179.5(8) . . . . ?
O99 C100 O101 Ti10 10.2(19) . . . . ?
C102 C100 O101 Ti10 -172.7(8) . . . . ?
O12 Ti10 O101 C100 -168.4(18) . . . . ?
O11 Ti10 O101 C100 7.6(11) . . . . ?
O107 Ti10 O101 C100 103.8(11) . . . . ?
O113 Ti10 O101 C100 -83.6(11) . . . . ?
O117 Ti10 O101 C100 -167.0(11) . . . . ?
Ti9 Ti10 O101 C100 -8.0(10) . . . . ?
O101 C100 C102 C103 -4.1(19) . . . . ?
O99 C100 C102 C103 173.3(13) . . . . ?
O101 C100 C102 C104 176.6(15) . . . . ?
O99 C100 C102 C104 -6(2) . . . . ?
O71 Ba2 O105 C106 175.1(16) . . . . ?
O9 Ba2 O105 C106 100.2(17) . . . . ?
O89 Ba2 O105 C106 119.3(17) . . . . ?
O2 Ba2 O105 C106 -6.3(18) . . . . ?
O146 Ba2 O105 C106 -119.8(17) . . . . ?
O8 Ba2 O105 C106 -151.9(18) . . . . ?
O1 Ba2 O105 C106 -49.4(16) . . . . ?
O10 Ba2 O105 C106 56.5(17) . . . . ?
O13 Ba2 O105 C106 -93.5(17) . . . . ?
Ti7 Ba2 O105 C106 120.3(15) . . . . ?
Ti8 Ba2 O105 C106 80.9(17) . . . . ?
Ba2 O105 C106 O107 21(3) . . . . ?
Ba2 O105 C106 C108 -162.1(11) . . . . ?
O105 C106 O107 Ti10 -80.6(18) . . . . ?
C108 C106 O107 Ti10 102.7(14) . . . . ?
O12 Ti10 O107 C106 150.9(12) . . . . ?
O11 Ti10 O107 C106 50.2(13) . . . . ?
O113 Ti10 O107 C106 -76(2) . . . . ?
O117 Ti10 O107 C106 -117.9(13) . . . . ?
O101 Ti10 O107 C106 -38.5(12) . . . . ?
Ti9 Ti10 O107 C106 30.5(13) . . . . ?
O105 C106 C108 C109 177.5(15) . . . . ?
O107 C106 C108 C109 -6(2) . . . . ?
O105 C106 C108 C110 -5(2) . . . . ?
O107 C106 C108 C110 172.0(16) . . . . ?
O10 Ti9 O111 C112 -173.7(19) . . . . ?
O11 Ti9 O111 C112 6.4(11) . . . . ?
O129 Ti9 O111 C112 103.8(11) . . . . ?
O99 Ti9 O111 C112 -85.5(11) . . . . ?
O95 Ti9 O111 C112 -166.3(11) . . . . ?
Ti10 Ti9 O111 C112 -9.7(10) . . . . ?
Ti9 O111 C112 O113 14.7(18) . . . . ?
Ti9 O111 C112 C114 -166.1(7) . . . . ?
O111 C112 O113 Ti10 -9.0(17) . . . . ?
C114 C112 O113 Ti10 171.7(7) . . . . ?
O12 Ti10 O113 C112 -115.0(10) . . . . ?
O11 Ti10 O113 C112 -15.0(10) . . . . ?
O107 Ti10 O113 C112 111.8(19) . . . . ?
O117 Ti10 O113 C112 153.9(10) . . . . ?
O101 Ti10 O113 C112 74.3(10) . . . . ?
Ti9 Ti10 O113 C112 1.7(9) . . . . ?
O111 C112 C114 C115 -6.4(16) . . . . ?
O113 C112 C114 C115 172.9(11) . . . . ?
O111 C112 C114 C116 179.2(11) . . . . ?
O113 C112 C114 C116 -1.5(16) . . . . ?
O12 Ti10 O117 C118 -7.1(12) . . . . ?
O11 Ti10 O117 C118 147.7(15) . . . . ?
O107 Ti10 O117 C118 -102.5(12) . . . . ?
O113 Ti10 O117 C118 85.6(12) . . . . ?
O101 Ti10 O117 C118 173.2(12) . . . . ?
Ti9 Ti10 O117 C118 137.0(10) . . . . ?
Ti10 O117 C118 O119 -1(2) . . . . ?
Ti10 O117 C118 C120 -179.6(7) . . . . ?
O117 C118 O119 Ti1 20(2) . . . . ?
C120 C118 O119 Ti1 -161.3(9) . . . . ?
O3 Ti1 O119 C118 103(3) . . . . ?
O12 Ti1 O119 C118 -21.9(12) . . . . ?
O123 Ti1 O119 C118 -118.4(12) . . . . ?
O14 Ti1 O119 C118 67.6(12) . . . . ?
O20 Ti1 O119 C118 153.0(12) . . . . ?
Ti2 Ti1 O119 C118 102.0(12) . . . . ?
Ba1 Ti1 O119 C118 -34.7(15) . . . . ?
O117 C118 C120 C122 -159.6(12) . . . . ?
O119 C118 C120 C122 21.9(17) . . . . ?
O117 C118 C120 C121 14.6(18) . . . . ?
O119 C118 C120 C121 -163.9(12) . . . . ?
O3 Ti1 O123 C124 -41.2(12) . . . . ?
O12 Ti1 O123 C124 53.2(12) . . . . ?
O119 Ti1 O123 C124 144.2(12) . . . . ?
O14 Ti1 O123 C124 176.2(17) . . . . ?
O20 Ti1 O123 C124 -129.9(12) . . . . ?
Ti2 Ti1 O123 C124 -56.9(12) . . . . ?
Ba1 Ti1 O123 C124 2.0(11) . . . . ?
Ti1 O123 C124 O125 -5(2) . . . . ?
Ti1 O123 C124 C126 178.4(12) . . . . ?
O123 C124 O125 Ba1 7(3) . . . . ?
C126 C124 O125 Ba1 -176.8(12) . . . . ?
O131 Ba1 O125 C124 -138.6(16) . . . . ?
O3 Ba1 O125 C124 24.3(15) . . . . ?
O28 Ba1 O125 C124 95.9(16) . . . . ?
O140 Ba1 O125 C124 160.0(15) . . . . ?
O1 Ba1 O125 C124 -31.1(17) . . . . ?
O4 Ba1 O125 C124 48.0(16) . . . . ?
O12 Ba1 O125 C124 -35.1(15) . . . . ?
O2 Ba1 O125 C124 -125.9(15) . . . . ?
O5 Ba1 O125 C124 109.5(15) . . . . ?
Ti2 Ba1 O125 C124 40.7(15) . . . . ?
Ti1 Ba1 O125 C124 -3.8(15) . . . . ?
O125 C124 C126 C127 178(2) . . . . ?
O123 C124 C126 C127 -5(3) . . . . ?
O125 C124 C126 C128 -1(4) . . . . ?
O123 C124 C126 C128 175(3) . . . . ?
O10 Ti9 O129 C130 157.2(10) . . . . ?
O11 Ti9 O129 C130 57.4(10) . . . . ?
O99 Ti9 O129 C130 -81(2) . . . . ?
O111 Ti9 O129 C130 -31.4(10) . . . . ?
O95 Ti9 O129 C130 -110.4(10) . . . . ?
Ti10 Ti9 O129 C130 37.8(10) . . . . ?
Ti9 O129 C130 O131 -79.7(14) . . . . ?
Ti9 O129 C130 C132 101.5(12) . . . . ?
O129 C130 O131 Ba1 8(2) . . . . ?
C132 C130 O131 Ba1 -172.8(9) . . . . ?
O125 Ba1 O131 C130 130.9(15) . . . . ?
O3 Ba1 O131 C130 110.5(14) . . . . ?
O28 Ba1 O131 C130 -173.2(13) . . . . ?
O140 Ba1 O131 C130 -108.4(14) . . . . ?
O1 Ba1 O131 C130 2.4(15) . . . . ?
O4 Ba1 O131 C130 -121(2) . . . . ?
O12 Ba1 O131 C130 67.3(14) . . . . ?
O2 Ba1 O131 C130 -38.5(14) . . . . ?
O5 Ba1 O131 C130 -81.9(14) . . . . ?
Ti2 Ba1 O131 C130 129.1(13) . . . . ?
Ti1 Ba1 O131 C130 91.7(14) . . . . ?
O131 C130 C132 C133 176.4(12) . . . . ?
O129 C130 C132 C133 -4.8(18) . . . . ?
O131 C130 C132 C134 -2(2) . . . . ?
O129 C130 C132 C134 177.2(14) . . . . ?
O140 C136 C137 O138 -35(2) . . . . ?
C135 C136 C137 O138 -162.8(15) . . . . ?
C136 C137 O138 C139 -172.0(17) . . . . ?
C136 C137 O138 Ti4 34.1(16) . . . . ?
O5 Ti4 O138 C139 -131(2) . . . . ?
O140 Ti4 O138 C139 -171.4(17) . . . . ?
O7 Ti4 O138 C139 89.3(17) . . . . ?
O50 Ti4 O138 C139 2.6(17) . . . . ?
O40 Ti4 O138 C139 -76.7(17) . . . . ?
Ti6 Ti4 O138 C139 72.7(17) . . . . ?
Ba1 Ti4 O138 C139 -169.6(16) . . . . ?
O5 Ti4 O138 C137 20(2) . . . . ?
O140 Ti4 O138 C137 -20.2(9) . . . . ?
O7 Ti4 O138 C137 -119.5(9) . . . . ?
O50 Ti4 O138 C137 153.8(10) . . . . ?
O40 Ti4 O138 C137 74.5(9) . . . . ?
Ti6 Ti4 O138 C137 -136.1(9) . . . . ?
Ba1 Ti4 O138 C137 -18.4(10) . . . . ?
C137 C136 O140 Ti4 20(2) . . . . ?
C135 C136 O140 Ti4 142.4(12) . . . . ?
C137 C136 O140 Ba1 -156.0(12) . . . . ?
C135 C136 O140 Ba1 -33.2(19) . . . . ?
O5 Ti4 O140 C136 -172.1(10) . . . . ?
O7 Ti4 O140 C136 89.4(11) . . . . ?
O50 Ti4 O140 C136 -13.2(15) . . . . ?
O40 Ti4 O140 C136 -79.9(11) . . . . ?
O138 Ti4 O140 C136 1.5(10) . . . . ?
Ti6 Ti4 O140 C136 102.3(10) . . . . ?
Ba1 Ti4 O140 C136 -176.3(12) . . . . ?
O5 Ti4 O140 Ba1 4.2(3) . . . . ?
O7 Ti4 O140 Ba1 -94.4(3) . . . . ?
O50 Ti4 O140 Ba1 163.0(7) . . . . ?
O40 Ti4 O140 Ba1 96.4(3) . . . . ?
O138 Ti4 O140 Ba1 177.8(4) . . . . ?
Ti6 Ti4 O140 Ba1 -81.4(3) . . . . ?
O125 Ba1 O140 C136 21.1(11) . . . . ?
O131 Ba1 O140 C136 -34.3(10) . . . . ?
O3 Ba1 O140 C136 98.3(11) . . . . ?
O28 Ba1 O140 C136 83.9(11) . . . . ?
O1 Ba1 O140 C136 -150.2(10) . . . . ?
O4 Ba1 O140 C136 144.3(11) . . . . ?
O12 Ba1 O140 C136 -51.7(14) . . . . ?
O2 Ba1 O140 C136 -104.6(11) . . . . ?
O5 Ba1 O140 C136 173.3(11) . . . . ?
Ti2 Ba1 O140 C136 122.2(10) . . . . ?
Ti1 Ba1 O140 C136 66.7(12) . . . . ?
O125 Ba1 O140 Ti4 -155.0(3) . . . . ?
O131 Ba1 O140 Ti4 149.5(4) . . . . ?
O3 Ba1 O140 Ti4 -77.8(4) . . . . ?
O28 Ba1 O140 Ti4 -92.2(3) . . . . ?
O1 Ba1 O140 Ti4 33.7(4) . . . . ?
O4 Ba1 O140 Ti4 -31.8(3) . . . . ?
O12 Ba1 O140 Ti4 132.1(7) . . . . ?
O2 Ba1 O140 Ti4 79.3(3) . . . . ?
O5 Ba1 O140 Ti4 -2.9(2) . . . . ?
Ti2 Ba1 O140 Ti4 -54.0(3) . . . . ?
Ti1 Ba1 O140 Ti4 -109.4(4) . . . . ?
O146 C142 C143 O144 -33(3) . . . . ?
C141 C142 C143 O144 -158(2) . . . . ?
C142 C143 O144 C145 179.9(19) . . . . ?
C142 C143 O144 Ti5 31(3) . . . . ?
O13 Ti5 O144 C143 31(3) . . . . ?
O146 Ti5 O144 C143 -16.6(16) . . . . ?
O6 Ti5 O144 C143 -113.9(16) . . . . ?
O46 Ti5 O144 C143 160.0(16) . . . . ?
O56 Ti5 O144 C143 79.4(16) . . . . ?
Ti3 Ti5 O144 C143 -129.9(15) . . . . ?
Ba2 Ti5 O144 C143 -13.4(16) . . . . ?
O13 Ti5 O144 C145 -113(2) . . . . ?
O146 Ti5 O144 C145 -160.9(16) . . . . ?
O6 Ti5 O144 C145 101.8(16) . . . . ?
O46 Ti5 O144 C145 15.7(16) . . . . ?
O56 Ti5 O144 C145 -64.8(16) . . . . ?
Ti3 Ti5 O144 C145 85.9(16) . . . . ?
Ba2 Ti5 O144 C145 -157.7(15) . . . . ?
C141 C142 O146 Ti5 143.7(14) . . . . ?
C143 C142 O146 Ti5 20(2) . . . . ?
C141 C142 O146 Ba2 -35(2) . . . . ?
C143 C142 O146 Ba2 -158.6(15) . . . . ?
O13 Ti5 O146 C142 -175.0(11) . . . . ?
O6 Ti5 O146 C142 86.8(11) . . . . ?
O46 Ti5 O146 C142 -11.2(16) . . . . ?
O56 Ti5 O146 C142 -83.4(11) . . . . ?
O144 Ti5 O146 C142 -2.6(11) . . . . ?
Ti3 Ti5 O146 C142 100.0(10) . . . . ?
Ba2 Ti5 O146 C142 -178.7(12) . . . . ?
O13 Ti5 O146 Ba2 3.8(4) . . . . ?
O6 Ti5 O146 Ba2 -94.5(3) . . . . ?
O46 Ti5 O146 Ba2 167.5(8) . . . . ?
O56 Ti5 O146 Ba2 95.4(4) . . . . ?
O144 Ti5 O146 Ba2 176.2(4) . . . . ?
Ti3 Ti5 O146 Ba2 -81.3(3) . . . . ?
O105 Ba2 O146 C142 -30.9(11) . . . . ?
O71 Ba2 O146 C142 83.4(11) . . . . ?
O9 Ba2 O146 C142 98.8(11) . . . . ?
O89 Ba2 O146 C142 25.0(11) . . . . ?
O2 Ba2 O146 C142 -145.8(10) . . . . ?
O8 Ba2 O146 C142 145.6(11) . . . . ?
O1 Ba2 O146 C142 -100.0(11) . . . . ?
O10 Ba2 O146 C142 -46.2(15) . . . . ?
O13 Ba2 O146 C142 176.1(12) . . . . ?
Ti7 Ba2 O146 C142 122.7(11) . . . . ?
Ti8 Ba2 O146 C142 69.6(13) . . . . ?
O105 Ba2 O146 Ti5 150.4(4) . . . . ?
O71 Ba2 O146 Ti5 -95.3(4) . . . . ?
O9 Ba2 O146 Ti5 -79.9(4) . . . . ?
O89 Ba2 O146 Ti5 -153.7(4) . . . . ?
O2 Ba2 O146 Ti5 35.5(4) . . . . ?
O8 Ba2 O146 Ti5 -33.1(4) . . . . ?
O1 Ba2 O146 Ti5 81.3(3) . . . . ?
O10 Ba2 O146 Ti5 135.1(7) . . . . ?
O13 Ba2 O146 Ti5 -2.6(3) . . . . ?
Ti7 Ba2 O146 Ti5 -56.0(4) . . . . ?
Ti8 Ba2 O146 Ti5 -109.1(4) . . . . ?
